data_7041362
loop_
_publ_author_name
'Singh, Nem'
'Kim, Dongwook'
'Kim, Dong Hwan'
'Kim, Eun-Hee'
'Kim, Hyunuk'
'Lah, Myoung Soo'
'Chi, Ki-Whan'

_publ_section_title
;
 Selective synthesis of iridium(iii)-derived molecular Borromean rings,
 [2]catenane and ring-in-ring macrocycles via coordination-driven
 self-assembly.
;
_journal_issue 2
_journal_name_full 'Dalton transactions (Cambridge, England : 2003)'
_journal_page_first 571
_journal_page_last 577
_journal_paper_doi 10.1039/c6dt04512j
_journal_volume 46
_journal_year 2017
_chemical_formula_sum 'C720 H600 F72 Ir24 N24 O120 S24'
_chemical_formula_weight 18258.45
_space_group_crystal_system monoclinic
_space_group_IT_number 14
_space_group_name_Hall '-P 2ybc'
_space_group_name_H-M_alt 'P 1 21/c 1'
_symmetry_space_group_name_Hall '-P 2ybc'
_symmetry_space_group_name_H-M 'P 1 21/c 1'
_atom_sites_solution_hydrogens geom
_audit_creation_method SHELXL-2014/7
_audit_update_record
;
2016-10-11 deposited with the CCDC.
2016-12-07 downloaded from the CCDC.
;
_cell_angle_alpha 90
_cell_angle_beta 93.04(3)
_cell_angle_gamma 90
_cell_formula_units_Z 2
_cell_length_a 30.467(6)
_cell_length_b 37.387(8)
_cell_length_c 39.171(8)
_cell_measurement_reflns_used 74356
_cell_measurement_temperature 100(2)
_cell_measurement_theta_max 24.000
_cell_measurement_theta_min 1.259
_cell_volume 44556(16)
_computing_cell_refinement HKL3000
_computing_data_collection 'PAL BL2D-SMDC Program'
_computing_data_reduction HKL3000
_computing_molecular_graphics 'Diamond 3'
_computing_publication_material WinGX
_computing_structure_refinement SHELXL
_computing_structure_solution SHELXS
_diffrn_ambient_temperature 100(2)
_diffrn_measured_fraction_theta_full 0.957
_diffrn_measured_fraction_theta_max 0.957
_diffrn_measurement_device_type 'ADSC Q210 CCD area detector'
_diffrn_measurement_method 'omega scan'
_diffrn_radiation_type synchrotron
_diffrn_radiation_wavelength 0.700
_diffrn_reflns_av_R_equivalents 0.1600
_diffrn_reflns_av_unetI/netI 0.1129
_diffrn_reflns_Laue_measured_fraction_full 0.957
_diffrn_reflns_Laue_measured_fraction_max 0.957
_diffrn_reflns_limit_h_max 35
_diffrn_reflns_limit_h_min -35
_diffrn_reflns_limit_k_max 43
_diffrn_reflns_limit_k_min -43
_diffrn_reflns_limit_l_max 45
_diffrn_reflns_limit_l_min -45
_diffrn_reflns_number 200601
_diffrn_reflns_point_group_measured_fraction_full 0.957
_diffrn_reflns_point_group_measured_fraction_max 0.957
_diffrn_reflns_theta_full 24.000
_diffrn_reflns_theta_max 24.000
_diffrn_reflns_theta_min 1.259
_diffrn_source 'PLSII 2D bending magnet'
_exptl_absorpt_coefficient_mu 3.541
_exptl_absorpt_correction_T_max 0.538
_exptl_absorpt_correction_T_min 0.416
_exptl_absorpt_correction_type multi-scan
_exptl_absorpt_process_details HKL3000
_exptl_crystal_colour brown
_exptl_crystal_density_diffrn 1.361
_exptl_crystal_description block
_exptl_crystal_F_000 17856
_exptl_crystal_size_max 0.300
_exptl_crystal_size_mid 0.250
_exptl_crystal_size_min 0.200
_refine_diff_density_max 7.496
_refine_diff_density_min -3.370
_refine_diff_density_rms 0.329
_refine_ls_extinction_method none
_refine_ls_goodness_of_fit_ref 1.949
_refine_ls_hydrogen_treatment constr
_refine_ls_matrix_type full
_refine_ls_number_parameters 3991
_refine_ls_number_reflns 70100
_refine_ls_number_restraints 4987
_refine_ls_restrained_S_all 1.893
_refine_ls_R_factor_all 0.2220
_refine_ls_R_factor_gt 0.1766
_refine_ls_shift/su_max 0.001
_refine_ls_shift/su_mean 0.000
_refine_ls_structure_factor_coef Fsqd
_refine_ls_weighting_details 'w=1/[\s^2^(Fo^2^)+(0.2000P)^2^] where P=(Fo^2^+2Fc^2^)/3'
_refine_ls_weighting_scheme calc
_refine_ls_wR_factor_gt 0.4609
_refine_ls_wR_factor_ref 0.5092
_reflns_Friedel_coverage 0.000
_reflns_number_gt 46301
_reflns_number_total 70100
_reflns_threshold_expression 'I > 2\s(I)'
_cod_data_source_file c6dt04512j2.cif
_cod_data_source_block P21c_sq
_cod_depositor_comments
;
The following automatic conversions were performed:

'_exptl_absorpt_correction_type' value 'Multi-scan' changed to
'multi-scan' according to
/usr/data/users/saulius/crontab/automatic-downloads/rss-feeds/RSC/lib/dictionaries/cif_core.dic
dictionary named 'cif_core.dic' version 2.4.2 from 2011-04-26.

Automatic conversion script
Id: cif_fix_values 4268 2015-11-12 08:31:59Z antanas 

 Adding full bibliography for 7041362--7041364.cif.
;
_cod_original_cell_volume 44556(15)
_cod_database_code 7041362
_shelx_shelxl_version_number 2014/7
_shelx_space_group_comment
;
The symmetry employed for this shelxl refinement is uniquely defined
by the following loop, which should always be used as a source of
symmetry information in preference to the above space-group names.
They are only intended as comments.
;

loop_
_space_group_symop_operation_xyz
'x, y, z'
'-x, y+1/2, -z+1/2'
'-x, -y, -z'
'x, -y-1/2, z-1/2'

loop_
_atom_site_label
_atom_site_type_symbol
_atom_site_fract_x
_atom_site_fract_y
_atom_site_fract_z
_atom_site_U_iso_or_equiv
_atom_site_adp_type
_atom_site_occupancy
_atom_site_site_symmetry_order
_atom_site_calc_flag
_atom_site_refinement_flags_posn
_atom_site_refinement_flags_adp
_atom_site_refinement_flags_occupancy
Ir1A Ir 0.32584(4) 0.42372(4) 0.40719(3) 0.0828(4) Uani 1 1 d . . .
Ir2A Ir 0.20208(4) 0.58635(3) 0.30053(3) 0.0693(3) Uani 1 1 d . . .
C1A C 0.1216(6) 0.3833(7) 0.5587(5) 0.081(7) Uani 1 1 d G U .
C2A C 0.1245(5) 0.4002(7) 0.5904(5) 0.110(13) Uani 1 1 d G U .
H2A H 0.1509 0.4120 0.5979 0.132 Uiso 1 1 calc R U .
C3A C 0.0888(7) 0.3999(7) 0.6110(4) 0.088(9) Uani 1 1 d G U .
H3A H 0.0908 0.4115 0.6326 0.106 Uiso 1 1 calc R U .
C4A C 0.0501(5) 0.3827(7) 0.6000(5) 0.086(8) Uani 1 1 d G U .
C5A C 0.0472(6) 0.3658(7) 0.5683(5) 0.091(9) Uani 1 1 d G U .
H5A H 0.0208 0.3540 0.5608 0.109 Uiso 1 1 calc R U .
C6A C 0.0830(7) 0.3661(7) 0.5477(4) 0.108(11) Uani 1 1 d G U .
H6A H 0.0810 0.3545 0.5261 0.130 Uiso 1 1 calc R U .
C7A C 0.1582(12) 0.3873(14) 0.5341(9) 0.107(13) Uani 1 1 d . U .
C8A C 0.1867(12) 0.392(2) 0.5165(10) 0.15(2) Uani 1 1 d . U .
N1A N 0.2797(6) 0.4133(5) 0.4429(4) 0.080(6) Uani 1 1 d G U .
C9A C 0.2817(6) 0.4312(5) 0.4740(5) 0.104(11) Uani 1 1 d G U .
H9A H 0.3037 0.4488 0.4786 0.125 Uiso 1 1 calc R U .
C10A C 0.2517(7) 0.4233(6) 0.4984(4) 0.081(7) Uani 1 1 d G U .
H10A H 0.2531 0.4356 0.5197 0.098 Uiso 1 1 calc R U .
C11A C 0.2195(6) 0.3976(6) 0.4917(5) 0.091(9) Uani 1 1 d G U .
C12A C 0.2174(6) 0.3796(6) 0.4606(5) 0.092(9) Uani 1 1 d G U .
H12A H 0.1954 0.3620 0.4559 0.110 Uiso 1 1 calc R U .
C13A C 0.2475(7) 0.3875(5) 0.4362(4) 0.087(7) Uani 1 1 d G U .
H13A H 0.2461 0.3752 0.4149 0.104 Uiso 1 1 calc R U .
C14A C 0.0123(10) 0.3817(9) 0.6205(9) 0.079(7) Uani 1 1 d . U .
C15A C -0.0220(10) 0.3848(9) 0.6339(7) 0.078(8) Uani 1 1 d . U .
N2A N -0.1406(9) 0.4017(6) 0.6809(6) 0.077(6) Uani 1 1 d . U .
C16A C -0.1379(8) 0.3795(9) 0.6543(6) 0.068(6) Uani 1 1 d . U .
H16A H -0.1632 0.3668 0.6458 0.082 Uiso 1 1 calc R U .
C17A C -0.0976(10) 0.3748(7) 0.6390(7) 0.074(6) Uani 1 1 d . U .
H17A H -0.0956 0.3594 0.6199 0.089 Uiso 1 1 calc R U .
C18A C -0.0620(10) 0.3923(9) 0.6517(8) 0.082(7) Uani 1 1 d . U .
C19A C -0.0618(11) 0.4101(9) 0.6812(9) 0.090(7) Uani 1 1 d . U .
H19A H -0.0354 0.4180 0.6929 0.108 Uiso 1 1 calc R U .
C20A C -0.1049(11) 0.4167(8) 0.6944(9) 0.082(7) Uani 1 1 d . U .
H20A H -0.1072 0.4323 0.7134 0.098 Uiso 1 1 calc R U .
O1A O 0.2710(8) 0.4280(5) 0.3751(5) 0.078(5) Uani 1 1 d . U .
O2A O 0.3128(6) 0.4791(6) 0.4203(5) 0.084(5) Uani 1 1 d . U .
O3A O 0.2217(7) 0.5833(5) 0.3502(6) 0.084(6) Uani 1 1 d . U .
O4A O 0.1788(6) 0.5335(5) 0.3092(6) 0.079(5) Uani 1 1 d . U .
C21A C 0.2582(9) 0.4926(7) 0.3744(6) 0.063(5) Uani 1 1 d . U .
C22A C 0.2882(10) 0.5012(8) 0.4011(6) 0.069(5) Uani 1 1 d . U .
C23A C 0.2962(10) 0.5346(9) 0.4104(8) 0.077(5) Uani 1 1 d . U .
C24A C 0.3264(12) 0.5462(10) 0.4384(8) 0.088(7) Uani 1 1 d . U .
H24A H 0.3406 0.5274 0.4511 0.106 Uiso 1 1 calc R U .
C25A C 0.3370(15) 0.5787(12) 0.4487(9) 0.107(9) Uani 1 1 d . U .
H25A H 0.3594 0.5838 0.4659 0.129 Uiso 1 1 calc R U .
C26A C 0.3095(13) 0.6073(9) 0.4301(8) 0.092(8) Uani 1 1 d . U .
H26A H 0.3129 0.6315 0.4371 0.111 Uiso 1 1 calc R U .
C27A C 0.2810(11) 0.5996(9) 0.4047(10) 0.090(8) Uani 1 1 d . U .
H27A H 0.2657 0.6186 0.3933 0.108 Uiso 1 1 calc R U .
C28A C 0.2725(10) 0.5650(8) 0.3939(7) 0.069(5) Uani 1 1 d . U .
C29A C 0.2438(9) 0.5558(8) 0.3660(7) 0.086(8) Uani 1 1 d D U .
C30A C 0.2340(8) 0.5201(7) 0.3572(8) 0.069(6) Uani 1 1 d D U .
C31A C 0.2008(10) 0.5121(7) 0.3305(8) 0.070(5) Uani 1 1 d . U .
C32A C 0.1907(9) 0.4754(7) 0.3239(7) 0.067(5) Uani 1 1 d . U .
C33A C 0.1529(8) 0.4675(8) 0.2998(7) 0.066(5) Uani 1 1 d . U .
H33A H 0.1383 0.4865 0.2878 0.079 Uiso 1 1 calc R U .
C34A C 0.1391(11) 0.4335(9) 0.2949(8) 0.082(7) Uani 1 1 d . U .
H34A H 0.1133 0.4292 0.2809 0.099 Uiso 1 1 calc R U .
C35A C 0.1606(11) 0.4056(9) 0.3091(11) 0.095(8) Uani 1 1 d . U .
H35A H 0.1509 0.3821 0.3035 0.115 Uiso 1 1 calc R U .
C36A C 0.1998(13) 0.4103(8) 0.3338(7) 0.082(7) Uani 1 1 d . U .
H36A H 0.2148 0.3906 0.3444 0.099 Uiso 1 1 calc R U .
C37A C 0.2128(9) 0.4462(7) 0.3403(8) 0.072(6) Uani 1 1 d . U .
C38A C 0.2491(9) 0.4543(7) 0.3632(7) 0.064(5) Uani 1 1 d . U .
C39A C 0.3626(9) 0.3752(6) 0.4023(8) 0.125(11) Uani 1 1 d G U .
C40A C 0.3799(8) 0.3973(8) 0.4292(5) 0.101(7) Uani 1 1 d DG U .
C41A C 0.3945(7) 0.4297(7) 0.4147(6) 0.108(8) Uani 1 1 d DG U .
C42A C 0.3863(9) 0.4276(7) 0.3787(6) 0.113(8) Uani 1 1 d DG U .
C43A C 0.3666(9) 0.3940(8) 0.3710(6) 0.113(8) Uani 1 1 d G U .
C44A C 0.3369(16) 0.3371(14) 0.4015(13) 0.142(13) Uani 1 1 d . U .
H44A H 0.3368 0.3275 0.4248 0.212 Uiso 1 1 calc R U .
H44B H 0.3066 0.3406 0.3925 0.212 Uiso 1 1 calc R U .
H44C H 0.3519 0.3204 0.3868 0.212 Uiso 1 1 calc R U .
C45A C 0.3850(19) 0.380(2) 0.4664(12) 0.20(2) Uani 1 1 d . U .
H45A H 0.3972 0.3983 0.4825 0.297 Uiso 1 1 calc R U .
H45B H 0.3562 0.3726 0.4736 0.297 Uiso 1 1 calc R U .
H45C H 0.4049 0.3598 0.4661 0.297 Uiso 1 1 calc R U .
C46A C 0.4149(13) 0.4606(11) 0.4352(11) 0.20(3) Uani 1 1 d D U .
H46A H 0.4224 0.4800 0.4197 0.293 Uiso 1 1 calc R U .
H46B H 0.3939 0.4695 0.4513 0.293 Uiso 1 1 calc R U .
H46C H 0.4416 0.4524 0.4479 0.293 Uiso 1 1 calc R U .
C47A C 0.3934(14) 0.4557(15) 0.3532(15) 0.173(18) Uani 1 1 d . U .
H47A H 0.3848 0.4467 0.3303 0.259 Uiso 1 1 calc R U .
H47B H 0.3756 0.4767 0.3582 0.259 Uiso 1 1 calc R U .
H47C H 0.4245 0.4625 0.3541 0.259 Uiso 1 1 calc R U .
C48A C 0.3512(19) 0.3839(15) 0.3372(12) 0.18(2) Uani 1 1 d . U .
H48A H 0.3591 0.4025 0.3210 0.266 Uiso 1 1 calc R U .
H48B H 0.3649 0.3612 0.3310 0.266 Uiso 1 1 calc R U .
H48C H 0.3192 0.3810 0.3364 0.266 Uiso 1 1 calc R U .
C49A C 0.1965(5) 0.6051(5) 0.2490(4) 0.071(5) Uani 1 1 d DG U .
C50A C 0.2224(7) 0.5736(4) 0.2512(5) 0.075(6) Uani 1 1 d DG U .
C51A C 0.2600(6) 0.5807(6) 0.2732(6) 0.085(7) Uani 1 1 d G U .
C52A C 0.2573(7) 0.6167(6) 0.2845(6) 0.092(7) Uani 1 1 d G U .
C53A C 0.2181(7) 0.6318(4) 0.2696(6) 0.101(8) Uani 1 1 d DG U .
C54A C 0.1532(8) 0.6113(11) 0.2291(8) 0.117(11) Uani 1 1 d D U .
H54A H 0.1434 0.6360 0.2327 0.176 Uiso 1 1 calc R U .
H54B H 0.1569 0.6074 0.2047 0.176 Uiso 1 1 calc R U .
H54C H 0.1311 0.5947 0.2371 0.176 Uiso 1 1 calc R U .
C55A C 0.2135(14) 0.5374(11) 0.2359(10) 0.110(11) Uani 1 1 d . U .
H55A H 0.1861 0.5381 0.2216 0.166 Uiso 1 1 calc R U .
H55B H 0.2378 0.5305 0.2219 0.166 Uiso 1 1 calc R U .
H55C H 0.2107 0.5198 0.2542 0.166 Uiso 1 1 calc R U .
C56A C 0.2986(9) 0.5542(10) 0.2854(10) 0.093(9) Uani 1 1 d . U .
H56A H 0.3199 0.5670 0.3005 0.140 Uiso 1 1 calc R U .
H56B H 0.2865 0.5340 0.2977 0.140 Uiso 1 1 calc R U .
H56C H 0.3133 0.5453 0.2654 0.140 Uiso 1 1 calc R U .
C57A C 0.2813(14) 0.6390(13) 0.3103(10) 0.120(12) Uani 1 1 d . U .
H57A H 0.3077 0.6263 0.3191 0.179 Uiso 1 1 calc R U .
H57B H 0.2898 0.6616 0.2998 0.179 Uiso 1 1 calc R U .
H57C H 0.2623 0.6440 0.3292 0.179 Uiso 1 1 calc R U .
C58A C 0.2022(13) 0.6702(10) 0.2734(11) 0.113(12) Uani 1 1 d . U .
H58A H 0.1741 0.6733 0.2604 0.170 Uiso 1 1 calc R U .
H58B H 0.1982 0.6752 0.2976 0.170 Uiso 1 1 calc R U .
H58C H 0.2240 0.6867 0.2648 0.170 Uiso 1 1 calc R U .
Ir1B Ir 0.27351(4) 0.65514(3) 0.56559(3) 0.0687(3) Uani 1 1 d . . .
Ir2B Ir 0.08734(3) 0.71729(3) 0.69632(3) 0.0619(3) Uani 1 1 d . . .
C1B C 0.1594(8) 0.4978(8) 0.4184(7) 0.069(5) Uani 1 1 d . U .
C2B C 0.1691(12) 0.4619(9) 0.4216(8) 0.087(7) Uani 1 1 d . U .
H2B H 0.1949 0.4540 0.4340 0.104 Uiso 1 1 calc R U .
C3B C 0.1373(10) 0.4359(9) 0.4049(8) 0.081(6) Uani 1 1 d . U .
H3B H 0.1383 0.4115 0.4116 0.097 Uiso 1 1 calc R U .
C4B C 0.1082(8) 0.4463(8) 0.3811(8) 0.074(6) Uani 1 1 d . U .
C5B C 0.1001(9) 0.4813(8) 0.3762(8) 0.077(6) Uani 1 1 d . U .
H5B H 0.0767 0.4884 0.3607 0.093 Uiso 1 1 calc R U .
C6B C 0.1253(11) 0.5074(9) 0.3932(9) 0.089(8) Uani 1 1 d . U .
H6B H 0.1199 0.5319 0.3882 0.106 Uiso 1 1 calc R U .
C7B C 0.1809(9) 0.5241(9) 0.4387(9) 0.083(8) Uani 1 1 d . U .
C8B C 0.1978(13) 0.5441(12) 0.4555(9) 0.102(12) Uani 1 1 d . U .
N1B N 0.2491(8) 0.6190(6) 0.5277(6) 0.070(5) Uani 1 1 d . U .
C9B C 0.2574(12) 0.5854(9) 0.5319(8) 0.084(7) Uani 1 1 d . U .
H9B H 0.2763 0.5794 0.5512 0.100 Uiso 1 1 calc R U .
C10B C 0.2439(13) 0.5599(9) 0.5141(14) 0.118(13) Uani 1 1 d . U .
H10B H 0.2495 0.5360 0.5213 0.142 Uiso 1 1 calc R U .
C11B C 0.2168(11) 0.5678(9) 0.4791(10) 0.091(8) Uani 1 1 d . U .
C12B C 0.2086(11) 0.6072(9) 0.4757(8) 0.079(6) Uani 1 1 d . U .
H12B H 0.1917 0.6166 0.4567 0.094 Uiso 1 1 calc R U .
C13B C 0.2259(9) 0.6290(7) 0.5004(8) 0.070(6) Uani 1 1 d . U .
H13B H 0.2207 0.6539 0.4976 0.084 Uiso 1 1 calc R U .
C14B C 0.0794(10) 0.4166(9) 0.3646(10) 0.086(9) Uani 1 1 d . U .
C15B C 0.0575(10) 0.3957(8) 0.3547(8) 0.077(8) Uani 1 1 d . U .
N2B N -0.0377(7) 0.3191(6) 0.3184(5) 0.057(4) Uani 1 1 d . U .
C16B C -0.0324(10) 0.3505(8) 0.2999(8) 0.077(7) Uani 1 1 d . U .
H16B H -0.0494 0.3550 0.2793 0.093 Uiso 1 1 calc R U .
C17B C -0.0017(11) 0.3745(8) 0.3125(8) 0.080(7) Uani 1 1 d . U .
H17B H 0.0008 0.3967 0.3010 0.097 Uiso 1 1 calc R U .
C18B C 0.0265(10) 0.3679(9) 0.3418(8) 0.085(8) Uani 1 1 d . U .
C19B C 0.0218(10) 0.3364(10) 0.3575(10) 0.092(8) Uani 1 1 d . U .
H19B H 0.0400 0.3314 0.3773 0.111 Uiso 1 1 calc R U .
C20B C -0.0064(9) 0.3124(8) 0.3469(8) 0.073(6) Uani 1 1 d . U .
H20B H -0.0067 0.2899 0.3581 0.087 Uiso 1 1 calc R U .
O1B O 0.2145(6) 0.6783(5) 0.5546(4) 0.065(4) Uani 1 1 d . U .
O2B O 0.2373(7) 0.6250(5) 0.6002(5) 0.076(5) Uani 1 1 d . U .
O3B O 0.1232(6) 0.6722(5) 0.6909(4) 0.066(4) Uani 1 1 d . U .
O4B O 0.0939(6) 0.7229(5) 0.6431(5) 0.067(4) Uani 1 1 d . U .
C21B C 0.1805(10) 0.6673(7) 0.6103(6) 0.064(6) Uani 1 1 d . U .
C22B C 0.2082(8) 0.6380(8) 0.6152(7) 0.063(5) Uani 1 1 d . U .
C23B C 0.1996(9) 0.6162(7) 0.6477(6) 0.061(5) Uani 1 1 d . U .
C24B C 0.2230(8) 0.5823(6) 0.6530(7) 0.060(5) Uani 1 1 d . U .
H24B H 0.2427 0.5737 0.6369 0.072 Uiso 1 1 calc R U .
C25B C 0.2151(10) 0.5627(7) 0.6834(9) 0.077(7) Uani 1 1 d . U .
H25B H 0.2300 0.5407 0.6877 0.092 Uiso 1 1 calc R U .
C26B C 0.1870(11) 0.5749(8) 0.7059(7) 0.076(7) Uani 1 1 d . U .
H26B H 0.1836 0.5614 0.7261 0.091 Uiso 1 1 calc R U .
C27B C 0.1616(8) 0.6076(8) 0.7011(6) 0.063(5) Uani 1 1 d . U .
H27B H 0.1406 0.6149 0.7168 0.076 Uiso 1 1 calc R U .
C28B C 0.1702(8) 0.6282(6) 0.6711(6) 0.056(5) Uani 1 1 d . U .
C29B C 0.1471(7) 0.6607(7) 0.6664(6) 0.053(5) Uani 1 1 d . U .
C30B C 0.1499(7) 0.6789(7) 0.6357(6) 0.056(5) Uani 1 1 d . U .
C31B C 0.1206(8) 0.7099(6) 0.6256(6) 0.055(4) Uani 1 1 d . U .
C32B C 0.1231(8) 0.7263(7) 0.5934(7) 0.062(5) Uani 1 1 d . U .
C33B C 0.0950(8) 0.7522(8) 0.5833(7) 0.066(5) Uani 1 1 d . U .
H33B H 0.0741 0.7594 0.5991 0.079 Uiso 1 1 calc R U .
C34B C 0.0937(9) 0.7698(7) 0.5513(7) 0.067(6) Uani 1 1 d . U .
H34B H 0.0711 0.7863 0.5449 0.080 Uiso 1 1 calc R U .
C35B C 0.1293(11) 0.7611(10) 0.5282(9) 0.088(8) Uani 1 1 d . U .
H35B H 0.1334 0.7746 0.5081 0.105 Uiso 1 1 calc R U .
C36B C 0.1555(9) 0.7331(7) 0.5371(8) 0.072(6) Uani 1 1 d . U .
H36B H 0.1751 0.7244 0.5210 0.086 Uiso 1 1 calc R U .
C37B C 0.1551(10) 0.7166(8) 0.5688(7) 0.070(6) Uani 1 1 d . U .
C38B C 0.1866(9) 0.6850(7) 0.5796(7) 0.065(6) Uani 1 1 d . U .
C39B C 0.3420(7) 0.6549(5) 0.5552(4) 0.079(6) Uani 1 1 d DG U .
C40B C 0.3237(8) 0.6888(5) 0.5465(4) 0.100(10) Uani 1 1 d DG U .
C41B C 0.3073(8) 0.7040(5) 0.5765(5) 0.086(6) Uani 1 1 d DG U .
C42B C 0.3154(10) 0.6794(6) 0.6038(4) 0.117(12) Uani 1 1 d DG U .
C43B C 0.3369(10) 0.6490(5) 0.5906(5) 0.113(11) Uani 1 1 d DG U .
C44B C 0.3662(13) 0.6302(9) 0.5318(9) 0.129(16) Uani 1 1 d D U .
H44D H 0.3753 0.6085 0.5444 0.194 Uiso 1 1 calc R U .
H44E H 0.3467 0.6237 0.5121 0.194 Uiso 1 1 calc R U .
H44F H 0.3922 0.6424 0.5239 0.194 Uiso 1 1 calc R U .
C45B C 0.3168(13) 0.7080(9) 0.5108(6) 0.104(11) Uani 1 1 d D U .
H45D H 0.3031 0.7315 0.5139 0.156 Uiso 1 1 calc R U .
H45E H 0.3452 0.7112 0.5007 0.156 Uiso 1 1 calc R U .
H45F H 0.2976 0.6934 0.4955 0.156 Uiso 1 1 calc R U .
C46B C 0.2847(13) 0.7378(7) 0.5789(10) 0.119(12) Uani 1 1 d D U .
H46D H 0.2770 0.7418 0.6026 0.179 Uiso 1 1 calc R U .
H46E H 0.3039 0.7571 0.5718 0.179 Uiso 1 1 calc R U .
H46F H 0.2579 0.7374 0.5640 0.179 Uiso 1 1 calc R U .
C47B C 0.3108(11) 0.6881(12) 0.6410(5) 0.128(16) Uani 1 1 d D U .
H47D H 0.2946 0.7106 0.6430 0.192 Uiso 1 1 calc R U .
H47E H 0.2948 0.6688 0.6519 0.192 Uiso 1 1 calc R U .
H47F H 0.3401 0.6906 0.6525 0.192 Uiso 1 1 calc R U .
C48B C 0.3497(14) 0.6140(9) 0.6084(9) 0.136(17) Uani 1 1 d D U .
H48D H 0.3641 0.5983 0.5923 0.204 Uiso 1 1 calc R U .
H48E H 0.3699 0.6189 0.6281 0.204 Uiso 1 1 calc R U .
H48F H 0.3232 0.6022 0.6161 0.204 Uiso 1 1 calc R U .
C49B C 0.1124(6) 0.7707(5) 0.7102(5) 0.093(7) Uani 1 1 d DG U .
C50B C 0.0659(6) 0.7707(5) 0.7117(5) 0.091(7) Uani 1 1 d DG U .
C51B C 0.0544(4) 0.7445(5) 0.7359(5) 0.071(5) Uani 1 1 d DG U .
C52B C 0.0938(5) 0.7283(5) 0.7493(4) 0.070(5) Uani 1 1 d DG U .
C53B C 0.1296(4) 0.7444(5) 0.7334(5) 0.085(6) Uani 1 1 d DG U .
C54B C 0.1369(14) 0.7923(10) 0.6842(12) 0.18(3) Uani 1 1 d D U .
H54D H 0.1686 0.7882 0.6879 0.272 Uiso 1 1 calc R U .
H54E H 0.1274 0.7849 0.6610 0.272 Uiso 1 1 calc R U .
H54F H 0.1306 0.8178 0.6872 0.272 Uiso 1 1 calc R U .
C55B C 0.0309(12) 0.7914(10) 0.6886(9) 0.151(16) Uani 1 1 d D U .
H55D H 0.0014 0.7859 0.6960 0.226 Uiso 1 1 calc R U .
H55E H 0.0363 0.8172 0.6905 0.226 Uiso 1 1 calc R U .
H55F H 0.0330 0.7840 0.6647 0.226 Uiso 1 1 calc R U .
C56B C 0.0110(7) 0.7342(9) 0.7466(8) 0.090(9) Uani 1 1 d D U .
H56D H -0.0115 0.7487 0.7342 0.135 Uiso 1 1 calc R U .
H56E H 0.0059 0.7088 0.7414 0.135 Uiso 1 1 calc R U .
H56F H 0.0095 0.7382 0.7712 0.135 Uiso 1 1 calc R U .
C57B C 0.0981(10) 0.7005(7) 0.7771(7) 0.090(8) Uani 1 1 d D U .
H57D H 0.0688 0.6935 0.7839 0.134 Uiso 1 1 calc R U .
H57E H 0.1134 0.6795 0.7687 0.134 Uiso 1 1 calc R U .
H57F H 0.1150 0.7105 0.7969 0.134 Uiso 1 1 calc R U .
C58B C 0.1784(6) 0.7376(10) 0.7398(10) 0.114(11) Uani 1 1 d D U .
H58D H 0.1949 0.7530 0.7248 0.171 Uiso 1 1 calc R U .
H58E H 0.1870 0.7431 0.7637 0.171 Uiso 1 1 calc R U .
H58F H 0.1849 0.7125 0.7351 0.171 Uiso 1 1 calc R U .
Ir1C Ir 0.99691(4) 0.76939(3) 0.42125(3) 0.0657(3) Uani 1 1 d . . .
Ir2C Ir 0.86391(3) 0.65496(3) 0.26910(3) 0.0657(3) Uani 1 1 d . . .
C1C C 1.0985(7) 0.6106(4) 0.5779(5) 0.080(7) Uani 1 1 d G U .
C2C C 1.1321(7) 0.5864(5) 0.5723(5) 0.080(7) Uani 1 1 d G U .
H2C H 1.1496 0.5893 0.5532 0.096 Uiso 1 1 calc R U .
C3C C 1.1398(6) 0.5580(5) 0.5947(5) 0.085(8) Uani 1 1 d G U .
H3C H 1.1627 0.5415 0.5909 0.102 Uiso 1 1 calc R U .
C4C C 1.1141(7) 0.5538(5) 0.6227(5) 0.080(7) Uani 1 1 d G U .
C5C C 1.0806(7) 0.5780(6) 0.6283(5) 0.089(8) Uani 1 1 d G U .
H5C H 1.0630 0.5751 0.6474 0.106 Uiso 1 1 calc R U .
C6C C 1.0728(6) 0.6064(5) 0.6059(6) 0.090(8) Uani 1 1 d G U .
H6C H 1.0499 0.6229 0.6098 0.109 Uiso 1 1 calc R U .
C7C C 1.0876(12) 0.6376(10) 0.5545(12) 0.108(11) Uani 1 1 d . U .
C8C C 1.0733(11) 0.6607(10) 0.5322(8) 0.085(9) Uani 1 1 d . U .
N1C N 1.0261(8) 0.7321(6) 0.4585(5) 0.067(5) Uani 1 1 d . U .
C9C C 1.0605(9) 0.7153(6) 0.4540(7) 0.060(5) Uani 1 1 d . U .
H9C H 1.0749 0.7198 0.4335 0.072 Uiso 1 1 calc R U .
C10C C 1.0782(10) 0.6922(7) 0.4751(8) 0.072(6) Uani 1 1 d . U .
H10C H 1.1042 0.6798 0.4701 0.086 Uiso 1 1 calc R U .
C11C C 1.0561(11) 0.6860(7) 0.5076(7) 0.071(6) Uani 1 1 d . U .
C12C C 1.0206(10) 0.7035(8) 0.5124(6) 0.069(6) Uani 1 1 d . U .
H12C H 1.0054 0.6995 0.5327 0.083 Uiso 1 1 calc R U .
C13C C 1.0030(10) 0.7297(7) 0.4867(6) 0.066(6) Uani 1 1 d . U .
H13C H 0.9775 0.7437 0.4899 0.079 Uiso 1 1 calc R U .
C14C C 1.1191(14) 0.5226(7) 0.6407(9) 0.094(10) Uani 1 1 d . U .
C15C C 1.1246(13) 0.4977(8) 0.6646(11) 0.097(10) Uani 1 1 d . U .
N2C N 1.1346(7) 0.3995(6) 0.7092(6) 0.069(5) Uani 1 1 d . U .
C16C C 1.0962(10) 0.4205(7) 0.7116(9) 0.080(7) Uani 1 1 d . U .
H16C H 1.0726 0.4120 0.7243 0.095 Uiso 1 1 calc R U .
C17C C 1.0930(10) 0.4509(8) 0.6967(6) 0.069(6) Uani 1 1 d . U .
H17C H 1.0673 0.4650 0.6990 0.083 Uiso 1 1 calc R U .
C18C C 1.1258(11) 0.4634(9) 0.6778(7) 0.082(7) Uani 1 1 d . U .
C19C C 1.1635(13) 0.4410(10) 0.6743(9) 0.097(10) Uani 1 1 d . U .
H19C H 1.1872 0.4485 0.6611 0.117 Uiso 1 1 calc R U .
C20C C 1.1643(9) 0.4093(9) 0.6900(8) 0.077(6) Uani 1 1 d . U .
H20C H 1.1881 0.3935 0.6866 0.092 Uiso 1 1 calc R U .
O1C O 0.9412(7) 0.7348(6) 0.4222(5) 0.076(5) Uani 1 1 d . U .
O2C O 1.0163(6) 0.7320(6) 0.3871(5) 0.074(5) Uani 1 1 d . U .
O3C O 0.9298(6) 0.6577(5) 0.2865(5) 0.073(5) Uani 1 1 d . U .
O4C O 0.8547(7) 0.6670(6) 0.3193(6) 0.079(5) Uani 1 1 d . U .
C21C C 0.9491(8) 0.7058(6) 0.3659(6) 0.052(5) Uani 1 1 d . U .
C22C C 0.9946(8) 0.7135(6) 0.3640(7) 0.060(5) Uani 1 1 d . U .
C23C C 1.0157(7) 0.7014(7) 0.3348(7) 0.056(5) Uani 1 1 d . U .
C24C C 1.0625(8) 0.7069(8) 0.3294(8) 0.071(6) Uani 1 1 d . U .
H24C H 1.0789 0.7188 0.3474 0.086 Uiso 1 1 calc R U .
C25C C 1.0826(8) 0.6984(7) 0.3054(7) 0.065(5) Uani 1 1 d . U .
H25C H 1.1123 0.7055 0.3033 0.078 Uiso 1 1 calc R U .
C26C C 1.0587(8) 0.6761(8) 0.2789(8) 0.070(5) Uani 1 1 d . U .
H26C H 1.0739 0.6669 0.2602 0.084 Uiso 1 1 calc R U .
C27C C 1.0146(8) 0.6689(6) 0.2815(7) 0.060(5) Uani 1 1 d . U .
H27C H 0.9997 0.6543 0.2647 0.072 Uiso 1 1 calc R U .
C28C C 0.9909(8) 0.6830(7) 0.3090(6) 0.058(5) Uani 1 1 d . U .
C29C C 0.9457(8) 0.6738(6) 0.3109(6) 0.051(5) Uani 1 1 d . U .
C30C C 0.9236(8) 0.6881(7) 0.3407(6) 0.056(5) Uani 1 1 d . U .
C31C C 0.8776(7) 0.6820(7) 0.3417(7) 0.059(5) Uani 1 1 d . U .
C32C C 0.8575(9) 0.6887(7) 0.3759(8) 0.065(5) Uani 1 1 d . U .
C33C C 0.8137(9) 0.6785(10) 0.3796(8) 0.082(8) Uani 1 1 d . U .
H33C H 0.7970 0.6676 0.3612 0.099 Uiso 1 1 calc R U .
C34C C 0.7949(14) 0.6847(12) 0.4117(10) 0.111(13) Uani 1 1 d . U .
H34C H 0.7664 0.6763 0.4162 0.133 Uiso 1 1 calc R U .
C35C C 0.8201(13) 0.7038(14) 0.4359(9) 0.112(13) Uani 1 1 d . U .
H35C H 0.8063 0.7106 0.4561 0.134 Uiso 1 1 calc R U .
C36C C 0.8618(10) 0.7134(9) 0.4334(7) 0.079(7) Uani 1 1 d . U .
H36C H 0.8787 0.7237 0.4520 0.094 Uiso 1 1 calc R U .
C37C C 0.8802(9) 0.7068(8) 0.3996(7) 0.070(6) Uani 1 1 d . U .
C38C C 0.9264(8) 0.7164(6) 0.3964(5) 0.050(5) Uani 1 1 d . U .
C39C C 1.0147(9) 0.8170(8) 0.4475(5) 0.102(8) Uani 1 1 d G U .
C40C C 1.0382(7) 0.8156(8) 0.4172(8) 0.127(12) Uani 1 1 d G U .
C41C C 1.0070(10) 0.8145(7) 0.3889(5) 0.119(10) Uani 1 1 d G U .
C42C C 0.9643(8) 0.8153(6) 0.4018(7) 0.098(7) Uani 1 1 d DG U .
C43C C 0.9691(8) 0.8169(7) 0.4380(6) 0.105(9) Uani 1 1 d G U .
C44C C 1.038(2) 0.826(2) 0.4777(16) 0.23(4) Uani 1 1 d . U .
H44G H 1.0697 0.8225 0.4746 0.341 Uiso 1 1 calc R U .
H44H H 1.0324 0.8506 0.4837 0.341 Uiso 1 1 calc R U .
H44I H 1.0292 0.8099 0.4960 0.341 Uiso 1 1 calc R U .
C45C C 1.0874(16) 0.8134(17) 0.4119(17) 0.19(2) Uani 1 1 d . U .
H45G H 1.1037 0.8145 0.4341 0.292 Uiso 1 1 calc R U .
H45H H 1.0940 0.7908 0.4006 0.292 Uiso 1 1 calc R U .
H45I H 1.0961 0.8334 0.3977 0.292 Uiso 1 1 calc R U .
C46C C 1.013(2) 0.8081(9) 0.3473(11) 0.19(2) Uani 1 1 d . U .
H46G H 1.0438 0.8083 0.3425 0.282 Uiso 1 1 calc R U .
H46H H 0.9996 0.7850 0.3405 0.282 Uiso 1 1 calc R U .
H46I H 0.9974 0.8273 0.3343 0.282 Uiso 1 1 calc R U .
C47C C 0.9236(12) 0.8122(11) 0.3789(12) 0.143(15) Uani 1 1 d D U .
H47G H 0.8977 0.8134 0.3927 0.214 Uiso 1 1 calc R U .
H47H H 0.9226 0.8319 0.3624 0.214 Uiso 1 1 calc R U .
H47I H 0.9238 0.7893 0.3667 0.214 Uiso 1 1 calc R U .
C48C C 0.9247(17) 0.821(2) 0.4543(15) 0.22(4) Uani 1 1 d . U .
H48G H 0.9008 0.8190 0.4367 0.323 Uiso 1 1 calc R U .
H48H H 0.9216 0.8031 0.4719 0.323 Uiso 1 1 calc R U .
H48I H 0.9234 0.8453 0.4648 0.323 Uiso 1 1 calc R U .
C49C C 0.8066(6) 0.6554(6) 0.2370(7) 0.106(9) Uani 1 1 d DG U .
C50C C 0.8138(6) 0.6911(5) 0.2486(6) 0.090(7) Uani 1 1 d DG U .
C51C C 0.8546(7) 0.7028(5) 0.2368(7) 0.099(8) Uani 1 1 d DG U .
C52C C 0.8727(6) 0.6745(6) 0.2179(6) 0.093(7) Uani 1 1 d DG U .
C53C C 0.8430(7) 0.6452(5) 0.2180(7) 0.108(8) Uani 1 1 d DG U .
C54C C 0.7647(10) 0.6341(10) 0.2410(11) 0.130(14) Uani 1 1 d D U .
H54G H 0.7679 0.6103 0.2310 0.195 Uiso 1 1 calc R U .
H54H H 0.7593 0.6316 0.2654 0.195 Uiso 1 1 calc R U .
H54I H 0.7399 0.6465 0.2293 0.195 Uiso 1 1 calc R U .
C55C C 0.7861(10) 0.7146(9) 0.2733(8) 0.106(10) Uani 1 1 d D U .
H55G H 0.7998 0.7381 0.2762 0.158 Uiso 1 1 calc R U .
H55H H 0.7561 0.7174 0.2633 0.158 Uiso 1 1 calc R U .
H55I H 0.7852 0.7027 0.2955 0.158 Uiso 1 1 calc R U .
C56C C 0.8767(14) 0.7368(9) 0.2430(14) 0.161(18) Uani 1 1 d D U .
H56G H 0.9044 0.7371 0.2314 0.241 Uiso 1 1 calc R U .
H56H H 0.8578 0.7563 0.2342 0.241 Uiso 1 1 calc R U .
H56I H 0.8827 0.7400 0.2676 0.241 Uiso 1 1 calc R U .
C57C C 0.9182(7) 0.6737(9) 0.2042(8) 0.103(10) Uani 1 1 d D U .
H57G H 0.9319 0.6973 0.2071 0.155 Uiso 1 1 calc R U .
H57H H 0.9362 0.6558 0.2168 0.155 Uiso 1 1 calc R U .
H57I H 0.9161 0.6674 0.1799 0.155 Uiso 1 1 calc R U .
C58C C 0.8426(16) 0.6105(9) 0.1984(13) 0.157(17) Uani 1 1 d D U .
H58G H 0.8727 0.6039 0.1936 0.235 Uiso 1 1 calc R U .
H58H H 0.8251 0.6134 0.1768 0.235 Uiso 1 1 calc R U .
H58I H 0.8296 0.5917 0.2120 0.235 Uiso 1 1 calc R U .
Ir1D Ir 0.71198(4) 0.59806(3) 0.81850(3) 0.0692(3) Uani 1 1 d . . .
Ir2D Ir 0.85154(4) 0.44414(3) 0.93017(4) 0.0801(4) Uani 1 1 d D . .
C1D C 0.4498(5) 0.6242(7) 0.9063(5) 0.093(9) Uani 1 1 d G U .
C2D C 0.4454(6) 0.6417(7) 0.9373(5) 0.084(8) Uani 1 1 d G U .
H2D H 0.4685 0.6564 0.9465 0.101 Uiso 1 1 calc R U .
C3D C 0.4071(7) 0.6376(7) 0.9547(4) 0.132(17) Uani 1 1 d G U .
H3D H 0.4041 0.6495 0.9759 0.159 Uiso 1 1 calc R U .
C4D C 0.3733(5) 0.6160(6) 0.9412(5) 0.073(6) Uani 1 1 d G U .
C5D C 0.3778(6) 0.5986(6) 0.9103(5) 0.100(11) Uani 1 1 d G U .
H5D H 0.3547 0.5839 0.9010 0.120 Uiso 1 1 calc R U .
C6D C 0.4160(6) 0.6027(7) 0.8928(4) 0.085(8) Uani 1 1 d G U .
H6D H 0.4190 0.5908 0.8717 0.102 Uiso 1 1 calc R U .
C7D C 0.4901(11) 0.6257(10) 0.8898(10) 0.094(9) Uani 1 1 d . U .
C8D C 0.5246(11) 0.6239(9) 0.8777(10) 0.091(10) Uani 1 1 d . U .
N1D N 0.6508(5) 0.6064(5) 0.8389(4) 0.074(5) Uani 1 1 d G U .
C9D C 0.6152(6) 0.5868(4) 0.8255(4) 0.072(6) Uani 1 1 d G U .
H9D H 0.6193 0.5693 0.8083 0.087 Uiso 1 1 calc R U .
C10D C 0.5735(5) 0.5927(5) 0.8372(6) 0.099(10) Uani 1 1 d G U .
H10D H 0.5492 0.5793 0.8280 0.119 Uiso 1 1 calc R U .
C11D C 0.5675(5) 0.6182(6) 0.8623(6) 0.099(9) Uani 1 1 d G U .
C12D C 0.6031(6) 0.6378(5) 0.8757(5) 0.082(8) Uani 1 1 d G U .
H12D H 0.5989 0.6553 0.8929 0.098 Uiso 1 1 calc R U .
C13D C 0.6447(5) 0.6319(5) 0.8641(5) 0.095(10) Uani 1 1 d G U .
H13D H 0.6691 0.6454 0.8732 0.114 Uiso 1 1 calc R U .
C14D C 0.3363(11) 0.6065(13) 0.9625(7) 0.098(11) Uani 1 1 d . U .
C15D C 0.3033(13) 0.5965(17) 0.9762(13) 0.15(2) Uani 1 1 d . U .
N2D N 0.2013(8) 0.5714(6) 1.0380(5) 0.068(5) Uani 1 1 d . U .
C16D C 0.2093(9) 0.5536(8) 1.0101(8) 0.076(7) Uani 1 1 d . U .
H16D H 0.1916 0.5332 1.0048 0.091 Uiso 1 1 calc R U .
C17D C 0.2402(14) 0.5619(12) 0.9889(9) 0.109(11) Uani 1 1 d . U .
H17D H 0.2430 0.5503 0.9675 0.131 Uiso 1 1 calc R U .
C18D C 0.2697(10) 0.5906(12) 1.0012(12) 0.112(12) Uani 1 1 d . U .
C19D C 0.2603(11) 0.6064(12) 1.0314(10) 0.100(9) Uani 1 1 d . U .
H19D H 0.2771 0.6264 1.0394 0.120 Uiso 1 1 calc R U .
C20D C 0.2289(9) 0.5946(8) 1.0494(8) 0.072(6) Uani 1 1 d . U .
H20D H 0.2265 0.6036 1.0719 0.087 Uiso 1 1 calc R U .
O1D O 0.7003(7) 0.5441(6) 0.8266(5) 0.077(5) Uani 1 1 d . U .
O2D O 0.7333(7) 0.5940(5) 0.8696(6) 0.081(5) Uani 1 1 d . U .
O3D O 0.8292(7) 0.4950(6) 0.9390(6) 0.083(6) Uani 1 1 d . U .
O4D O 0.8029(5) 0.4411(6) 0.8925(4) 0.081(6) Uani 1 1 d D U .
C21D C 0.7551(9) 0.5330(7) 0.8728(7) 0.069(7) Uani 1 1 d . U .
C22D C 0.7558(8) 0.5686(6) 0.8827(6) 0.051(4) Uani 1 1 d . U .
C23D C 0.7866(9) 0.5796(8) 0.9126(8) 0.072(6) Uani 1 1 d . U .
C24D C 0.7903(10) 0.6147(7) 0.9218(7) 0.067(5) Uani 1 1 d . U .
H24D H 0.7714 0.6320 0.9111 0.080 Uiso 1 1 calc R U .
C25D C 0.8236(10) 0.6260(9) 0.9486(7) 0.078(7) Uani 1 1 d . U .
H25D H 0.8306 0.6505 0.9526 0.094 Uiso 1 1 calc R U .
C26D C 0.8425(12) 0.6007(10) 0.9662(10) 0.097(9) Uani 1 1 d . U .
H26D H 0.8590 0.6064 0.9867 0.117 Uiso 1 1 calc R U .
C27D C 0.8395(12) 0.5648(10) 0.9556(9) 0.094(9) Uani 1 1 d . U .
H27D H 0.8593 0.5479 0.9661 0.113 Uiso 1 1 calc R U .
C28D C 0.8096(10) 0.5530(8) 0.9313(7) 0.069(5) Uani 1 1 d . U .
C29D C 0.8073(10) 0.5172(8) 0.9191(8) 0.075(6) Uani 1 1 d . U .
C30D C 0.7783(7) 0.5064(6) 0.8910(7) 0.058(5) Uani 1 1 d . U .
C31D C 0.7771(11) 0.4709(7) 0.8804(6) 0.071(6) Uani 1 1 d . U .
C32D C 0.7438(10) 0.4590(7) 0.8535(7) 0.069(5) Uani 1 1 d . U .
C33D C 0.7415(15) 0.4237(8) 0.8462(11) 0.114(13) Uani 1 1 d . U .
H33D H 0.7623 0.4071 0.8559 0.137 Uiso 1 1 calc R U .
C34D C 0.7091(13) 0.4133(10) 0.8250(11) 0.112(11) Uani 1 1 d . U .
H34D H 0.7050 0.3885 0.8208 0.134 Uiso 1 1 calc R U .
C35D C 0.6788(12) 0.4393(10) 0.8075(9) 0.094(8) Uani 1 1 d . U .
H35D H 0.6557 0.4305 0.7926 0.113 Uiso 1 1 calc R U .
C36D C 0.6827(11) 0.4733(9) 0.8118(9) 0.084(6) Uani 1 1 d . U .
H36D H 0.6655 0.4902 0.7987 0.100 Uiso 1 1 calc R U .
C37D C 0.7146(9) 0.4837(6) 0.8375(7) 0.062(5) Uani 1 1 d . U .
C38D C 0.7223(8) 0.5228(7) 0.8465(7) 0.063(6) Uani 1 1 d . U .
C39D C 0.7244(7) 0.5918(5) 0.7663(5) 0.085(6) Uani 1 1 d G U .
C40D C 0.6978(5) 0.6222(6) 0.7718(6) 0.087(6) Uani 1 1 d DG U .
C41D C 0.7219(7) 0.6458(5) 0.7942(6) 0.089(6) Uani 1 1 d DG U .
C42D C 0.7634(6) 0.6299(6) 0.8026(5) 0.076(5) Uani 1 1 d G U .
C43D C 0.7650(6) 0.5965(5) 0.7854(6) 0.079(6) Uani 1 1 d G U .
C44D C 0.7117(16) 0.5590(12) 0.7434(12) 0.124(13) Uani 1 1 d . U .
H44J H 0.6819 0.5623 0.7331 0.186 Uiso 1 1 calc R U .
H44K H 0.7325 0.5567 0.7253 0.186 Uiso 1 1 calc R U .
H44L H 0.7126 0.5372 0.7574 0.186 Uiso 1 1 calc R U .
C45D C 0.6541(9) 0.6356(13) 0.7575(11) 0.121(11) Uani 1 1 d D U .
H45J H 0.6412 0.6180 0.7415 0.182 Uiso 1 1 calc R U .
H45K H 0.6583 0.6583 0.7456 0.182 Uiso 1 1 calc R U .
H45L H 0.6345 0.6393 0.7762 0.182 Uiso 1 1 calc R U .
C46D C 0.7072(15) 0.6837(7) 0.8006(10) 0.120(12) Uani 1 1 d D U .
H46J H 0.6797 0.6833 0.8126 0.180 Uiso 1 1 calc R U .
H46K H 0.7023 0.6961 0.7787 0.180 Uiso 1 1 calc R U .
H46L H 0.7299 0.6962 0.8146 0.180 Uiso 1 1 calc R U .
C47D C 0.7973(12) 0.6483(10) 0.8265(10) 0.096(9) Uani 1 1 d . U .
H47J H 0.7855 0.6713 0.8339 0.144 Uiso 1 1 calc R U .
H47K H 0.8040 0.6331 0.8464 0.144 Uiso 1 1 calc R U .
H47L H 0.8242 0.6525 0.8144 0.144 Uiso 1 1 calc R U .
C48D C 0.8054(11) 0.5715(10) 0.7892(9) 0.100(10) Uani 1 1 d . U .
H48J H 0.8000 0.5499 0.7753 0.150 Uiso 1 1 calc R U .
H48K H 0.8314 0.5839 0.7815 0.150 Uiso 1 1 calc R U .
H48L H 0.8105 0.5647 0.8133 0.150 Uiso 1 1 calc R U .
C49D C 0.8977(8) 0.4160(6) 0.9019(5) 0.109(8) Uani 1 1 d DG U .
C50D C 0.9142(8) 0.4512(5) 0.9074(5) 0.110(9) Uani 1 1 d DG U .
C51D C 0.9219(8) 0.4561(5) 0.9432(5) 0.098(7) Uani 1 1 d DG U .
C52D C 0.9101(8) 0.4241(5) 0.9598(4) 0.100(7) Uani 1 1 d DG U .
C53D C 0.8951(9) 0.3993(4) 0.9343(5) 0.102(8) Uani 1 1 d DG U .
C54D C 0.8843(16) 0.3993(11) 0.8677(7) 0.140(14) Uani 1 1 d D U .
H54J H 0.8893 0.4164 0.8493 0.210 Uiso 1 1 calc R U .
H54K H 0.9019 0.3777 0.8644 0.210 Uiso 1 1 calc R U .
H54L H 0.8531 0.3929 0.8672 0.210 Uiso 1 1 calc R U .
C55D C 0.9168(16) 0.4853(9) 0.8836(9) 0.145(16) Uani 1 1 d D U .
H55J H 0.9109 0.4783 0.8597 0.217 Uiso 1 1 calc R U .
H55K H 0.8949 0.5029 0.8900 0.217 Uiso 1 1 calc R U .
H55L H 0.9462 0.4959 0.8864 0.217 Uiso 1 1 calc R U .
C56D C 0.9346(14) 0.4883(7) 0.9617(9) 0.122(12) Uani 1 1 d D U .
H56J H 0.9373 0.4831 0.9862 0.183 Uiso 1 1 calc R U .
H56K H 0.9629 0.4968 0.9541 0.183 Uiso 1 1 calc R U .
H56L H 0.9123 0.5068 0.9573 0.183 Uiso 1 1 calc R U .
C57D C 0.9041(18) 0.4212(12) 0.9978(6) 0.148(16) Uani 1 1 d D U .
H57J H 0.9176 0.4419 1.0095 0.222 Uiso 1 1 calc R U .
H57K H 0.8727 0.4205 1.0019 0.222 Uiso 1 1 calc R U .
H57L H 0.9182 0.3992 1.0066 0.222 Uiso 1 1 calc R U .
C58D C 0.8803(14) 0.3607(7) 0.9379(11) 0.132(14) Uani 1 1 d D U .
H58J H 0.8809 0.3543 0.9622 0.197 Uiso 1 1 calc R U .
H58K H 0.8504 0.3580 0.9278 0.197 Uiso 1 1 calc R U .
H58L H 0.9002 0.3449 0.9261 0.197 Uiso 1 1 calc R U .
Ir1E Ir 0.56887(4) 0.70513(3) 0.20098(3) 0.0655(3) Uani 1 1 d . . .
Ir2E Ir 0.76448(4) 0.67361(5) 0.06976(3) 0.0908(5) Uani 1 1 d . . .
C1E C 0.3749(6) 0.5478(5) 0.1158(6) 0.096(8) Uani 1 1 d G U .
C2E C 0.3414(6) 0.5569(3) 0.0919(6) 0.088(8) Uani 1 1 d G U .
H2E H 0.3332 0.5812 0.0887 0.106 Uiso 1 1 calc R U .
C3E C 0.3199(5) 0.5303(4) 0.0727(4) 0.077(6) Uani 1 1 d G U .
H3E H 0.2969 0.5365 0.0564 0.092 Uiso 1 1 calc R U .
C4E C 0.3318(5) 0.4947(4) 0.0773(4) 0.057(5) Uani 1 1 d G U .
C5E C 0.3654(5) 0.4856(4) 0.1012(5) 0.074(6) Uani 1 1 d G U .
H5E H 0.3735 0.4613 0.1044 0.089 Uiso 1 1 calc R U .
C6E C 0.3869(6) 0.5122(5) 0.1205(5) 0.109(11) Uani 1 1 d G U .
H6E H 0.4098 0.5060 0.1368 0.130 Uiso 1 1 calc R U .
C7E C 0.3987(11) 0.5738(10) 0.1347(7) 0.088(9) Uani 1 1 d . U .
C8E C 0.4232(12) 0.5953(12) 0.1480(10) 0.099(11) Uani 1 1 d . U .
N1E N 0.5177(5) 0.6700(4) 0.1862(4) 0.076(5) Uani 1 1 d G U .
C9E C 0.4875(6) 0.6801(5) 0.1601(5) 0.095(8) Uani 1 1 d G U .
H9E H 0.4886 0.7034 0.1505 0.114 Uiso 1 1 calc R U .
C10E C 0.4556(6) 0.6560(7) 0.1479(5) 0.121(13) Uani 1 1 d G U .
H10E H 0.4349 0.6628 0.1301 0.146 Uiso 1 1 calc R U .
C11E C 0.4539(6) 0.6219(6) 0.1619(6) 0.099(8) Uani 1 1 d G U .
C12E C 0.4841(7) 0.6118(4) 0.1880(6) 0.095(8) Uani 1 1 d G U .
H12E H 0.4829 0.5885 0.1976 0.115 Uiso 1 1 calc R U .
C13E C 0.5160(6) 0.6359(5) 0.2001(4) 0.078(6) Uani 1 1 d G U .
H13E H 0.5366 0.6291 0.2180 0.094 Uiso 1 1 calc R U .
C14E C 0.3116(10) 0.4683(9) 0.0569(8) 0.080(8) Uani 1 1 d . U .
C15E C 0.2956(10) 0.4425(8) 0.0366(8) 0.077(8) Uani 1 1 d . U .
N2E N 0.2535(7) 0.3650(7) -0.0300(6) 0.069(5) Uani 1 1 d . U .
C16E C 0.2791(14) 0.3552(11) -0.0063(8) 0.101(10) Uani 1 1 d . U .
H16E H 0.2894 0.3313 -0.0046 0.122 Uiso 1 1 calc R U .
C17E C 0.2929(9) 0.3825(9) 0.0191(7) 0.075(6) Uani 1 1 d . U .
H17E H 0.3117 0.3760 0.0382 0.090 Uiso 1 1 calc R U .
C18E C 0.2790(10) 0.4171(10) 0.0158(8) 0.082(7) Uani 1 1 d . U .
C19E C 0.2487(11) 0.4299(10) -0.0128(9) 0.089(7) Uani 1 1 d . U .
H19E H 0.2388 0.4538 -0.0160 0.107 Uiso 1 1 calc R U .
C20E C 0.2364(11) 0.3985(10) -0.0360(8) 0.086(7) Uani 1 1 d . U .
H20E H 0.2163 0.4022 -0.0550 0.103 Uiso 1 1 calc R U .
O1E O 0.5693(7) 0.7142(6) 0.1488(5) 0.084(6) Uani 1 1 d . U .
O2E O 0.6085(6) 0.6631(6) 0.1903(4) 0.070(5) Uani 1 1 d . U .
O3E O 0.7342(7) 0.6371(6) 0.1009(5) 0.084(6) Uani 1 1 d . U .
O4E O 0.7015(7) 0.6908(7) 0.0589(5) 0.088(6) Uani 1 1 d . U .
C21E C 0.6351(8) 0.6794(7) 0.1368(6) 0.061(5) Uani 1 1 d . U .
C22E C 0.6343(10) 0.6568(9) 0.1691(6) 0.075(7) Uani 1 1 d . U .
C23E C 0.6624(9) 0.6258(7) 0.1686(7) 0.065(5) Uani 1 1 d . U .
C24E C 0.6580(8) 0.6023(9) 0.1981(7) 0.074(7) Uani 1 1 d . U .
H24E H 0.6372 0.6079 0.2145 0.089 Uiso 1 1 calc R U .
C25E C 0.6837(12) 0.5723(9) 0.2023(9) 0.088(8) Uani 1 1 d . U .
H25E H 0.6795 0.5563 0.2207 0.106 Uiso 1 1 calc R U .
C26E C 0.7160(11) 0.5654(9) 0.1792(10) 0.087(8) Uani 1 1 d . U .
H26E H 0.7350 0.5454 0.1823 0.104 Uiso 1 1 calc R U .
C27E C 0.7199(8) 0.5880(9) 0.1517(8) 0.074(6) Uani 1 1 d . U .
H27E H 0.7410 0.5824 0.1355 0.089 Uiso 1 1 calc R U .
C28E C 0.6946(9) 0.6184(8) 0.1465(6) 0.065(5) Uani 1 1 d . U .
C29E C 0.6993(10) 0.6453(9) 0.1183(9) 0.095(9) Uani 1 1 d D U .
C30E C 0.6671(9) 0.6718(7) 0.1134(7) 0.067(6) Uani 1 1 d D U .
C31E C 0.6724(9) 0.6933(7) 0.0838(6) 0.061(5) Uani 1 1 d . U .
C32E C 0.6373(10) 0.7202(8) 0.0755(7) 0.074(6) Uani 1 1 d . U .
C33E C 0.6374(14) 0.7401(10) 0.0448(7) 0.099(8) Uani 1 1 d . U .
H33E H 0.6602 0.7381 0.0293 0.119 Uiso 1 1 calc R U .
C34E C 0.5986(15) 0.7649(10) 0.0385(9) 0.103(9) Uani 1 1 d . U .
H34E H 0.5959 0.7782 0.0179 0.124 Uiso 1 1 calc R U .
C35E C 0.5698(14) 0.7682(11) 0.0603(9) 0.104(9) Uani 1 1 d . U .
H35E H 0.5448 0.7828 0.0547 0.125 Uiso 1 1 calc R U .
C36E C 0.5725(11) 0.7521(10) 0.0914(9) 0.091(8) Uani 1 1 d . U .
H36E H 0.5527 0.7582 0.1084 0.109 Uiso 1 1 calc R U .
C37E C 0.6066(9) 0.7248(8) 0.0983(7) 0.072(5) Uani 1 1 d . U .
C38E C 0.6041(8) 0.7059(8) 0.1304(6) 0.065(6) Uani 1 1 d . U .
C39E C 0.5435(5) 0.7549(5) 0.2206(5) 0.080(6) Uani 1 1 d DG U .
C40E C 0.5887(6) 0.7577(6) 0.2140(6) 0.097(9) Uani 1 1 d DG U .
C41E C 0.6121(4) 0.7321(6) 0.2346(6) 0.094(9) Uani 1 1 d DG U .
C42E C 0.5814(5) 0.7135(5) 0.2540(5) 0.080(7) Uani 1 1 d DG U .
C43E C 0.5389(4) 0.7276(5) 0.2453(5) 0.069(5) Uani 1 1 d DG U .
C44E C 0.5057(8) 0.7772(7) 0.2049(8) 0.089(8) Uani 1 1 d D U .
H44M H 0.4780 0.7694 0.2142 0.134 Uiso 1 1 calc R U .
H44N H 0.5107 0.8025 0.2105 0.134 Uiso 1 1 calc R U .
H44O H 0.5040 0.7741 0.1801 0.134 Uiso 1 1 calc R U .
C45E C 0.6135(12) 0.7827(11) 0.1889(9) 0.142(18) Uani 1 1 d D U .
H45M H 0.6451 0.7775 0.1908 0.212 Uiso 1 1 calc R U .
H45N H 0.6023 0.7784 0.1653 0.212 Uiso 1 1 calc R U .
H45O H 0.6086 0.8078 0.1949 0.212 Uiso 1 1 calc R U .
C46E C 0.6595(7) 0.7298(11) 0.2402(10) 0.120(13) Uani 1 1 d D U .
H46M H 0.6737 0.7450 0.2236 0.180 Uiso 1 1 calc R U .
H46N H 0.6681 0.7378 0.2634 0.180 Uiso 1 1 calc R U .
H46O H 0.6689 0.7049 0.2373 0.180 Uiso 1 1 calc R U .
C47E C 0.5911(12) 0.6846(8) 0.2803(8) 0.109(11) Uani 1 1 d D U .
H47M H 0.5636 0.6765 0.2896 0.163 Uiso 1 1 calc R U .
H47N H 0.6054 0.6644 0.2694 0.163 Uiso 1 1 calc R U .
H47O H 0.6107 0.6941 0.2987 0.163 Uiso 1 1 calc R U .
C48E C 0.4933(8) 0.7147(9) 0.2540(11) 0.112(13) Uani 1 1 d D U .
H48M H 0.4711 0.7309 0.2438 0.168 Uiso 1 1 calc R U .
H48N H 0.4884 0.6905 0.2449 0.168 Uiso 1 1 calc R U .
H48O H 0.4912 0.7144 0.2789 0.168 Uiso 1 1 calc R U .
C49E C 0.8065(9) 0.7117(7) 0.0525(4) 0.127(10) Uani 1 1 d DG U .
C50E C 0.7902(9) 0.7243(6) 0.0836(6) 0.128(10) Uani 1 1 d DG U .
C51E C 0.8039(9) 0.7001(8) 0.1100(4) 0.124(12) Uani 1 1 d DG U .
C52E C 0.8287(9) 0.6725(8) 0.0952(5) 0.138(15) Uani 1 1 d DG U .
C53E C 0.8303(8) 0.6796(8) 0.0597(5) 0.118(9) Uani 1 1 d DG U .
C54E C 0.8048(18) 0.7300(15) 0.0177(9) 0.25(3) Uani 1 1 d D U .
H54M H 0.8188 0.7147 0.0011 0.375 Uiso 1 1 calc R U .
H54N H 0.7741 0.7343 0.0100 0.375 Uiso 1 1 calc R U .
H54O H 0.8205 0.7529 0.0195 0.375 Uiso 1 1 calc R U .
C55E C 0.7605(17) 0.7577(10) 0.0910(14) 0.21(2) Uani 1 1 d D U .
H55M H 0.7545 0.7711 0.0698 0.311 Uiso 1 1 calc R U .
H55N H 0.7327 0.7495 0.0998 0.311 Uiso 1 1 calc R U .
H55O H 0.7758 0.7731 0.1080 0.311 Uiso 1 1 calc R U .
C56E C 0.7965(13) 0.7008(10) 0.1463(6) 0.134(15) Uani 1 1 d D U .
H56M H 0.8106 0.6799 0.1574 0.201 Uiso 1 1 calc R U .
H56N H 0.8091 0.7227 0.1564 0.201 Uiso 1 1 calc R U .
H56O H 0.7648 0.7002 0.1495 0.201 Uiso 1 1 calc R U .
C57E C 0.8498(15) 0.6410(9) 0.1134(10) 0.147(15) Uani 1 1 d D U .
H57M H 0.8440 0.6421 0.1377 0.220 Uiso 1 1 calc R U .
H57N H 0.8375 0.6188 0.1036 0.220 Uiso 1 1 calc R U .
H57O H 0.8816 0.6415 0.1107 0.220 Uiso 1 1 calc R U .
C58E C 0.8536(16) 0.6604(14) 0.0317(9) 0.22(2) Uani 1 1 d D U .
H58M H 0.8475 0.6728 0.0099 0.327 Uiso 1 1 calc R U .
H58N H 0.8853 0.6603 0.0372 0.327 Uiso 1 1 calc R U .
H58O H 0.8429 0.6357 0.0298 0.327 Uiso 1 1 calc R U .
Ir1F Ir 0.36308(4) 0.64854(4) 0.77292(4) 0.0856(4) Uani 1 1 d . . .
Ir2F Ir 0.48818(5) 0.77757(4) 0.91920(3) 0.0805(4) Uani 1 1 d . . .
C1F C 0.3989(8) 0.4389(5) 0.8790(5) 0.082(7) Uani 1 1 d G U .
C2F C 0.3715(6) 0.4306(6) 0.9051(5) 0.092(8) Uani 1 1 d G U .
H2F H 0.3456 0.4441 0.9079 0.110 Uiso 1 1 calc R U .
C3F C 0.3820(8) 0.4024(6) 0.9272(5) 0.091(7) Uani 1 1 d G U .
H3F H 0.3633 0.3966 0.9450 0.109 Uiso 1 1 calc R U .
C4F C 0.4200(8) 0.3825(5) 0.9231(5) 0.100(9) Uani 1 1 d G U .
C5F C 0.4474(7) 0.3909(5) 0.8970(6) 0.097(8) Uani 1 1 d G U .
H5F H 0.4733 0.3773 0.8942 0.117 Uiso 1 1 calc R U .
C6F C 0.4368(7) 0.4191(5) 0.8749(5) 0.097(9) Uani 1 1 d G U .
H6F H 0.4556 0.4248 0.8571 0.116 Uiso 1 1 calc R U .
C7F C 0.3917(11) 0.4726(7) 0.8595(8) 0.083(7) Uani 1 1 d D U .
C8F C 0.3859(11) 0.4985(6) 0.8448(9) 0.088(9) Uani 1 1 d D U .
N1F N 0.3711(7) 0.5968(4) 0.7949(5) 0.089(6) Uani 1 1 d G U .
C9F C 0.3383(6) 0.5833(5) 0.8146(6) 0.084(7) Uani 1 1 d G U .
H9F H 0.3124 0.5969 0.8175 0.100 Uiso 1 1 calc R U .
C10F C 0.3434(7) 0.5500(5) 0.8301(5) 0.093(8) Uani 1 1 d G U .
H10F H 0.3209 0.5408 0.8436 0.111 Uiso 1 1 calc R U .
C11F C 0.3813(8) 0.5302(4) 0.8259(5) 0.090(8) Uani 1 1 d DG U .
C12F C 0.4141(6) 0.5436(5) 0.8062(6) 0.088(7) Uani 1 1 d G U .
H12F H 0.4400 0.5301 0.8033 0.106 Uiso 1 1 calc R U .
C13F C 0.4090(6) 0.5769(5) 0.7907(5) 0.090(8) Uani 1 1 d G U .
H13F H 0.4314 0.5861 0.7772 0.108 Uiso 1 1 calc R U .
C14F C 0.4353(13) 0.3547(8) 0.9482(11) 0.095(9) Uani 1 1 d . U .
C15F C 0.4492(18) 0.3340(11) 0.9722(11) 0.121(14) Uani 1 1 d . U .
N2F N 0.4896(7) 0.2620(5) 1.0448(5) 0.089(7) Uani 1 1 d G U .
C16F C 0.5127(7) 0.2674(6) 1.0157(6) 0.094(9) Uani 1 1 d G U .
H16F H 0.5400 0.2556 1.0132 0.113 Uiso 1 1 calc R U .
C17F C 0.4960(9) 0.2901(6) 0.9900(5) 0.116(12) Uani 1 1 d G U .
H17F H 0.5118 0.2938 0.9701 0.140 Uiso 1 1 calc R U .
C18F C 0.4561(9) 0.3074(6) 0.9936(5) 0.099(8) Uani 1 1 d G U .
C19F C 0.4329(6) 0.3019(6) 1.0228(7) 0.116(12) Uani 1 1 d G U .
H19F H 0.4057 0.3137 1.0252 0.139 Uiso 1 1 calc R U .
C20F C 0.4497(7) 0.2792(6) 1.0484(5) 0.088(7) Uani 1 1 d G U .
H20F H 0.4338 0.2755 1.0683 0.105 Uiso 1 1 calc R U .
O1F O 0.3505(8) 0.6621(7) 0.8237(7) 0.101(7) Uani 1 1 d . U .
O2F O 0.4280(6) 0.6543(6) 0.7914(5) 0.076(5) Uani 1 1 d . U .
O3F O 0.5079(7) 0.7397(7) 0.8853(6) 0.088(6) Uani 1 1 d . U .
O4F O 0.4323(9) 0.7449(6) 0.9178(7) 0.101(7) Uani 1 1 d . U .
C21F C 0.4206(8) 0.6891(9) 0.8432(6) 0.067(6) Uani 1 1 d . U .
C22F C 0.4436(8) 0.6741(6) 0.8137(7) 0.054(4) Uani 1 1 d . U .
C23F C 0.4906(8) 0.6869(8) 0.8128(6) 0.063(5) Uani 1 1 d . U .
C24F C 0.5139(8) 0.6722(8) 0.7840(8) 0.074(7) Uani 1 1 d . U .
H24F H 0.4984 0.6577 0.7674 0.089 Uiso 1 1 calc R U .
C25F C 0.5556(9) 0.6789(8) 0.7810(9) 0.080(8) Uani 1 1 d . U .
H25F H 0.5718 0.6669 0.7643 0.096 Uiso 1 1 calc R U .
C26F C 0.5777(8) 0.7065(7) 0.8049(8) 0.066(6) Uani 1 1 d . U .
H26F H 0.6064 0.7153 0.8015 0.079 Uiso 1 1 calc R U .
C27F C 0.5540(10) 0.7179(9) 0.8314(8) 0.079(8) Uani 1 1 d . U .
H27F H 0.5675 0.7335 0.8479 0.095 Uiso 1 1 calc R U .
C28F C 0.5114(8) 0.7074(8) 0.8348(7) 0.063(5) Uani 1 1 d . U .
C29F C 0.4865(8) 0.7207(7) 0.8610(6) 0.060(5) Uani 1 1 d . U .
C30F C 0.4443(11) 0.7109(8) 0.8666(8) 0.076(8) Uani 1 1 d . U .
C31F C 0.4215(11) 0.7235(9) 0.8959(8) 0.080(7) Uani 1 1 d . U .
C32F C 0.3743(11) 0.7115(8) 0.8984(9) 0.082(7) Uani 1 1 d . U .
C33F C 0.3550(11) 0.7203(12) 0.9316(8) 0.096(9) Uani 1 1 d . U .
H33F H 0.3705 0.7348 0.9481 0.115 Uiso 1 1 calc R U .
C34F C 0.3156(15) 0.7072(16) 0.9374(11) 0.134(15) Uani 1 1 d . U .
H34F H 0.3020 0.7129 0.9580 0.161 Uiso 1 1 calc R U .
C35F C 0.2927(15) 0.6834(11) 0.9113(12) 0.118(12) Uani 1 1 d . U .
H35F H 0.2651 0.6734 0.9161 0.142 Uiso 1 1 calc R U .
C36F C 0.3110(10) 0.6753(12) 0.8795(9) 0.099(9) Uani 1 1 d . U .
H36F H 0.2955 0.6623 0.8619 0.118 Uiso 1 1 calc R U .
C37F C 0.3546(10) 0.6886(8) 0.8764(9) 0.079(7) Uani 1 1 d . U .
C38F C 0.3747(8) 0.6799(9) 0.8444(8) 0.074(7) Uani 1 1 d . U .
C39F C 0.3322(8) 0.6338(5) 0.7252(7) 0.109(8) Uani 1 1 d DG U .
C40F C 0.3691(7) 0.6560(7) 0.7201(7) 0.118(9) Uani 1 1 d DG U .
C41F C 0.3607(8) 0.6901(6) 0.7343(8) 0.134(12) Uani 1 1 d DG U .
C42F C 0.3186(7) 0.6890(6) 0.7482(8) 0.123(10) Uani 1 1 d DG U .
C43F C 0.3010(7) 0.6542(6) 0.7426(8) 0.120(10) Uani 1 1 d DG U .
C44F C 0.3226(14) 0.5990(12) 0.7059(18) 0.22(3) Uani 1 1 d D U .
H44P H 0.2955 0.5884 0.7138 0.326 Uiso 1 1 calc R U .
H44Q H 0.3191 0.6039 0.6814 0.326 Uiso 1 1 calc R U .
H44R H 0.3470 0.5823 0.7103 0.326 Uiso 1 1 calc R U .
C45F C 0.4127(10) 0.6501(11) 0.7011(12) 0.138(14) Uani 1 1 d D U .
H45P H 0.4307 0.6718 0.7029 0.207 Uiso 1 1 calc R U .
H45Q H 0.4290 0.6300 0.7114 0.207 Uiso 1 1 calc R U .
H45R H 0.4054 0.6450 0.6769 0.207 Uiso 1 1 calc R U .
C46F C 0.3902(10) 0.7205(7) 0.7371(15) 0.16(2) Uani 1 1 d D U .
H46P H 0.4172 0.7150 0.7255 0.241 Uiso 1 1 calc R U .
H46Q H 0.3759 0.7414 0.7262 0.241 Uiso 1 1 calc R U .
H46R H 0.3975 0.7256 0.7612 0.241 Uiso 1 1 calc R U .
C47F C 0.2971(10) 0.7182(9) 0.7680(13) 0.17(2) Uani 1 1 d D U .
H47P H 0.3156 0.7397 0.7683 0.258 Uiso 1 1 calc R U .
H47Q H 0.2682 0.7238 0.7571 0.258 Uiso 1 1 calc R U .
H47R H 0.2936 0.7102 0.7915 0.258 Uiso 1 1 calc R U .
C48F C 0.2574(9) 0.6376(11) 0.7515(11) 0.135(15) Uani 1 1 d D U .
H48P H 0.2563 0.6127 0.7437 0.203 Uiso 1 1 calc R U .
H48Q H 0.2548 0.6383 0.7763 0.203 Uiso 1 1 calc R U .
H48R H 0.2331 0.6510 0.7402 0.203 Uiso 1 1 calc R U .
C49F C 0.5251(8) 0.8266(8) 0.9060(7) 0.130(11) Uani 1 1 d DG U .
C50F C 0.5130(12) 0.8285(9) 0.9404(6) 0.187(18) Uani 1 1 d DG U .
C51F C 0.4667(12) 0.8243(8) 0.9407(7) 0.163(12) Uani 1 1 d DG U .
C52F C 0.4502(8) 0.8198(9) 0.9064(8) 0.171(13) Uani 1 1 d DG U .
C53F C 0.4863(9) 0.8212(7) 0.8849(5) 0.104(8) Uani 1 1 d DG U .
C54F C 0.5713(10) 0.8197(17) 0.8941(15) 0.31(4) Uani 1 1 d D U .
H54P H 0.5705 0.8197 0.8691 0.463 Uiso 1 1 calc R U .
H54Q H 0.5911 0.8386 0.9029 0.463 Uiso 1 1 calc R U .
H54R H 0.5817 0.7965 0.9027 0.463 Uiso 1 1 calc R U .
C55F C 0.542(2) 0.8339(19) 0.9747(10) 0.32(3) Uani 1 1 d D U .
H55P H 0.5227 0.8340 0.9941 0.478 Uiso 1 1 calc R U .
H55Q H 0.5632 0.8144 0.9774 0.478 Uiso 1 1 calc R U .
H55R H 0.5574 0.8568 0.9739 0.478 Uiso 1 1 calc R U .
C56F C 0.438(2) 0.832(2) 0.9686(13) 0.40(5) Uani 1 1 d D U .
H56P H 0.4079 0.8262 0.9613 0.601 Uiso 1 1 calc R U .
H56Q H 0.4474 0.8167 0.9883 0.601 Uiso 1 1 calc R U .
H56R H 0.4409 0.8569 0.9749 0.601 Uiso 1 1 calc R U .
C57F C 0.4033(10) 0.813(2) 0.8939(16) 0.44(7) Uani 1 1 d D U .
H57P H 0.4017 0.8109 0.8689 0.661 Uiso 1 1 calc R U .
H57Q H 0.3931 0.7905 0.9039 0.661 Uiso 1 1 calc R U .
H57R H 0.3847 0.8327 0.9008 0.661 Uiso 1 1 calc R U .
C58F C 0.4889(15) 0.8194(14) 0.8464(6) 0.16(2) Uani 1 1 d D U .
H58P H 0.5197 0.8212 0.8405 0.244 Uiso 1 1 calc R U .
H58Q H 0.4766 0.7966 0.8380 0.244 Uiso 1 1 calc R U .
H58R H 0.4721 0.8392 0.8358 0.244 Uiso 1 1 calc R U .
S1T S 0.9634(4) 0.6254(3) 0.7794(3) 0.112(3) Uani 1 1 d D U .
O1T O 0.9527(9) 0.5932(6) 0.7566(6) 0.113(8) Uani 1 1 d D U .
O2T O 1.0022(7) 0.6457(6) 0.7727(7) 0.105(7) Uani 1 1 d D U .
O3T O 0.9514(10) 0.6208(8) 0.8153(5) 0.142(10) Uani 1 1 d D U .
C1T C 0.9236(8) 0.6540(7) 0.7656(7) 0.115(8) Uani 1 1 d D U .
F1T F 0.9288(9) 0.6667(8) 0.7318(5) 0.151(9) Uani 1 1 d D U .
F2T F 0.9246(9) 0.6868(6) 0.7833(6) 0.135(8) Uani 1 1 d D U .
F3T F 0.8840(7) 0.6434(8) 0.7689(8) 0.167(10) Uani 1 1 d D U .
S2T S 0.7471(5) 0.6980(4) 0.6889(4) 0.156(5) Uani 1 1 d D U .
O4T O 0.7082(9) 0.6867(11) 0.7084(9) 0.192(13) Uani 1 1 d D U .
O5T O 0.7574(10) 0.6801(9) 0.6579(7) 0.155(10) Uani 1 1 d D U .
O6T O 0.7590(14) 0.7369(7) 0.6911(11) 0.212(13) Uani 1 1 d D U .
C2T C 0.7886(9) 0.6847(8) 0.7161(8) 0.167(10) Uani 1 1 d D U .
F4T F 0.7868(11) 0.7024(9) 0.7478(7) 0.201(12) Uani 1 1 d D U .
F5T F 0.7826(10) 0.6491(7) 0.7264(7) 0.165(9) Uani 1 1 d D U .
F6T F 0.8264(9) 0.6853(10) 0.7042(9) 0.213(12) Uani 1 1 d D U .
S3T S 0.6698(5) 0.7191(4) 0.9320(5) 0.166(6) Uani 1 1 d D U .
O7T O 0.6568(12) 0.6806(7) 0.9361(9) 0.186(17) Uani 1 1 d D U .
O8T O 0.6512(12) 0.7386(14) 0.9027(10) 0.35(3) Uani 1 1 d D U .
O9T O 0.6819(15) 0.7386(10) 0.9645(8) 0.29(3) Uani 1 1 d D U .
C3T C 0.7221(9) 0.7165(7) 0.9198(8) 0.150(10) Uani 1 1 d D U .
F7T F 0.7248(11) 0.6932(9) 0.8919(9) 0.212(16) Uani 1 1 d D U .
F8T F 0.7514(9) 0.7000(9) 0.9434(9) 0.197(13) Uani 1 1 d D U .
F9T F 0.7404(10) 0.7467(7) 0.9156(10) 0.193(14) Uani 1 1 d D U .
S4T S -0.0407(4) 0.7730(4) 0.5783(4) 0.081(4) Uani 0.5 1 d D U P
O10T O -0.0889(7) 0.7720(10) 0.5870(10) 0.106(15) Uani 0.5 1 d D U P
O11T O -0.0299(16) 0.7797(13) 0.5434(7) 0.15(2) Uani 0.5 1 d D U P
O12T O -0.0119(11) 0.7513(11) 0.6013(11) 0.15(2) Uani 0.5 1 d D U P
C4T C -0.0261(9) 0.8137(8) 0.5946(9) 0.113(12) Uani 0.5 1 d D U P
F10T F -0.0299(13) 0.8151(13) 0.6302(9) 0.16(2) Uani 0.5 1 d D U P
F11T F 0.0194(9) 0.8203(8) 0.5931(13) 0.147(18) Uani 0.5 1 d D U P
F12T F -0.0411(14) 0.8415(8) 0.5789(13) 0.17(2) Uani 0.5 1 d D U P
S5T S 0.2815(4) 0.6997(4) 0.1954(4) 0.134(4) Uani 1 1 d D U .
O13T O 0.2674(11) 0.7365(6) 0.1825(9) 0.172(14) Uani 1 1 d D U .
O14T O 0.3022(13) 0.6953(12) 0.2292(6) 0.27(2) Uani 1 1 d D U .
O15T O 0.2534(9) 0.6704(7) 0.1815(10) 0.172(14) Uani 1 1 d D U .
C5T C 0.3260(9) 0.6926(8) 0.1721(8) 0.143(11) Uani 1 1 d D U .
F13T F 0.3185(13) 0.7008(13) 0.1371(7) 0.28(2) Uani 1 1 d D U .
F14T F 0.3612(10) 0.7169(9) 0.1779(11) 0.245(19) Uani 1 1 d D U .
F15T F 0.3470(8) 0.6635(7) 0.1783(11) 0.205(16) Uani 1 1 d D U .
S6T S 0.8222(4) 0.3034(4) 0.5951(4) 0.150(4) Uani 1 1 d D U .
O16T O 0.8507(10) 0.2705(7) 0.5979(10) 0.169(10) Uani 1 1 d D U .
O17T O 0.8365(9) 0.3325(6) 0.5736(7) 0.129(9) Uani 1 1 d D U .
O18T O 0.7925(11) 0.3118(10) 0.6231(8) 0.173(11) Uani 1 1 d D U .
C6T C 0.7810(9) 0.2876(7) 0.5683(7) 0.159(8) Uani 1 1 d D U .
F16T F 0.7453(9) 0.3113(8) 0.5678(10) 0.189(11) Uani 1 1 d D U .
F17T F 0.7630(10) 0.2559(7) 0.5816(9) 0.179(11) Uani 1 1 d D U .
F18T F 0.7959(11) 0.2780(9) 0.5401(7) 0.189(11) Uani 1 1 d D U .
S7T S 0.6961(9) 0.6050(7) 0.3151(7) 0.159(8) Uani 0.5 1 d D U P
O19T O 0.7214(17) 0.6379(9) 0.3101(13) 0.152(13) Uani 0.5 1 d D U P
O20T O 0.6631(14) 0.5998(16) 0.2872(10) 0.152(14) Uani 0.5 1 d D U P
O21T O 0.7267(14) 0.5748(10) 0.3164(13) 0.135(13) Uani 0.5 1 d D U P
C7T C 0.6731(11) 0.6104(9) 0.3500(7) 0.158(10) Uani 0.5 1 d D U P
F19T F 0.6461(13) 0.6405(11) 0.3496(11) 0.133(12) Uani 0.5 1 d D U P
F20T F 0.7077(15) 0.6164(16) 0.3740(11) 0.183(15) Uani 0.5 1 d D U P
F21T F 0.6486(17) 0.5812(11) 0.3599(12) 0.158(14) Uani 0.5 1 d D U P
S8T S 0.5875(15) 0.3565(12) 0.7388(12) 0.29(2) Uani 0.5 1 d D U P
O22T O 0.616(3) 0.3324(19) 0.721(2) 0.27(2) Uani 0.5 1 d D U P
O23T O 0.551(2) 0.336(2) 0.751(2) 0.29(2) Uani 0.5 1 d D U P
O24T O 0.612(3) 0.371(2) 0.7686(16) 0.28(2) Uani 0.5 1 d D U P
C8T C 0.5669(18) 0.3883(14) 0.7170(14) 0.29(2) Uani 0.5 1 d D U P
F22T F 0.578(3) 0.4192(15) 0.736(2) 0.30(2) Uani 0.5 1 d D U P
F23T F 0.5216(17) 0.383(2) 0.715(2) 0.29(2) Uani 0.5 1 d D U P
F24T F 0.585(3) 0.389(2) 0.6852(15) 0.30(2) Uani 0.5 1 d D U P
S9T S 0.0143(5) 0.5851(4) 0.2179(4) 0.077(4) Uani 0.5 1 d D U P
O25T O -0.013(2) 0.5850(16) 0.2492(13) 0.17(2) Uani 0.5 1 d D U P
O26T O 0.0350(18) 0.6184(9) 0.2097(15) 0.130(17) Uani 0.5 1 d D U P
O27T O 0.0410(16) 0.5521(10) 0.2144(17) 0.147(19) Uani 0.5 1 d D U P
C9T C 0.984(2) 0.5760(19) 0.1763(16) 0.21(3) Uani 0.5 1 d D U P
F25T F 1.012(2) 0.574(2) 0.149(2) 0.25(3) Uani 0.5 1 d D U P
F26T F 0.950(2) 0.597(2) 0.161(2) 0.23(3) Uani 0.5 1 d D U P
F27T F 0.965(3) 0.5467(19) 0.181(2) 0.22(3) Uani 0.5 1 d D U P

loop_
_atom_site_aniso_label
_atom_site_aniso_U_11
_atom_site_aniso_U_22
_atom_site_aniso_U_33
_atom_site_aniso_U_23
_atom_site_aniso_U_13
_atom_site_aniso_U_12
Ir1A 0.0920(8) 0.0905(9) 0.0670(7) 0.0176(6) 0.0154(6) 0.0304(7)
Ir2A 0.0763(6) 0.0517(6) 0.0811(7) 0.0075(5) 0.0161(5) 0.0057(5)
C1A 0.089(13) 0.09(2) 0.065(13) 0.022(12) 0.014(11) 0.005(14)
C2A 0.103(19) 0.13(3) 0.10(2) -0.02(2) 0.042(17) -0.05(2)
C3A 0.088(15) 0.12(3) 0.056(13) 0.013(13) 0.013(11) -0.028(16)
C4A 0.084(13) 0.11(2) 0.070(14) 0.018(13) 0.002(11) -0.026(15)
C5A 0.104(16) 0.11(3) 0.057(13) 0.025(12) 0.003(12) -0.028(17)
C6A 0.103(19) 0.13(3) 0.09(2) -0.011(19) 0.013(14) -0.012(19)
C7A 0.091(18) 0.17(4) 0.065(16) 0.01(2) 0.011(13) 0.00(2)
C8A 0.070(18) 0.32(7) 0.07(2) 0.01(3) 0.007(14) 0.00(3)
N1A 0.108(16) 0.064(13) 0.069(11) 0.020(10) 0.012(12) 0.025(10)
C9A 0.12(2) 0.12(3) 0.076(17) -0.005(16) 0.025(17) -0.011(18)
C10A 0.096(19) 0.078(18) 0.072(15) 0.012(12) 0.015(13) 0.003(13)
C11A 0.074(16) 0.12(3) 0.075(15) -0.014(16) -0.004(13) 0.003(13)
C12A 0.11(2) 0.09(2) 0.078(16) -0.004(14) 0.011(15) 0.000(15)
C13A 0.102(19) 0.075(18) 0.085(16) 0.002(14) 0.012(14) 0.023(12)
C14A 0.076(12) 0.070(18) 0.090(18) -0.001(16) 0.004(12) -0.002(13)
C15A 0.088(15) 0.09(2) 0.055(14) 0.028(15) 0.003(12) 0.018(16)
N2A 0.095(11) 0.060(13) 0.076(14) -0.005(10) 0.017(11) 0.016(11)
C16A 0.066(10) 0.10(2) 0.035(10) 0.003(10) -0.019(9) 0.031(12)
C17A 0.112(15) 0.049(13) 0.065(14) 0.029(10) 0.039(12) 0.028(11)
C18A 0.074(11) 0.083(19) 0.091(16) 0.045(12) 0.031(13) 0.041(11)
C19A 0.098(13) 0.074(18) 0.099(17) 0.040(13) 0.024(14) -0.006(14)
C20A 0.105(15) 0.059(16) 0.082(18) -0.018(13) 0.013(13) 0.009(14)
O1A 0.120(16) 0.056(11) 0.058(10) 0.015(9) 0.004(10) 0.021(11)
O2A 0.066(10) 0.104(12) 0.081(12) 0.037(11) 0.007(8) 0.004(10)
O3A 0.085(11) 0.052(9) 0.118(14) -0.002(10) 0.027(10) 0.013(9)
O4A 0.071(10) 0.058(9) 0.107(14) 0.003(10) -0.001(9) 0.013(9)
C21A 0.078(13) 0.066(14) 0.046(11) 0.003(9) 0.017(7) 0.030(10)
C22A 0.091(15) 0.073(9) 0.046(11) -0.007(9) 0.020(8) 0.029(10)
C23A 0.083(16) 0.077(9) 0.071(14) 0.012(10) 0.013(9) -0.010(11)
C24A 0.11(2) 0.094(14) 0.064(15) 0.021(13) 0.001(10) -0.010(14)
C25A 0.14(3) 0.120(19) 0.062(17) 0.008(15) -0.007(14) -0.038(19)
C26A 0.15(3) 0.072(13) 0.060(15) -0.003(12) 0.011(13) -0.043(14)
C27A 0.085(18) 0.061(9) 0.12(2) 0.001(13) -0.003(13) -0.033(12)
C28A 0.092(16) 0.059(9) 0.056(13) -0.009(9) 0.004(9) -0.005(10)
C29A 0.063(14) 0.14(3) 0.058(13) -0.001(13) 0.008(8) -0.035(15)
C30A 0.063(13) 0.061(15) 0.085(15) -0.011(12) 0.013(8) 0.001(10)
C31A 0.092(16) 0.046(8) 0.073(15) -0.001(9) 0.012(9) 0.007(10)
C32A 0.083(14) 0.053(8) 0.063(14) -0.008(9) 0.001(9) 0.011(9)
C33A 0.059(11) 0.079(11) 0.061(13) -0.016(11) 0.011(7) 0.014(9)
C34A 0.102(18) 0.081(13) 0.063(16) -0.024(13) 0.000(12) -0.001(11)
C35A 0.094(19) 0.068(12) 0.12(3) -0.022(16) 0.003(13) -0.004(13)
C36A 0.14(2) 0.055(9) 0.055(15) -0.001(11) -0.003(12) -0.001(13)
C37A 0.080(14) 0.050(8) 0.086(17) -0.016(11) -0.004(10) 0.025(9)
C38A 0.072(12) 0.059(14) 0.062(13) 0.000(11) 0.012(8) 0.015(10)
C39A 0.15(3) 0.10(2) 0.116(15) 0.017(14) -0.02(2) 0.047(17)
C40A 0.072(17) 0.15(2) 0.081(11) 0.010(11) 0.014(13) 0.040(15)
C41A 0.065(17) 0.15(2) 0.117(15) -0.012(13) 0.032(15) 0.024(15)
C42A 0.11(2) 0.112(17) 0.115(14) 0.024(13) 0.033(17) 0.063(15)
C43A 0.11(3) 0.13(2) 0.092(12) -0.004(13) 0.006(16) 0.055(18)
C44A 0.15(2) 0.139(17) 0.14(2) 0.011(15) -0.017(17) 0.022(15)
C45A 0.17(5) 0.32(7) 0.104(18) 0.08(3) -0.01(3) 0.07(5)
C46A 0.18(5) 0.23(4) 0.18(4) -0.08(4) 0.11(4) -0.07(4)
C47A 0.10(3) 0.21(3) 0.21(3) 0.11(3) 0.08(3) 0.06(3)
C48A 0.23(5) 0.18(4) 0.118(17) -0.02(2) -0.07(3) 0.14(3)
C49A 0.082(11) 0.080(11) 0.051(11) 0.026(9) 0.018(8) 0.005(9)
C50A 0.097(13) 0.069(11) 0.059(12) 0.015(10) -0.008(10) 0.009(10)
C51A 0.085(12) 0.081(12) 0.090(15) 0.010(11) 0.011(10) 0.003(10)
C52A 0.091(13) 0.078(12) 0.108(16) -0.005(12) 0.012(11) -0.020(10)
C53A 0.105(14) 0.083(13) 0.117(17) -0.009(13) 0.019(11) 0.009(11)
C54A 0.120(16) 0.13(2) 0.103(18) 0.030(16) -0.018(13) 0.015(14)
C55A 0.13(2) 0.097(17) 0.11(2) -0.043(18) 0.035(19) -0.006(17)
C56A 0.063(14) 0.11(2) 0.11(2) -0.009(18) -0.010(13) 0.002(13)
C57A 0.13(2) 0.14(3) 0.09(2) -0.015(18) 0.027(15) -0.04(2)
C58A 0.12(2) 0.090(15) 0.14(3) 0.009(17) 0.07(2) 0.019(15)
Ir1B 0.0699(6) 0.0708(7) 0.0647(6) -0.0151(5) -0.0028(5) -0.0053(5)
Ir2B 0.0730(6) 0.0525(6) 0.0593(6) -0.0137(4) -0.0050(4) -0.0002(4)
C1B 0.054(11) 0.087(11) 0.068(13) -0.039(11) 0.022(7) -0.001(9)
C2B 0.11(2) 0.086(11) 0.062(16) -0.007(14) -0.019(12) -0.021(13)
C3B 0.087(16) 0.088(13) 0.069(16) -0.035(13) 0.006(10) -0.009(12)
C4B 0.054(12) 0.072(10) 0.096(17) -0.042(13) 0.008(9) -0.016(10)
C5B 0.072(14) 0.069(10) 0.092(18) -0.043(12) 0.005(10) -0.010(11)
C6B 0.097(19) 0.063(12) 0.10(2) 0.003(14) -0.016(13) -0.037(13)
C7B 0.066(15) 0.083(16) 0.10(2) -0.029(15) 0.004(12) -0.012(13)
C8B 0.11(2) 0.12(3) 0.08(2) -0.042(18) 0.008(18) -0.03(2)
N1B 0.090(14) 0.063(9) 0.058(10) -0.014(10) 0.027(8) -0.013(10)
C9B 0.12(2) 0.078(12) 0.053(13) -0.008(11) 0.011(12) 0.020(15)
C10B 0.11(2) 0.049(12) 0.19(3) -0.011(15) -0.04(2) 0.004(16)
C11B 0.081(18) 0.066(12) 0.12(2) -0.052(16) -0.001(14) -0.004(14)
C12B 0.093(18) 0.072(13) 0.071(14) -0.015(11) 0.010(11) -0.010(13)
C13B 0.065(14) 0.042(11) 0.102(16) -0.010(10) 0.003(11) -0.012(10)
C14B 0.071(16) 0.074(15) 0.11(2) -0.021(17) -0.004(13) -0.030(13)
C15B 0.082(17) 0.062(16) 0.084(18) -0.024(14) -0.030(14) -0.016(12)
N2B 0.077(11) 0.058(10) 0.038(9) -0.004(8) 0.006(7) -0.013(9)
C16B 0.090(17) 0.056(14) 0.082(18) 0.007(11) -0.028(13) -0.001(11)
C17B 0.11(2) 0.059(14) 0.078(15) -0.021(11) 0.023(11) -0.027(12)
C18B 0.087(17) 0.097(17) 0.074(15) -0.034(13) 0.020(10) -0.056(16)
C19B 0.076(17) 0.090(18) 0.11(2) -0.015(14) -0.015(13) -0.008(14)
C20B 0.083(16) 0.058(13) 0.076(16) 0.015(12) -0.010(10) -0.003(11)
O1B 0.093(12) 0.057(10) 0.047(9) -0.008(8) 0.009(8) 0.001(9)
O2B 0.088(12) 0.060(11) 0.081(12) -0.005(10) 0.008(9) 0.004(9)
O3B 0.087(11) 0.059(10) 0.051(9) -0.002(8) -0.001(8) -0.008(9)
O4B 0.084(11) 0.055(10) 0.059(9) -0.004(8) -0.010(7) 0.022(8)
C21B 0.096(16) 0.046(11) 0.048(12) -0.016(9) -0.020(12) 0.007(10)
C22B 0.054(11) 0.071(14) 0.061(12) 0.005(10) -0.011(9) -0.002(9)
C23B 0.080(14) 0.058(12) 0.044(10) -0.008(8) -0.013(8) 0.013(10)
C24B 0.071(13) 0.043(10) 0.065(12) -0.015(8) -0.010(10) 0.001(9)
C25B 0.088(17) 0.042(12) 0.098(18) 0.009(11) -0.007(13) 0.008(11)
C26B 0.12(2) 0.061(14) 0.049(13) 0.020(11) -0.015(11) 0.005(12)
C27B 0.066(13) 0.073(14) 0.049(11) 0.006(10) -0.017(9) 0.006(10)
C28B 0.082(14) 0.031(9) 0.054(11) -0.011(7) 0.002(9) -0.008(8)
C29B 0.050(10) 0.054(11) 0.053(12) -0.005(9) -0.010(9) -0.003(8)
C30B 0.049(11) 0.071(14) 0.048(11) -0.011(9) -0.005(9) 0.008(9)
C31B 0.079(13) 0.031(10) 0.054(9) -0.023(7) -0.019(8) -0.004(8)
C32B 0.064(12) 0.055(13) 0.067(11) -0.006(9) -0.009(9) -0.002(9)
C33B 0.057(11) 0.075(15) 0.062(11) -0.003(10) -0.028(9) -0.001(9)
C34B 0.086(15) 0.044(12) 0.072(13) 0.000(10) 0.007(12) 0.002(10)
C35B 0.10(2) 0.09(2) 0.073(16) -0.003(13) 0.004(13) 0.023(15)
C36B 0.078(15) 0.056(14) 0.083(13) -0.002(11) 0.011(12) -0.005(10)
C37B 0.084(15) 0.066(15) 0.058(11) -0.022(9) -0.011(10) 0.004(11)
C38B 0.074(14) 0.044(12) 0.077(15) -0.019(10) 0.001(12) -0.009(8)
C39B 0.066(15) 0.085(14) 0.087(13) 0.002(10) -0.001(13) -0.015(11)
C40B 0.12(3) 0.10(2) 0.074(11) -0.009(12) -0.026(16) 0.021(19)
C41B 0.085(14) 0.082(12) 0.088(10) -0.015(10) -0.008(12) -0.023(10)
C42B 0.17(4) 0.10(2) 0.082(12) -0.012(12) 0.01(2) -0.01(2)
C43B 0.18(4) 0.060(14) 0.097(15) 0.007(11) 0.02(2) -0.035(14)
C44B 0.11(3) 0.13(3) 0.15(3) 0.04(2) 0.06(3) 0.06(3)
C45B 0.12(3) 0.10(2) 0.082(13) 0.014(16) -0.025(18) -0.02(2)
C46B 0.14(3) 0.09(2) 0.13(3) -0.034(17) 0.00(2) -0.007(18)
C47B 0.080(19) 0.23(5) 0.068(11) -0.029(17) -0.041(15) 0.03(3)
C48B 0.12(3) 0.18(3) 0.11(3) 0.05(2) 0.00(2) 0.07(3)
C49B 0.141(14) 0.050(14) 0.089(19) -0.020(10) 0.027(15) -0.020(13)
C50B 0.135(14) 0.033(12) 0.10(2) -0.008(10) -0.001(14) 0.006(13)
C51B 0.096(10) 0.056(13) 0.061(13) -0.028(9) 0.003(10) -0.005(10)
C52B 0.093(10) 0.048(12) 0.071(14) -0.020(8) 0.004(11) -0.003(10)
C53B 0.104(10) 0.094(19) 0.057(14) -0.024(10) 0.012(12) -0.007(13)
C54B 0.26(4) 0.08(3) 0.22(5) 0.04(3) 0.15(5) 0.03(3)
C55B 0.24(3) 0.08(3) 0.12(3) -0.022(18) -0.05(3) 0.07(3)
C56B 0.089(11) 0.09(2) 0.09(2) -0.040(17) 0.005(14) -0.005(15)
C57B 0.11(2) 0.075(19) 0.082(19) -0.006(11) -0.005(15) -0.006(15)
C58B 0.098(11) 0.11(3) 0.14(3) -0.03(2) 0.032(18) -0.013(17)
Ir1C 0.0837(7) 0.0561(6) 0.0561(6) 0.0036(5) -0.0058(5) 0.0001(5)
Ir2C 0.0688(6) 0.0557(6) 0.0707(6) 0.0116(5) -0.0153(5) -0.0065(5)
C1C 0.108(19) 0.046(13) 0.086(17) 0.008(11) -0.014(12) -0.003(11)
C2C 0.105(19) 0.057(14) 0.075(16) 0.002(11) -0.017(13) 0.003(12)
C3C 0.096(19) 0.049(14) 0.11(2) 0.017(13) 0.014(15) 0.002(11)
C4C 0.104(19) 0.063(14) 0.073(16) 0.010(11) -0.013(12) 0.006(12)
C5C 0.13(2) 0.083(18) 0.051(14) -0.002(11) 0.001(14) 0.016(15)
C6C 0.074(16) 0.076(18) 0.12(2) 0.022(16) -0.010(13) 0.005(13)
C7C 0.10(2) 0.069(18) 0.15(3) 0.046(19) -0.037(19) -0.009(15)
C8C 0.095(19) 0.09(2) 0.061(16) 0.029(14) -0.029(14) -0.029(16)
N1C 0.091(13) 0.058(12) 0.052(10) 0.010(9) 0.006(9) 0.002(9)
C9C 0.080(13) 0.041(11) 0.057(12) 0.003(9) -0.010(10) -0.010(9)
C10C 0.089(16) 0.051(14) 0.075(15) 0.010(11) -0.006(11) 0.001(11)
C11C 0.109(17) 0.036(12) 0.067(13) 0.012(11) -0.006(12) 0.001(11)
C12C 0.091(15) 0.070(16) 0.045(11) 0.006(10) -0.009(10) -0.006(11)
C13C 0.095(16) 0.057(14) 0.043(11) -0.003(10) -0.008(9) 0.003(11)
C14C 0.16(3) 0.033(11) 0.086(18) -0.001(10) 0.015(19) -0.017(13)
C15C 0.12(2) 0.043(14) 0.13(3) 0.023(14) 0.00(2) -0.024(16)
N2C 0.063(10) 0.066(12) 0.076(14) -0.006(10) -0.008(9) -0.020(8)
C16C 0.080(13) 0.048(12) 0.11(2) 0.007(12) -0.014(14) -0.006(10)
C17C 0.089(14) 0.065(13) 0.051(13) 0.011(11) -0.012(11) -0.014(10)
C18C 0.106(18) 0.088(17) 0.053(14) -0.009(13) 0.007(13) -0.013(12)
C19C 0.12(2) 0.10(2) 0.08(2) 0.013(16) 0.021(18) 0.003(16)
C20C 0.071(13) 0.080(14) 0.078(17) -0.006(13) -0.008(11) -0.033(11)
O1C 0.100(13) 0.079(13) 0.049(10) 0.013(9) 0.006(9) 0.027(11)
O2C 0.060(9) 0.075(12) 0.084(11) -0.003(9) -0.019(8) 0.004(8)
O3C 0.079(11) 0.061(11) 0.079(13) 0.010(10) -0.010(10) -0.009(9)
O4C 0.075(10) 0.071(12) 0.090(11) -0.009(10) 0.000(9) -0.016(9)
C21C 0.065(9) 0.049(12) 0.043(11) 0.000(10) 0.010(8) -0.005(9)
C22C 0.071(10) 0.031(10) 0.077(12) 0.000(9) 0.007(9) 0.001(9)
C23C 0.051(8) 0.054(13) 0.064(11) 0.011(9) 0.002(7) -0.003(9)
C24C 0.052(9) 0.081(18) 0.080(14) 0.031(11) -0.002(9) -0.016(11)
C25C 0.052(10) 0.068(15) 0.075(13) 0.049(10) 0.001(8) -0.002(9)
C26C 0.059(10) 0.063(15) 0.087(15) 0.029(11) 0.004(10) 0.016(10)
C27C 0.075(10) 0.039(11) 0.066(12) 0.012(9) 0.011(9) -0.007(10)
C28C 0.059(9) 0.067(15) 0.046(10) 0.018(8) -0.008(7) -0.004(9)
C29C 0.068(9) 0.030(10) 0.056(13) -0.005(10) 0.005(9) -0.012(9)
C30C 0.060(9) 0.056(13) 0.052(12) 0.016(11) 0.010(8) -0.015(10)
C31C 0.048(9) 0.051(13) 0.077(11) -0.001(11) 0.000(8) 0.016(9)
C32C 0.066(10) 0.048(13) 0.082(11) 0.007(11) 0.018(9) 0.006(10)
C33C 0.055(10) 0.12(3) 0.075(15) -0.007(15) 0.010(10) 0.014(12)
C34C 0.12(2) 0.12(3) 0.10(2) -0.03(2) 0.054(17) -0.03(2)
C35C 0.098(17) 0.17(4) 0.064(16) 0.002(17) 0.024(15) -0.02(2)
C36C 0.078(12) 0.10(2) 0.061(11) 0.029(11) 0.023(10) 0.022(13)
C37C 0.073(11) 0.072(17) 0.065(12) 0.008(11) 0.011(9) 0.007(11)
C38C 0.077(10) 0.042(11) 0.034(10) -0.003(9) 0.019(9) 0.005(9)
C39C 0.134(15) 0.07(2) 0.099(13) -0.041(18) -0.001(11) 0.00(2)
C40C 0.133(14) 0.12(3) 0.127(17) 0.04(3) 0.019(12) -0.01(3)
C41C 0.184(19) 0.08(2) 0.094(12) -0.016(18) 0.020(12) -0.07(2)
C42C 0.149(16) 0.033(13) 0.109(14) 0.038(15) -0.011(11) 0.015(15)
C43C 0.131(14) 0.08(2) 0.107(13) 0.01(2) 0.009(11) -0.03(2)
C44C 0.22(4) 0.30(9) 0.16(3) -0.11(6) -0.08(3) 0.06(6)
C45C 0.137(16) 0.21(6) 0.24(5) 0.04(5) 0.06(2) -0.09(3)
C46C 0.44(7) 0.041(16) 0.091(13) 0.029(17) 0.08(2) 0.02(3)
C47C 0.19(2) 0.07(2) 0.16(3) -0.03(3) -0.06(2) 0.03(3)
C48C 0.13(2) 0.38(11) 0.14(3) 0.05(5) 0.02(3) -0.05(5)
C49C 0.113(15) 0.100(14) 0.103(17) 0.026(13) -0.011(13) -0.020(12)
C50C 0.072(11) 0.089(13) 0.106(16) 0.024(12) -0.024(11) 0.015(10)
C51C 0.095(14) 0.103(14) 0.098(17) 0.012(13) -0.009(12) -0.012(11)
C52C 0.094(13) 0.110(14) 0.074(14) 0.029(12) -0.008(11) 0.006(11)
C53C 0.114(14) 0.107(14) 0.098(17) 0.006(13) -0.029(13) 0.003(12)
C54C 0.13(2) 0.13(3) 0.13(3) 0.04(2) -0.03(2) -0.04(2)
C55C 0.075(16) 0.12(2) 0.12(2) 0.044(16) -0.006(15) 0.034(17)
C56C 0.17(3) 0.13(2) 0.18(4) 0.01(2) -0.04(3) -0.05(2)
C57C 0.096(14) 0.13(3) 0.085(19) 0.056(18) -0.017(14) 0.033(15)
C58C 0.17(3) 0.16(3) 0.14(3) -0.03(2) 0.02(3) -0.03(2)
Ir1D 0.0796(6) 0.0588(6) 0.0694(6) 0.0073(5) 0.0048(5) 0.0165(5)
Ir2D 0.0870(7) 0.0605(7) 0.0936(9) 0.0188(6) 0.0128(6) 0.0135(6)
C1D 0.091(14) 0.12(3) 0.073(16) 0.011(15) 0.005(13) -0.002(15)
C2D 0.075(13) 0.12(2) 0.061(14) 0.016(12) -0.008(11) -0.009(14)
C3D 0.064(16) 0.23(5) 0.11(3) -0.05(3) 0.009(14) -0.021(19)
C4D 0.085(13) 0.068(16) 0.066(14) 0.014(11) 0.015(10) 0.001(12)
C5D 0.067(14) 0.17(3) 0.065(15) -0.010(17) 0.007(12) 0.011(15)
C6D 0.085(15) 0.10(2) 0.068(15) 0.005(13) 0.020(12) -0.006(14)
C7D 0.083(14) 0.09(2) 0.10(2) 0.008(19) 0.012(15) 0.001(15)
C8D 0.083(16) 0.073(19) 0.12(3) -0.002(19) 0.011(15) 0.043(16)
N1D 0.080(11) 0.083(16) 0.058(12) -0.005(10) -0.008(10) 0.019(10)
C9D 0.103(14) 0.050(13) 0.059(14) 0.017(10) -0.034(10) 0.017(11)
C10D 0.116(14) 0.10(2) 0.08(2) -0.004(15) 0.012(17) -0.046(19)
C11D 0.097(15) 0.068(19) 0.13(3) -0.006(16) 0.000(17) -0.002(15)
C12D 0.102(16) 0.078(18) 0.068(16) -0.009(13) 0.024(14) -0.014(13)
C13D 0.091(13) 0.073(19) 0.12(3) -0.031(16) -0.001(17) 0.006(15)
C14D 0.093(18) 0.16(3) 0.042(13) 0.002(17) 0.013(12) -0.019(19)
C15D 0.09(2) 0.22(5) 0.14(3) 0.09(4) 0.05(2) 0.04(3)
N2D 0.089(13) 0.058(12) 0.055(10) 0.027(8) -0.014(9) 0.000(9)
C16D 0.072(14) 0.060(15) 0.096(17) -0.001(12) 0.009(12) 0.016(10)
C17D 0.14(3) 0.12(3) 0.069(17) 0.030(14) 0.012(15) -0.01(2)
C18D 0.053(15) 0.14(3) 0.15(3) -0.01(2) 0.035(18) 0.010(13)
C19D 0.074(17) 0.12(3) 0.11(2) 0.015(17) 0.017(16) -0.003(14)
C20D 0.067(14) 0.070(16) 0.079(16) 0.009(11) -0.002(10) 0.005(10)
O1D 0.084(10) 0.069(10) 0.076(11) 0.000(9) -0.020(9) 0.006(9)
O2D 0.089(12) 0.061(10) 0.093(13) 0.014(10) -0.007(9) 0.012(9)
O3D 0.087(13) 0.078(13) 0.086(13) 0.008(11) 0.012(11) 0.010(11)
O4D 0.079(10) 0.086(12) 0.078(11) 0.003(10) 0.023(9) -0.015(9)
C21D 0.083(16) 0.048(9) 0.080(16) -0.014(10) 0.036(13) -0.003(10)
C22D 0.067(11) 0.037(8) 0.051(10) -0.002(7) 0.020(7) -0.004(7)
C23D 0.068(14) 0.059(9) 0.089(17) -0.001(10) -0.010(9) 0.005(10)
C24D 0.094(16) 0.055(9) 0.051(12) -0.002(9) 0.002(9) -0.002(11)
C25D 0.093(18) 0.074(13) 0.065(16) -0.017(11) -0.010(11) 0.016(13)
C26D 0.10(2) 0.086(14) 0.10(2) 0.006(14) -0.027(15) 0.003(16)
C27D 0.11(2) 0.083(13) 0.09(2) 0.002(14) -0.020(13) 0.041(16)
C28D 0.088(15) 0.063(10) 0.058(12) 0.006(9) 0.018(8) 0.018(10)
C29D 0.082(17) 0.066(10) 0.076(17) 0.014(11) 0.003(13) 0.016(12)
C30D 0.049(11) 0.045(10) 0.082(16) -0.001(10) 0.019(10) 0.016(9)
C31D 0.119(18) 0.048(11) 0.045(12) -0.002(9) 0.008(9) 0.013(12)
C32D 0.095(15) 0.041(9) 0.073(14) 0.006(9) 0.022(9) -0.008(9)
C33D 0.18(3) 0.032(9) 0.12(3) 0.032(13) -0.05(2) -0.025(13)
C34D 0.12(2) 0.068(15) 0.15(3) -0.068(17) 0.003(17) 0.019(14)
C35D 0.10(2) 0.081(14) 0.10(2) -0.039(16) -0.008(14) -0.019(14)
C36D 0.087(17) 0.070(12) 0.094(19) -0.002(14) 0.008(10) -0.022(12)
C37D 0.080(14) 0.035(10) 0.073(14) -0.005(9) 0.013(9) -0.012(8)
C38D 0.072(12) 0.055(12) 0.065(12) -0.007(9) 0.029(10) -0.007(9)
C39D 0.080(10) 0.093(13) 0.081(14) -0.016(11) 0.016(9) 0.005(9)
C40D 0.089(11) 0.078(12) 0.093(15) 0.021(10) 0.003(10) 0.013(9)
C41D 0.097(11) 0.093(12) 0.078(14) -0.002(11) 0.016(10) 0.022(10)
C42D 0.087(10) 0.082(12) 0.062(12) 0.002(9) 0.020(8) 0.002(8)
C43D 0.099(11) 0.070(11) 0.066(13) 0.011(9) -0.010(10) 0.016(9)
C44D 0.14(3) 0.10(2) 0.12(3) -0.017(18) -0.03(2) -0.006(19)
C45D 0.120(14) 0.127(19) 0.115(18) 0.035(16) -0.027(13) 0.026(12)
C46D 0.16(3) 0.106(17) 0.09(2) -0.017(18) -0.03(2) 0.043(17)
C47D 0.104(16) 0.077(18) 0.11(2) 0.000(14) 0.003(13) -0.014(15)
C48D 0.103(15) 0.11(2) 0.087(19) 0.021(17) 0.035(14) 0.042(16)
C49D 0.102(16) 0.116(14) 0.113(12) -0.007(11) 0.044(13) 0.002(14)
C50D 0.091(16) 0.113(15) 0.128(13) 0.019(11) 0.026(14) -0.010(14)
C51D 0.073(14) 0.098(13) 0.122(13) 0.009(11) 0.007(13) -0.004(13)
C52D 0.103(16) 0.075(12) 0.123(12) 0.012(11) 0.003(14) 0.028(12)
C53D 0.107(17) 0.075(12) 0.124(13) 0.009(11) 0.019(14) 0.016(12)
C54D 0.17(3) 0.12(3) 0.130(17) 0.00(2) 0.03(2) -0.02(2)
C55D 0.15(3) 0.17(3) 0.12(2) 0.05(2) 0.00(2) -0.03(3)
C56D 0.14(3) 0.074(16) 0.16(3) 0.005(17) 0.02(2) 0.004(18)
C57D 0.20(4) 0.13(3) 0.115(16) 0.003(19) 0.01(3) 0.01(3)
C58D 0.12(2) 0.106(18) 0.18(3) 0.006(18) 0.05(2) -0.02(2)
Ir1E 0.0721(6) 0.0628(6) 0.0610(6) -0.0133(5) -0.0027(5) -0.0085(5)
Ir2E 0.0861(8) 0.1275(12) 0.0591(6) -0.0322(7) 0.0057(5) -0.0345(8)
C1E 0.088(18) 0.086(12) 0.11(2) -0.050(16) 0.004(12) 0.002(13)
C2E 0.076(16) 0.070(12) 0.12(2) -0.038(14) 0.007(11) -0.002(12)
C3E 0.096(18) 0.054(9) 0.080(17) 0.008(11) -0.004(11) -0.014(11)
C4E 0.060(11) 0.061(9) 0.052(11) -0.024(9) 0.010(7) 0.012(9)
C5E 0.054(12) 0.068(12) 0.100(19) -0.010(12) -0.007(9) 0.000(10)
C6E 0.080(18) 0.102(14) 0.14(3) -0.069(19) -0.033(16) 0.028(16)
C7E 0.107(19) 0.103(17) 0.057(15) -0.034(15) 0.023(12) -0.023(16)
C8E 0.09(2) 0.12(3) 0.09(2) -0.031(19) 0.014(17) -0.024(18)
N1E 0.104(15) 0.064(10) 0.058(12) -0.028(10) -0.010(9) 0.009(11)
C9E 0.076(16) 0.096(17) 0.11(2) -0.029(15) -0.027(14) 0.023(13)
C10E 0.068(18) 0.16(3) 0.13(3) 0.03(2) -0.022(15) -0.03(2)
C11E 0.11(2) 0.107(18) 0.079(19) -0.045(15) 0.005(12) 0.002(17)
C12E 0.083(18) 0.083(16) 0.12(2) -0.020(16) 0.004(14) -0.008(13)
C13E 0.071(14) 0.079(14) 0.087(17) -0.007(12) 0.022(11) -0.011(12)
C14E 0.076(15) 0.081(15) 0.085(18) -0.032(14) 0.009(12) -0.027(14)
C15E 0.086(18) 0.064(16) 0.083(19) -0.024(13) 0.009(14) -0.010(13)
N2E 0.056(10) 0.094(12) 0.060(10) -0.017(11) 0.026(7) -0.015(10)
C16E 0.15(3) 0.107(18) 0.047(14) -0.028(14) -0.003(13) 0.015(19)
C17E 0.075(15) 0.091(15) 0.061(13) -0.013(12) 0.017(10) -0.029(12)
C18E 0.072(16) 0.104(14) 0.071(15) -0.026(15) 0.002(10) -0.012(14)
C19E 0.084(18) 0.097(15) 0.086(18) -0.029(14) -0.004(13) -0.006(15)
C20E 0.09(2) 0.089(15) 0.072(16) -0.017(13) -0.007(13) -0.017(14)
O1E 0.093(13) 0.091(15) 0.069(12) 0.011(11) 0.003(10) 0.022(12)
O2E 0.071(10) 0.088(13) 0.050(8) -0.013(9) -0.004(7) -0.010(9)
O3E 0.088(13) 0.097(15) 0.068(12) -0.033(11) 0.007(10) -0.007(12)
O4E 0.101(13) 0.117(17) 0.047(9) -0.027(10) 0.012(9) -0.019(11)
C21E 0.074(14) 0.071(13) 0.036(9) -0.013(8) -0.008(9) -0.024(11)
C22E 0.089(16) 0.100(17) 0.034(10) -0.006(10) -0.012(9) 0.015(13)
C23E 0.072(13) 0.049(11) 0.073(13) -0.014(8) 0.003(10) -0.024(8)
C24E 0.043(11) 0.104(18) 0.074(15) 0.017(13) -0.007(10) 0.000(11)
C25E 0.10(2) 0.076(17) 0.091(19) 0.010(14) 0.001(14) -0.003(13)
C26E 0.093(19) 0.062(16) 0.10(2) -0.009(12) -0.002(15) 0.006(13)
C27E 0.056(12) 0.096(17) 0.069(14) -0.019(11) -0.005(11) -0.002(10)
C28E 0.074(13) 0.079(14) 0.041(10) -0.020(9) -0.011(8) -0.012(9)
C29E 0.11(2) 0.10(2) 0.084(19) 0.005(14) 0.015(17) -0.022(17)
C30E 0.078(15) 0.074(16) 0.051(12) 0.005(10) 0.010(11) -0.005(12)
C31E 0.079(12) 0.067(14) 0.037(10) -0.010(8) -0.002(8) -0.020(9)
C32E 0.102(15) 0.072(16) 0.045(11) -0.010(9) -0.023(9) -0.006(11)
C33E 0.16(2) 0.09(2) 0.042(12) 0.000(11) -0.031(12) -0.020(16)
C34E 0.16(3) 0.08(2) 0.073(17) 0.029(16) -0.038(14) -0.035(15)
C35E 0.13(2) 0.10(2) 0.072(16) 0.000(15) -0.057(14) -0.020(17)
C36E 0.091(17) 0.10(2) 0.076(15) 0.005(14) -0.027(12) 0.002(13)
C37E 0.078(13) 0.079(17) 0.055(11) -0.014(10) -0.027(9) -0.011(10)
C38E 0.062(13) 0.081(17) 0.049(10) -0.016(9) -0.019(9) -0.001(12)
C39E 0.094(10) 0.065(15) 0.077(17) -0.012(10) -0.034(12) -0.013(11)
C40E 0.094(11) 0.11(2) 0.08(2) 0.016(15) -0.025(14) -0.027(14)
C41E 0.087(9) 0.058(16) 0.14(3) -0.002(14) 0.001(14) -0.004(12)
C42E 0.103(12) 0.070(15) 0.070(15) -0.007(10) 0.021(13) 0.038(12)
C43E 0.086(10) 0.073(15) 0.046(12) -0.023(8) -0.010(10) -0.005(10)
C44E 0.112(16) 0.041(13) 0.11(2) -0.016(13) -0.015(17) 0.008(13)
C45E 0.16(3) 0.15(4) 0.11(3) 0.03(2) -0.04(2) -0.10(3)
C46E 0.089(11) 0.15(4) 0.12(3) 0.00(3) -0.054(17) -0.041(18)
C47E 0.17(3) 0.067(19) 0.09(2) 0.004(13) -0.05(2) -0.014(18)
C48E 0.105(13) 0.08(2) 0.16(4) -0.02(2) 0.04(2) 0.001(17)
C49E 0.13(3) 0.17(3) 0.080(12) 0.007(14) -0.042(15) -0.103(17)
C50E 0.12(3) 0.14(3) 0.117(16) -0.019(17) -0.050(19) -0.048(17)
C51E 0.11(3) 0.19(3) 0.063(11) -0.034(15) -0.034(16) 0.00(2)
C52E 0.10(3) 0.22(4) 0.095(16) 0.019(19) 0.04(2) 0.03(3)
C53E 0.066(17) 0.22(3) 0.073(13) -0.030(14) 0.001(13) -0.064(17)
C54E 0.18(5) 0.42(8) 0.15(3) 0.14(4) -0.03(4) -0.13(5)
C55E 0.22(6) 0.09(3) 0.30(7) 0.00(3) -0.01(5) -0.04(2)
C56E 0.17(4) 0.16(4) 0.077(12) -0.069(16) 0.008(19) -0.09(3)
C57E 0.17(4) 0.11(3) 0.15(3) -0.03(2) -0.05(3) -0.04(2)
C58E 0.27(6) 0.29(6) 0.10(2) -0.14(3) 0.02(3) -0.09(4)
Ir1F 0.0821(7) 0.0804(8) 0.0915(9) 0.0128(7) -0.0217(6) -0.0141(6)
Ir2F 0.0987(8) 0.0745(8) 0.0682(7) -0.0050(6) 0.0047(6) 0.0025(6)
C1F 0.126(19) 0.051(12) 0.069(15) -0.018(9) 0.000(13) -0.010(12)
C2F 0.104(19) 0.09(2) 0.080(19) 0.004(13) -0.003(14) -0.011(14)
C3F 0.13(2) 0.073(17) 0.065(15) -0.011(11) -0.015(14) -0.009(14)
C4F 0.16(3) 0.073(18) 0.063(15) -0.030(10) -0.012(14) 0.007(15)
C5F 0.14(2) 0.047(14) 0.100(19) -0.025(11) -0.004(15) -0.005(13)
C6F 0.13(2) 0.075(18) 0.084(19) -0.018(12) 0.004(17) 0.009(15)
C7F 0.092(18) 0.087(16) 0.065(16) 0.009(13) -0.029(14) -0.014(13)
C8F 0.10(2) 0.063(15) 0.10(2) 0.005(13) 0.004(18) -0.020(15)
N1F 0.119(17) 0.065(14) 0.081(16) 0.001(12) -0.020(13) -0.014(10)
C9F 0.097(16) 0.068(14) 0.083(19) -0.013(13) -0.027(13) -0.014(12)
C10F 0.108(17) 0.084(17) 0.08(2) 0.004(14) -0.028(15) -0.029(13)
C11F 0.15(2) 0.051(14) 0.063(16) -0.003(12) -0.016(16) -0.011(12)
C12F 0.104(17) 0.078(16) 0.078(19) 0.001(14) -0.038(13) -0.011(13)
C13F 0.109(17) 0.078(17) 0.08(2) 0.011(14) -0.021(15) -0.019(13)
C14F 0.12(2) 0.040(13) 0.12(2) -0.014(12) -0.003(18) -0.017(13)
C15F 0.20(4) 0.08(2) 0.08(2) 0.006(16) 0.02(2) -0.02(2)
N2F 0.104(16) 0.071(16) 0.092(15) 0.027(14) -0.010(13) 0.001(12)
C16F 0.15(2) 0.037(13) 0.094(18) -0.013(12) 0.021(16) 0.013(15)
C17F 0.16(3) 0.12(3) 0.069(18) 0.014(17) 0.007(19) -0.01(2)
C18F 0.13(2) 0.070(19) 0.085(16) -0.013(15) -0.050(15) -0.023(15)
C19F 0.10(2) 0.11(3) 0.13(3) 0.01(2) -0.023(17) 0.022(19)
C20F 0.097(17) 0.062(17) 0.103(19) -0.007(14) -0.008(14) -0.011(13)
O1F 0.090(14) 0.105(18) 0.105(17) 0.015(15) -0.027(13) -0.033(14)
O2F 0.074(10) 0.084(14) 0.069(11) 0.003(8) -0.007(8) -0.009(9)
O3F 0.074(11) 0.109(17) 0.080(13) -0.026(13) -0.004(10) -0.020(12)
O4F 0.119(15) 0.078(14) 0.110(17) -0.030(12) 0.027(14) 0.006(12)
C21F 0.047(11) 0.10(2) 0.052(12) 0.017(11) 0.001(9) 0.001(12)
C22F 0.059(9) 0.039(11) 0.064(12) 0.013(8) 0.007(8) 0.001(8)
C23F 0.059(9) 0.087(17) 0.044(10) 0.019(8) 0.007(8) -0.013(10)
C24F 0.058(10) 0.075(17) 0.088(17) -0.020(13) 0.004(11) 0.008(11)
C25F 0.065(11) 0.075(18) 0.10(2) -0.022(14) 0.025(13) 0.005(12)
C26F 0.059(11) 0.051(13) 0.088(17) 0.006(11) 0.007(10) 0.003(9)
C27F 0.087(13) 0.078(18) 0.073(16) -0.006(12) 0.013(12) -0.035(14)
C28F 0.059(10) 0.071(16) 0.058(12) 0.006(9) 0.000(8) 0.004(9)
C29F 0.070(12) 0.054(13) 0.054(11) 0.018(9) -0.004(9) 0.006(11)
C30F 0.108(19) 0.058(15) 0.065(14) 0.011(11) 0.029(14) 0.013(15)
C31F 0.101(14) 0.080(19) 0.060(15) 0.002(11) 0.015(12) 0.003(13)
C32F 0.100(14) 0.056(15) 0.095(17) 0.007(12) 0.036(13) 0.012(11)
C33F 0.085(14) 0.15(3) 0.056(12) 0.020(13) -0.004(10) 0.060(15)
C34F 0.12(2) 0.20(5) 0.09(2) 0.00(2) 0.05(2) 0.04(2)
C35F 0.13(2) 0.10(3) 0.13(2) 0.031(19) 0.07(2) -0.003(19)
C36F 0.061(12) 0.15(3) 0.088(17) 0.023(16) 0.015(12) 0.016(13)
C37F 0.088(14) 0.067(16) 0.085(15) 0.016(11) 0.027(12) 0.003(12)
C38F 0.042(11) 0.09(2) 0.091(16) -0.001(14) 0.011(11) 0.007(12)
C39F 0.13(2) 0.108(17) 0.08(2) 0.032(16) -0.033(16) -0.017(14)
C40F 0.16(2) 0.120(19) 0.07(2) 0.029(17) -0.013(19) -0.032(17)
C41F 0.15(2) 0.14(2) 0.11(3) -0.01(3) -0.03(2) -0.047(19)
C42F 0.102(16) 0.13(2) 0.13(3) -0.01(2) -0.075(15) -0.017(14)
C43F 0.105(18) 0.11(2) 0.14(3) 0.02(2) -0.049(17) -0.008(14)
C44F 0.11(3) 0.14(4) 0.40(10) -0.09(5) -0.06(4) 0.01(2)
C45F 0.11(2) 0.13(3) 0.18(5) 0.03(3) -0.03(2) -0.01(2)
C46F 0.12(2) 0.052(14) 0.31(7) 0.07(2) -0.02(3) 0.017(13)
C47F 0.07(2) 0.10(3) 0.34(7) -0.01(3) -0.06(2) 0.026(19)
C48F 0.097(18) 0.17(4) 0.13(3) 0.02(3) -0.058(16) -0.03(2)
C49F 0.150(14) 0.10(3) 0.137(19) 0.04(2) -0.048(14) 0.05(2)
C50F 0.31(3) 0.12(4) 0.121(17) -0.03(3) -0.061(19) -0.07(5)
C51F 0.30(3) 0.05(2) 0.141(15) -0.01(2) 0.051(15) 0.04(3)
C52F 0.165(14) 0.172(17) 0.175(15) 0.002(10) 0.008(9) -0.004(10)
C53F 0.157(18) 0.042(14) 0.110(13) -0.017(17) -0.022(11) 0.004(18)
C54F 0.132(17) 0.28(8) 0.52(8) 0.16(7) 0.10(3) -0.09(4)
C55F 0.62(7) 0.11(4) 0.20(3) -0.01(4) -0.24(5) -0.04(7)
C56F 0.54(7) 0.39(11) 0.28(4) -0.12(7) 0.16(5) 0.27(8)
C57F 0.12(2) 0.73(19) 0.46(7) 0.16(12) -0.06(3) 0.05(7)
C58F 0.21(5) 0.16(5) 0.108(14) 0.08(3) -0.034(17) -0.07(4)
S1T 0.142(8) 0.097(6) 0.098(6) -0.010(5) 0.011(6) -0.006(6)
O1T 0.135(18) 0.095(14) 0.107(16) -0.019(13) -0.004(15) 0.003(13)
O2T 0.120(13) 0.073(13) 0.120(17) -0.003(13) -0.022(13) 0.008(10)
O3T 0.19(2) 0.15(2) 0.086(12) -0.001(13) -0.013(14) -0.02(2)
C1T 0.113(13) 0.116(15) 0.118(15) -0.004(13) 0.012(14) 0.004(13)
F1T 0.18(2) 0.16(2) 0.105(13) -0.014(12) -0.011(14) -0.009(17)
F2T 0.168(19) 0.120(14) 0.117(15) -0.008(13) 0.002(15) 0.031(13)
F3T 0.150(14) 0.16(2) 0.19(2) 0.001(19) 0.029(17) -0.011(15)
S2T 0.163(8) 0.138(8) 0.169(8) 0.016(7) 0.037(7) 0.026(7)
O4T 0.174(15) 0.22(2) 0.19(2) 0.027(17) 0.040(15) 0.012(16)
O5T 0.140(17) 0.157(18) 0.170(15) -0.008(14) 0.026(13) 0.015(15)
O6T 0.25(2) 0.160(13) 0.23(2) -0.005(14) 0.012(18) -0.009(15)
C2T 0.168(12) 0.167(13) 0.165(13) -0.010(9) 0.014(9) -0.004(10)
F4T 0.22(2) 0.206(19) 0.175(15) -0.033(15) 0.014(13) -0.040(17)
F5T 0.177(17) 0.166(14) 0.155(17) -0.010(12) 0.022(14) 0.017(13)
F6T 0.186(14) 0.23(2) 0.23(2) 0.000(17) 0.026(14) -0.008(15)
S3T 0.197(13) 0.105(9) 0.200(16) 0.022(9) 0.041(12) 0.022(9)
O7T 0.23(4) 0.17(2) 0.15(3) -0.03(2) 0.02(3) -0.13(3)
O8T 0.27(4) 0.46(7) 0.32(4) 0.25(5) 0.13(4) 0.14(5)
O9T 0.53(9) 0.12(3) 0.25(3) -0.08(3) 0.20(4) -0.13(4)
C3T 0.177(19) 0.15(3) 0.12(3) -0.003(19) 0.01(2) -0.07(2)
F7T 0.22(4) 0.16(3) 0.26(3) -0.08(3) 0.05(3) -0.02(3)
F8T 0.172(18) 0.18(3) 0.24(3) 0.07(3) 0.03(2) -0.01(2)
F9T 0.22(3) 0.095(16) 0.27(4) 0.004(18) 0.01(3) -0.031(19)
S4T 0.069(7) 0.091(10) 0.085(9) 0.008(8) 0.013(7) 0.006(7)
O10T 0.057(12) 0.13(4) 0.13(3) -0.08(3) -0.005(15) 0.026(15)
O11T 0.21(5) 0.16(5) 0.083(17) -0.012(19) 0.02(3) -0.07(5)
O12T 0.07(2) 0.17(3) 0.20(5) 0.09(4) 0.05(3) 0.06(3)
C4T 0.053(16) 0.140(19) 0.14(3) -0.05(3) -0.06(2) 0.03(2)
F10T 0.09(3) 0.24(6) 0.16(3) -0.10(3) 0.00(2) 0.04(3)
F11T 0.082(16) 0.053(19) 0.31(6) 0.02(3) 0.05(3) 0.000(12)
F12T 0.16(4) 0.094(13) 0.24(5) -0.07(3) -0.08(4) 0.05(3)
S5T 0.138(9) 0.125(9) 0.139(9) -0.025(8) 0.022(8) 0.002(7)
O13T 0.19(3) 0.104(13) 0.22(3) -0.054(18) 0.05(3) 0.028(17)
O14T 0.36(7) 0.32(6) 0.122(17) 0.08(3) 0.008(16) -0.14(4)
O15T 0.13(2) 0.114(18) 0.27(4) -0.03(3) 0.04(2) -0.008(16)
C5T 0.083(18) 0.19(3) 0.15(2) -0.01(3) -0.014(17) 0.030(13)
F13T 0.34(5) 0.36(7) 0.14(2) 0.05(3) 0.07(2) 0.03(4)
F14T 0.24(3) 0.22(3) 0.28(4) -0.02(4) 0.13(3) -0.10(3)
F15T 0.094(17) 0.17(2) 0.35(5) 0.03(3) 0.03(2) 0.023(14)
S6T 0.135(8) 0.137(9) 0.177(10) -0.001(8) 0.016(7) -0.039(7)
O16T 0.153(18) 0.146(18) 0.21(2) 0.012(19) 0.031(17) -0.016(15)
O17T 0.115(16) 0.117(15) 0.16(2) -0.007(14) 0.031(15) -0.034(13)
O18T 0.19(2) 0.18(2) 0.155(18) -0.005(18) 0.049(16) -0.018(18)
C6T 0.161(13) 0.141(13) 0.176(13) 0.004(12) 0.007(11) -0.039(10)
F16T 0.186(17) 0.155(18) 0.22(2) 0.026(19) -0.019(17) -0.015(16)
F17T 0.21(2) 0.120(15) 0.21(2) 0.006(17) 0.004(18) -0.064(14)
F18T 0.20(2) 0.20(2) 0.162(17) 0.001(17) 0.010(16) -0.050(18)
S7T 0.163(13) 0.152(13) 0.167(13) 0.000(12) 0.039(11) 0.013(11)
O19T 0.20(3) 0.133(19) 0.13(2) -0.04(2) 0.07(2) 0.018(18)
O20T 0.16(2) 0.15(3) 0.16(2) 0.03(2) 0.033(18) 0.02(2)
O21T 0.14(2) 0.13(2) 0.14(3) 0.01(2) 0.01(2) -0.016(18)
C7T 0.163(15) 0.158(15) 0.156(14) 0.003(13) 0.021(12) 0.002(12)
F19T 0.13(2) 0.15(2) 0.12(2) -0.01(2) 0.007(18) -0.012(17)
F20T 0.18(2) 0.18(3) 0.18(2) 0.01(2) -0.01(2) 0.02(2)
F21T 0.20(3) 0.17(2) 0.11(2) 0.00(2) 0.02(2) -0.01(2)
S8T 0.28(2) 0.29(2) 0.29(2) 0.004(13) 0.032(14) -0.020(13)
O22T 0.27(3) 0.28(3) 0.27(3) 0.01(2) 0.04(2) -0.03(2)
O23T 0.28(3) 0.30(3) 0.29(4) -0.01(2) 0.04(2) -0.02(2)
O24T 0.28(3) 0.28(3) 0.28(3) 0.01(2) 0.04(2) -0.03(2)
C8T 0.29(2) 0.29(2) 0.29(2) -0.004(13) 0.023(14) -0.010(14)
F22T 0.30(3) 0.30(3) 0.30(3) -0.01(2) 0.00(3) 0.00(2)
F23T 0.30(3) 0.28(4) 0.28(4) -0.02(3) 0.03(2) 0.00(2)
F24T 0.30(3) 0.31(4) 0.30(3) 0.00(2) 0.02(2) -0.01(3)
S9T 0.095(9) 0.069(8) 0.070(8) -0.028(7) 0.017(7) 0.000(7)
O25T 0.16(4) 0.23(4) 0.12(3) -0.03(3) 0.07(3) -0.04(3)
O26T 0.14(3) 0.12(2) 0.13(3) 0.01(3) 0.00(3) -0.04(2)
O27T 0.12(3) 0.14(2) 0.19(4) -0.02(3) -0.04(3) 0.04(2)
C9T 0.21(4) 0.21(4) 0.21(4) -0.01(2) 0.022(18) 0.003(18)
F25T 0.25(4) 0.26(5) 0.24(5) -0.04(3) 0.05(3) -0.02(3)
F26T 0.23(4) 0.24(4) 0.22(4) -0.02(3) -0.02(3) -0.01(3)
F27T 0.23(4) 0.23(4) 0.20(4) -0.03(3) 0.01(3) -0.01(3)

loop_
_atom_type_symbol
_atom_type_description
_atom_type_scat_dispersion_real
_atom_type_scat_dispersion_imag
_atom_type_scat_source
C C 0.0030 0.0016 'International Tables Vol C Tables 4.2.6.8 and 6.1.1.4'
H H 0.0000 0.0000 'International Tables Vol C Tables 4.2.6.8 and 6.1.1.4'
N N 0.0059 0.0032 'International Tables Vol C Tables 4.2.6.8 and 6.1.1.4'
O O 0.0105 0.0059 'International Tables Vol C Tables 4.2.6.8 and 6.1.1.4'
F F 0.0170 0.0100 'International Tables Vol C Tables 4.2.6.8 and 6.1.1.4'
S S 0.1218 0.1207 'International Tables Vol C Tables 4.2.6.8 and 6.1.1.4'
Ir Ir -1.2566 7.8248 'International Tables Vol C Tables 4.2.6.8 and 6.1.1.4'

loop_
_geom_angle_atom_site_label_1
_geom_angle_atom_site_label_2
_geom_angle_atom_site_label_3
_geom_angle
_geom_angle_site_symmetry_1
_geom_angle_site_symmetry_3
O1A Ir1A C40A 154.2(10) . .
O1A Ir1A N1A 82.4(8) . .
C40A Ir1A N1A 100.5(8) . .
O1A Ir1A C41A 148.2(9) . .
C40A Ir1A C41A 39.7(4) . .
N1A Ir1A C41A 129.1(9) . .
O1A Ir1A C39A 115.1(10) . .
C40A Ir1A C39A 39.3(4) . .
N1A Ir1A C39A 106.1(9) . .
C41A Ir1A C39A 65.4(4) . .
O1A Ir1A O2A 85.3(8) . .
C40A Ir1A O2A 120.5(10) . .
N1A Ir1A O2A 83.1(7) . .
C41A Ir1A O2A 93.4(8) . .
C39A Ir1A O2A 158.3(9) . .
O1A Ir1A C42A 111.1(9) . .
C40A Ir1A C42A 64.9(4) . .
N1A Ir1A C42A 165.4(8) . .
C41A Ir1A C42A 38.3(3) . .
C39A Ir1A C42A 63.7(4) . .
O2A Ir1A C42A 103.0(9) . .
O1A Ir1A C43A 96.4(8) . .
C40A Ir1A C43A 64.5(5) . .
N1A Ir1A C43A 139.1(10) . .
C41A Ir1A C43A 63.9(4) . .
C39A Ir1A C43A 37.8(4) . .
O2A Ir1A C43A 137.8(10) . .
C42A Ir1A C43A 37.3(3) . .
O3A Ir2A N2A 84.3(9) . 3_566
O3A Ir2A C50A 141.8(7) . .
N2A Ir2A C50A 132.6(9) 3_566 .
O3A Ir2A C51A 105.7(7) . .
N2A Ir2A C51A 168.4(9) 3_566 .
C50A Ir2A C51A 39.2(3) . .
O3A Ir2A O4A 82.9(8) . .
N2A Ir2A O4A 80.3(8) 3_566 .
C50A Ir2A O4A 93.0(8) . .
C51A Ir2A O4A 106.3(8) . .
O3A Ir2A C49A 159.9(8) . .
N2A Ir2A C49A 103.3(8) 3_566 .
C50A Ir2A C49A 39.0(3) . .
C51A Ir2A C49A 65.3(4) . .
O4A Ir2A C49A 116.5(8) . .
O3A Ir2A C52A 96.6(8) . .
N2A Ir2A C52A 135.8(9) 3_566 .
C50A Ir2A C52A 65.2(4) . .
C51A Ir2A C52A 38.8(3) . .
O4A Ir2A C52A 143.8(8) . .
C49A Ir2A C52A 64.8(4) . .
O3A Ir2A C53A 121.7(8) . .
N2A Ir2A C53A 105.1(9) 3_566 .
C50A Ir2A C53A 65.1(4) . .
C51A Ir2A C53A 64.9(4) . .
O4A Ir2A C53A 155.0(9) . .
C49A Ir2A C53A 38.6(3) . .
C52A Ir2A C53A 38.5(4) . .
C2A C1A C6A 120.0 . .
C2A C1A C7A 120(2) . .
C6A C1A C7A 119(2) . .
C3A C2A C1A 120.0 . .
C4A C3A C2A 120.0 . .
C3A C4A C5A 120.0 . .
C3A C4A C14A 122.0(18) . .
C5A C4A C14A 118.0(19) . .
C4A C5A C6A 120.0 . .
C5A C6A C1A 120.0 . .
C8A C7A C1A 176(6) . .
C7A C8A C11A 175(4) . .
C9A N1A C13A 120.0 . .
C9A N1A Ir1A 120.0(10) . .
C13A N1A Ir1A 120.0(10) . .
N1A C9A C10A 120.0 . .
C9A C10A C11A 120.0 . .
C12A C11A C10A 120.0 . .
C12A C11A C8A 121(3) . .
C10A C11A C8A 119(3) . .
C11A C12A C13A 120.0 . .
C12A C13A N1A 120.0 . .
C15A C14A C4A 169(3) . .
C14A C15A C18A 174(4) . .
C20A N2A C16A 120(2) . .
C20A N2A Ir2A 120.4(19) . 3_566
C16A N2A Ir2A 120(2) . 3_566
N2A C16A C17A 120(3) . .
C18A C17A C16A 119(3) . .
C19A C18A C17A 122(3) . .
C19A C18A C15A 123(4) . .
C17A C18A C15A 114(3) . .
C18A C19A C20A 115(3) . .
N2A C20A C19A 122(3) . .
C38A O1A Ir1A 133(2) . .
C22A O2A Ir1A 124(2) . .
C29A O3A Ir2A 126.7(17) . .
C31A O4A Ir2A 120.2(19) . .
C22A C21A C30A 119(3) . .
C22A C21A C38A 123(2) . .
C30A C21A C38A 118(3) . .
C23A C22A O2A 110(3) . .
C23A C22A C21A 122(3) . .
O2A C22A C21A 128(3) . .
C22A C23A C24A 126(3) . .
C22A C23A C28A 122(3) . .
C24A C23A C28A 112(3) . .
C25A C24A C23A 130(4) . .
C24A C25A C26A 112(4) . .
C27A C26A C25A 122(3) . .
C26A C27A C28A 123(4) . .
C27A C28A C29A 125(3) . .
C27A C28A C23A 120(3) . .
C29A C28A C23A 115(3) . .
O3A C29A C28A 116(3) . .
O3A C29A C30A 121(3) . .
C28A C29A C30A 123(3) . .
C29A C30A C21A 118(3) . .
C29A C30A C31A 120(3) . .
C21A C30A C31A 121(2) . .
O4A C31A C32A 112(3) . .
O4A C31A C30A 130(3) . .
C32A C31A C30A 118(3) . .
C37A C32A C31A 124(3) . .
C37A C32A C33A 118(3) . .
C31A C32A C33A 117(3) . .
C34A C33A C32A 120(3) . .
C35A C34A C33A 122(3) . .
C34A C35A C36A 122(3) . .
C37A C36A C35A 116(3) . .
C36A C37A C38A 121(3) . .
C36A C37A C32A 122(3) . .
C38A C37A C32A 117(3) . .
O1A C38A C37A 116(3) . .
O1A C38A C21A 123(3) . .
C37A C38A C21A 121(2) . .
C43A C39A C40A 108.0 . .
C43A C39A C44A 119(3) . .
C40A C39A C44A 133(3) . .
C43A C39A Ir1A 74.4(9) . .
C40A C39A Ir1A 67.4(8) . .
C44A C39A Ir1A 119(2) . .
C39A C40A C41A 108.0 . .
C39A C40A C45A 118(4) . .
C41A C40A C45A 134(3) . .
C39A C40A Ir1A 73.2(9) . .
C41A C40A Ir1A 71.7(9) . .
C45A C40A Ir1A 128(2) . .
C40A C41A C42A 108.0 . .
C40A C41A C46A 124(2) . .
C42A C41A C46A 128(2) . .
C40A C41A Ir1A 68.6(10) . .
C42A C41A Ir1A 74.6(9) . .
C46A C41A Ir1A 121.9(16) . .
C41A C42A C43A 108.0 . .
C41A C42A C47A 127(3) . .
C43A C42A C47A 124(3) . .
C41A C42A Ir1A 67.0(8) . .
C43A C42A Ir1A 72.1(9) . .
C47A C42A Ir1A 123(2) . .
C39A C43A C42A 108.0 . .
C39A C43A C48A 129(4) . .
C42A C43A C48A 123(4) . .
C39A C43A Ir1A 67.8(9) . .
C42A C43A Ir1A 70.6(9) . .
C48A C43A Ir1A 124(2) . .
C50A C49A C53A 108.0 . .
C50A C49A C54A 128.7(18) . .
C53A C49A C54A 123.3(18) . .
C50A C49A Ir2A 69.6(8) . .
C53A C49A Ir2A 71.5(8) . .
C54A C49A Ir2A 124.0(14) . .
C51A C50A C49A 108.0 . .
C51A C50A C55A 122(2) . .
C49A C50A C55A 130(2) . .
C51A C50A Ir2A 70.7(7) . .
C49A C50A Ir2A 71.3(8) . .
C55A C50A Ir2A 120.9(19) . .
C50A C51A C52A 108.0 . .
C50A C51A C56A 129(2) . .
C52A C51A C56A 123(2) . .
C50A C51A Ir2A 70.1(7) . .
C52A C51A Ir2A 71.6(9) . .
C56A C51A Ir2A 122.1(18) . .
C53A C52A C51A 108.0 . .
C53A C52A C57A 116(3) . .
C51A C52A C57A 136(3) . .
C53A C52A Ir2A 71.1(7) . .
C51A C52A Ir2A 69.5(8) . .
C57A C52A Ir2A 118(2) . .
C52A C53A C49A 108.0 . .
C52A C53A C58A 127(2) . .
C49A C53A C58A 125(2) . .
C52A C53A Ir2A 70.4(7) . .
C49A C53A Ir2A 69.8(7) . .
C58A C53A Ir2A 127.1(18) . .
O1B Ir1B N1B 81.3(9) . .
O1B Ir1B O2B 82.9(7) . .
N1B Ir1B O2B 86.1(8) . .
O1B Ir1B C42B 117.6(8) . .
N1B Ir1B C42B 161.1(9) . .
O2B Ir1B C42B 95.2(8) . .
O1B Ir1B C41B 95.2(7) . .
N1B Ir1B C41B 147.0(8) . .
O2B Ir1B C41B 126.2(7) . .
C42B Ir1B C41B 39.1(4) . .
O1B Ir1B C43B 156.6(7) . .
N1B Ir1B C43B 122.1(9) . .
O2B Ir1B C43B 98.0(8) . .
C42B Ir1B C43B 39.1(5) . .
C41B Ir1B C43B 65.3(5) . .
O1B Ir1B C40B 108.4(7) . .
N1B Ir1B C40B 111.2(7) . .
O2B Ir1B C40B 160.1(8) . .
C42B Ir1B C40B 65.2(5) . .
C41B Ir1B C40B 38.8(4) . .
C43B Ir1B C40B 65.0(5) . .
O1B Ir1B C39B 145.4(7) . .
N1B Ir1B C39B 100.0(8) . .
O2B Ir1B C39B 131.6(8) . .
C42B Ir1B C39B 65.2(5) . .
C41B Ir1B C39B 65.0(5) . .
C43B Ir1B C39B 38.8(4) . .
C40B Ir1B C39B 38.6(4) . .
O3B Ir2B N2B 79.5(8) . 3_566
O3B Ir2B C52B 104.0(7) . .
N2B Ir2B C52B 115.1(6) 3_566 .
O3B Ir2B O4B 84.2(7) . .
N2B Ir2B O4B 84.1(7) 3_566 .
C52B Ir2B O4B 160.0(7) . .
O3B Ir2B C53B 99.0(7) . .
N2B Ir2B C53B 153.3(7) 3_566 .
C52B Ir2B C53B 39.0(3) . .
O4B Ir2B C53B 122.4(7) . .
O3B Ir2B C51B 138.2(7) . .
N2B Ir2B C51B 98.6(6) 3_566 .
C52B Ir2B C51B 38.9(3) . .
O4B Ir2B C51B 137.4(6) . .
C53B Ir2B C51B 64.8(4) . .
O3B Ir2B C49B 126.8(7) . .
N2B Ir2B C49B 153.7(8) 3_566 .
C52B Ir2B C49B 64.4(4) . .
O4B Ir2B C49B 96.0(7) . .
C53B Ir2B C49B 38.2(3) . .
C51B Ir2B C49B 63.9(4) . .
O3B Ir2B C50B 162.8(7) . .
N2B Ir2B C50B 116.5(8) 3_566 .
C52B Ir2B C50B 64.4(4) . .
O4B Ir2B C50B 103.0(6) . .
C53B Ir2B C50B 63.9(4) . .
C51B Ir2B C50B 38.2(3) . .
C49B Ir2B C50B 37.7(3) . .
C2B C1B C7B 123(3) . .
C2B C1B C6B 117(3) . .
C7B C1B C6B 121(3) . .
C1B C2B C3B 118(3) . .
C4B C3B C2B 121(3) . .
C3B C4B C5B 120(3) . .
C3B C4B C14B 116(3) . .
C5B C4B C14B 123(3) . .
C4B C5B C6B 122(3) . .
C5B C6B C1B 121(3) . .
C8B C7B C1B 178(5) . .
C7B C8B C11B 175(4) . .
C9B N1B C13B 119(3) . .
C9B N1B Ir1B 118(2) . .
C13B N1B Ir1B 123.1(19) . .
C10B C9B N1B 128(4) . .
C9B C10B C11B 119(3) . .
C8B C11B C12B 121(4) . .
C8B C11B C10B 129(4) . .
C12B C11B C10B 110(3) . .
C13B C12B C11B 118(3) . .
N1B C13B C12B 126(3) . .
C15B C14B C4B 176(4) . .
C14B C15B C18B 178(4) . .
C16B N2B C20B 117(2) . .
C16B N2B Ir2B 120.4(18) . 3_566
C20B N2B Ir2B 122.3(17) . 3_566
C17B C16B N2B 117(3) . .
C16B C17B C18B 123(3) . .
C19B C18B C17B 117(3) . .
C19B C18B C15B 123(3) . .
C17B C18B C15B 120(3) . .
C20B C19B C18B 123(4) . .
C19B C20B N2B 122(3) . .
C38B O1B Ir1B 120.7(17) . .
C22B O2B Ir1B 121.8(19) . .
C29B O3B Ir2B 132.5(16) . .
C31B O4B Ir2B 129.1(17) . .
C22B C21B C38B 113(2) . .
C22B C21B C30B 123(2) . .
C38B C21B C30B 124(2) . .
O2B C22B C21B 135(3) . .
O2B C22B C23B 111(2) . .
C21B C22B C23B 114(2) . .
C28B C23B C24B 121(2) . .
C28B C23B C22B 121(2) . .
C24B C23B C22B 118(2) . .
C25B C24B C23B 118(2) . .
C26B C25B C24B 121(3) . .
C25B C26B C27B 124(3) . .
C28B C27B C26B 116(2) . .
C23B C28B C29B 122(2) . .
C23B C28B C27B 121(2) . .
C29B C28B C27B 117(2) . .
O3B C29B C30B 122(2) . .
O3B C29B C28B 119(2) . .
C30B C29B C28B 119(2) . .
C29B C30B C21B 121(2) . .
C29B C30B C31B 123(2) . .
C21B C30B C31B 116(2) . .
O4B C31B C32B 114(2) . .
O4B C31B C30B 125(2) . .
C32B C31B C30B 121(2) . .
C33B C32B C31B 121(2) . .
C33B C32B C37B 115(3) . .
C31B C32B C37B 124(2) . .
C32B C33B C34B 126(3) . .
C33B C34B C35B 117(3) . .
C36B C35B C34B 117(3) . .
C35B C36B C37B 123(3) . .
C36B C37B C32B 121(3) . .
C36B C37B C38B 123(2) . .
C32B C37B C38B 116(2) . .
O1B C38B C21B 131(3) . .
O1B C38B C37B 110(2) . .
C21B C38B C37B 119(2) . .
C40B C39B C43B 108.0 . .
C40B C39B C44B 126.5(16) . .
C43B C39B C44B 125.3(16) . .
C40B C39B Ir1B 70.6(10) . .
C43B C39B Ir1B 70.0(11) . .
C44B C39B Ir1B 129(2) . .
C39B C40B C41B 108.0 . .
C39B C40B C45B 130.7(15) . .
C41B C40B C45B 121.1(15) . .
C39B C40B Ir1B 70.7(9) . .
C41B C40B Ir1B 69.9(9) . .
C45B C40B Ir1B 121(2) . .
C40B C41B C42B 108.0 . .
C40B C41B C46B 126.4(16) . .
C42B C41B C46B 125.6(16) . .
C40B C41B Ir1B 71.3(9) . .
C42B C41B Ir1B 70.1(11) . .
C46B C41B Ir1B 122(2) . .
C43B C42B C41B 108.0 . .
C43B C42B C47B 126.3(16) . .
C41B C42B C47B 124.4(17) . .
C43B C42B Ir1B 70.9(9) . .
C41B C42B Ir1B 70.8(11) . .
C47B C42B Ir1B 134(2) . .
C42B C43B C39B 108.0 . .
C42B C43B C48B 129.2(16) . .
C39B C43B C48B 122.6(16) . .
C42B C43B Ir1B 70.0(8) . .
C39B C43B Ir1B 71.3(10) . .
C48B C43B Ir1B 120(2) . .
C50B C49B C53B 108.0 . .
C50B C49B C54B 123.5(18) . .
C53B C49B C54B 128.1(17) . .
C50B C49B Ir2B 71.2(7) . .
C53B C49B Ir2B 69.0(7) . .
C54B C49B Ir2B 120(2) . .
C49B C50B C51B 108.0 . .
C49B C50B C55B 128.8(17) . .
C51B C50B C55B 122.7(17) . .
C49B C50B Ir2B 71.1(7) . .
C51B C50B Ir2B 69.0(7) . .
C55B C50B Ir2B 119.6(19) . .
C52B C51B C50B 108.0 . .
C52B C51B C56B 122.7(15) . .
C50B C51B C56B 129.3(15) . .
C52B C51B Ir2B 69.3(7) . .
C50B C51B Ir2B 72.8(7) . .
C56B C51B Ir2B 123.1(16) . .
C53B C52B C51B 108.0 . .
C53B C52B C57B 124.8(14) . .
C51B C52B C57B 127.1(14) . .
C53B C52B Ir2B 71.7(7) . .
C51B C52B Ir2B 71.8(7) . .
C57B C52B Ir2B 125.3(17) . .
C52B C53B C49B 108.0 . .
C52B C53B C58B 128.8(15) . .
C49B C53B C58B 123.1(15) . .
C52B C53B Ir2B 69.4(7) . .
C49B C53B Ir2B 72.8(7) . .
C58B C53B Ir2B 125.6(19) . .
O2C Ir1C C43C 157.5(9) . .
O2C Ir1C C42C 117.9(9) . .
C43C Ir1C C42C 39.6(4) . .
O2C Ir1C C39C 145.0(10) . .
C43C Ir1C C39C 39.5(4) . .
C42C Ir1C C39C 66.0(5) . .
O2C Ir1C O1C 81.6(7) . .
C43C Ir1C O1C 100.0(8) . .
C42C Ir1C O1C 98.1(8) . .
C39C Ir1C O1C 133.3(9) . .
O2C Ir1C C41C 95.5(9) . .
C43C Ir1C C41C 65.8(4) . .
C42C Ir1C C41C 39.0(4) . .
C39C Ir1C C41C 65.3(5) . .
O1C Ir1C C41C 128.8(10) . .
O2C Ir1C C40C 108.1(9) . .
C43C Ir1C C40C 65.7(5) . .
C42C Ir1C C40C 65.4(5) . .
C39C Ir1C C40C 38.9(4) . .
O1C Ir1C C40C 163.2(9) . .
C41C Ir1C C40C 38.7(4) . .
O2C Ir1C N1C 83.0(8) . .
C43C Ir1C N1C 119.6(9) . .
C42C Ir1C N1C 159.1(10) . .
C39C Ir1C N1C 97.4(9) . .
O1C Ir1C N1C 84.1(8) . .
C41C Ir1C N1C 146.7(11) . .
C40C Ir1C N1C 110.2(10) . .
O4C Ir2C O3C 81.6(8) . .
O4C Ir2C C49C 114.9(8) . .
O3C Ir2C C49C 162.0(8) . .
O4C Ir2C C53C 154.4(8) . .
O3C Ir2C C53C 123.9(8) . .
C49C Ir2C C53C 39.6(5) . .
O4C Ir2C C50C 95.1(8) . .
O3C Ir2C C50C 137.7(7) . .
C49C Ir2C C50C 38.9(4) . .
C53C Ir2C C50C 65.3(5) . .
O4C Ir2C C52C 147.6(8) . .
O3C Ir2C C52C 97.1(8) . .
C49C Ir2C C52C 65.2(5) . .
C53C Ir2C C52C 38.9(4) . .
C50C Ir2C C52C 64.2(5) . .
O4C Ir2C C51C 110.6(8) . .
O3C Ir2C C51C 103.9(7) . .
C49C Ir2C C51C 64.6(5) . .
C53C Ir2C C51C 64.5(5) . .
C50C Ir2C C51C 38.0(4) . .
C52C Ir2C C51C 37.9(4) . .
O4C Ir2C N2C 80.5(9) . 3_766
O3C Ir2C N2C 85.3(8) . 3_766
C49C Ir2C N2C 103.8(8) . 3_766
C53C Ir2C N2C 101.9(8) . 3_766
C50C Ir2C N2C 136.0(7) . 3_766
C52C Ir2C N2C 131.9(8) . 3_766
C51C Ir2C N2C 166.3(8) . 3_766
C2C C1C C6C 120.0 . .
C2C C1C C7C 121(2) . .
C6C C1C C7C 119(2) . .
C1C C2C C3C 120.0 . .
C4C C3C C2C 120.0 . .
C14C C4C C3C 117(2) . .
C14C C4C C5C 122(2) . .
C3C C4C C5C 120.0 . .
C6C C5C C4C 120.0 . .
C5C C6C C1C 120.0 . .
C8C C7C C1C 173(4) . .
C7C C8C C11C 178(4) . .
C9C N1C C13C 125(2) . .
C9C N1C Ir1C 123.2(17) . .
C13C N1C Ir1C 112.2(18) . .
N1C C9C C10C 125(3) . .
C9C C10C C11C 117(3) . .
C12C C11C C8C 121(3) . .
C12C C11C C10C 118(3) . .
C8C C11C C10C 121(3) . .
C11C C12C C13C 121(2) . .
N1C C13C C12C 114(2) . .
C15C C14C C4C 166(3) . .
C14C C15C C18C 157(4) . .
C20C N2C C16C 120(3) . .
C20C N2C Ir2C 120(2) . 3_766
C16C N2C Ir2C 119.1(17) . 3_766
C17C C16C N2C 120(3) . .
C16C C17C C18C 121(3) . .
C17C C18C C15C 121(3) . .
C17C C18C C19C 118(3) . .
C15C C18C C19C 121(3) . .
C20C C19C C18C 118(3) . .
N2C C20C C19C 122(3) . .
C38C O1C Ir1C 123.9(14) . .
C22C O2C Ir1C 132.0(16) . .
C29C O3C Ir2C 128.4(18) . .
C31C O4C Ir2C 133.2(17) . .
C30C C21C C22C 125(2) . .
C30C C21C C38C 116(2) . .
C22C C21C C38C 119(2) . .
O2C C22C C23C 120(2) . .
O2C C22C C21C 122(2) . .
C23C C22C C21C 118(2) . .
C28C C23C C22C 119(2) . .
C28C C23C C24C 117(2) . .
C22C C23C C24C 124(3) . .
C25C C24C C23C 128(3) . .
C24C C25C C26C 116(2) . .
C27C C26C C25C 120(3) . .
C26C C27C C28C 121(3) . .
C23C C28C C29C 124(2) . .
C23C C28C C27C 117(2) . .
C29C C28C C27C 119(2) . .
O3C C29C C28C 115(2) . .
O3C C29C C30C 128(2) . .
C28C C29C C30C 116(2) . .
C21C C30C C31C 125(2) . .
C21C C30C C29C 118(2) . .
C31C C30C C29C 117(2) . .
O4C C31C C30C 125(2) . .
O4C C31C C32C 118(2) . .
C30C C31C C32C 116(2) . .
C37C C32C C33C 123(3) . .
C37C C32C C31C 119(2) . .
C33C C32C C31C 118(3) . .
C32C C33C C34C 118(3) . .
C35C C34C C33C 117(3) . .
C36C C35C C34C 126(3) . .
C35C C36C C37C 115(3) . .
C32C C37C C38C 123(2) . .
C32C C37C C36C 120(3) . .
C38C C37C C36C 116(3) . .
O1C C38C C37C 111.5(19) . .
O1C C38C C21C 129(2) . .
C37C C38C C21C 120(2) . .
C44C C39C C43C 133(4) . .
C44C C39C C40C 118(4) . .
C43C C39C C40C 108.0 . .
C44C C39C Ir1C 136(4) . .
C43C C39C Ir1C 69.3(9) . .
C40C C39C Ir1C 71.8(10) . .
C41C C40C C39C 108.0 . .
C41C C40C C45C 121(3) . .
C39C C40C C45C 131(3) . .
C41C C40C Ir1C 70.5(9) . .
C39C C40C Ir1C 69.3(9) . .
C45C C40C Ir1C 123(3) . .
C42C C41C C40C 108.0 . .
C42C C41C C46C 120(3) . .
C40C C41C C46C 132(3) . .
C42C C41C Ir1C 69.1(9) . .
C40C C41C Ir1C 70.8(9) . .
C46C C41C Ir1C 119.4(18) . .
C41C C42C C43C 108.0 . .
C41C C42C C47C 122(3) . .
C43C C42C C47C 130(3) . .
C41C C42C Ir1C 71.9(10) . .
C43C C42C Ir1C 69.5(9) . .
C47C C42C Ir1C 121(2) . .
C39C C43C C42C 108.0 . .
C39C C43C C48C 140(3) . .
C42C C43C C48C 112(3) . .
C39C C43C Ir1C 71.2(10) . .
C42C C43C Ir1C 70.9(9) . .
C48C C43C Ir1C 127(4) . .
C50C C49C C53C 108.0 . .
C50C C49C C54C 125.1(17) . .
C53C C49C C54C 126.5(17) . .
C50C C49C Ir2C 73.0(10) . .
C53C C49C Ir2C 70.3(9) . .
C54C C49C Ir2C 128(2) . .
C49C C50C C51C 108.0 . .
C49C C50C C55C 129.7(15) . .
C51C C50C C55C 122.1(15) . .
C49C C50C Ir2C 68.1(10) . .
C51C C50C Ir2C 72.6(9) . .
C55C C50C Ir2C 120.7(19) . .
C50C C51C C52C 108.0 . .
C50C C51C C56C 128.5(18) . .
C52C C51C C56C 123.5(18) . .
C50C C51C Ir2C 69.4(9) . .
C52C C51C Ir2C 69.6(9) . .
C56C C51C Ir2C 125(3) . .
C53C C52C C51C 108.0 . .
C53C C52C C57C 125.5(16) . .
C51C C52C C57C 126.0(16) . .
C53C C52C Ir2C 68.0(10) . .
C51C C52C Ir2C 72.4(9) . .
C57C C52C Ir2C 118.8(18) . .
C52C C53C C49C 108.0 . .
C52C C53C C58C 130.5(17) . .
C49C C53C C58C 120.9(17) . .
C52C C53C Ir2C 73.1(10) . .
C49C C53C Ir2C 70.1(9) . .
C58C C53C Ir2C 129(3) . .
C41D Ir1D C40D 40.4(4) . .
C41D Ir1D O1D 161.2(8) . .
C40D Ir1D O1D 122.1(9) . .
C41D Ir1D O2D 117.6(9) . .
C40D Ir1D O2D 157.8(9) . .
O1D Ir1D O2D 80.1(8) . .
C41D Ir1D C42D 40.1(4) . .
C40D Ir1D C42D 67.2(4) . .
O1D Ir1D C42D 137.4(8) . .
O2D Ir1D C42D 97.3(8) . .
C41D Ir1D N1D 101.8(7) . .
C40D Ir1D N1D 97.2(7) . .
O1D Ir1D N1D 85.6(8) . .
O2D Ir1D N1D 83.2(7) . .
C42D Ir1D N1D 136.7(8) . .
C41D Ir1D C39D 67.0(5) . .
C40D Ir1D C39D 39.7(4) . .
O1D Ir1D C39D 94.7(8) . .
O2D Ir1D C39D 149.5(8) . .
C42D Ir1D C39D 66.3(4) . .
N1D Ir1D C39D 126.6(7) . .
C41D Ir1D C43D 66.7(4) . .
C40D Ir1D C43D 66.5(4) . .
O1D Ir1D C43D 102.1(8) . .
O2D Ir1D C43D 112.2(8) . .
C42D Ir1D C43D 39.4(3) . .
N1D Ir1D C43D 163.6(7) . .
C39D Ir1D C43D 39.2(3) . .
O4D Ir2D O3D 86.5(9) . .
O4D Ir2D C49D 94.1(8) . .
O3D Ir2D C49D 141.6(8) . .
O4D Ir2D C53D 115.8(9) . .
O3D Ir2D C53D 157.3(9) . .
C49D Ir2D C53D 39.0(4) . .
O4D Ir2D C50D 109.4(8) . .
O3D Ir2D C50D 105.3(8) . .
C49D Ir2D C50D 38.7(4) . .
C53D Ir2D C50D 64.5(5) . .
O4D Ir2D N2D 82.4(8) . 3_667
O3D Ir2D N2D 83.6(8) . 3_667
C49D Ir2D N2D 134.6(8) . 3_667
C53D Ir2D N2D 102.9(8) . 3_667
C50D Ir2D N2D 165.3(8) . 3_667
O4D Ir2D C52D 153.9(8) . .
O3D Ir2D C52D 119.5(9) . .
C49D Ir2D C52D 64.2(5) . .
C53D Ir2D C52D 38.1(4) . .
C50D Ir2D C52D 63.4(5) . .
N2D Ir2D C52D 102.2(8) 3_667 .
O4D Ir2D C51D 146.4(7) . .
O3D Ir2D C51D 95.7(8) . .
C49D Ir2D C51D 63.9(5) . .
C53D Ir2D C51D 63.5(5) . .
C50D Ir2D C51D 37.7(4) . .
N2D Ir2D C51D 131.3(8) 3_667 .
C52D Ir2D C51D 37.4(4) . .
C2D C1D C6D 120.0 . .
C2D C1D C7D 120(2) . .
C6D C1D C7D 119(2) . .
C1D C2D C3D 120.0 . .
C4D C3D C2D 120.0 . .
C3D C4D C5D 120.0 . .
C3D C4D C14D 119.8(18) . .
C5D C4D C14D 119(2) . .
C4D C5D C6D 120.0 . .
C5D C6D C1D 120.0 . .
C8D C7D C1D 174(4) . .
C7D C8D C11D 175(4) . .
C9D N1D C13D 120.0 . .
C9D N1D Ir1D 118.1(9) . .
C13D N1D Ir1D 121.9(10) . .
N1D C9D C10D 120.0 . .
C11D C10D C9D 120.0 . .
C10D C11D C12D 120.0 . .
C10D C11D C8D 123(2) . .
C12D C11D C8D 117(2) . .
C13D C12D C11D 120.0 . .
C12D C13D N1D 120.0 . .
C15D C14D C4D 171(4) . .
C14D C15D C18D 163(6) . .
C20D N2D C16D 119(3) . .
C20D N2D Ir2D 119(2) . 3_667
C16D N2D Ir2D 121(2) . 3_667
N2D C16D C17D 125(3) . .
C16D C17D C18D 114(4) . .
C19D C18D C17D 117(3) . .
C19D C18D C15D 134(5) . .
C17D C18D C15D 109(4) . .
C20D C19D C18D 121(4) . .
N2D C20D C19D 122(3) . .
C38D O1D Ir1D 127.6(18) . .
C22D O2D Ir1D 125.5(18) . .
C29D O3D Ir2D 131(2) . .
C31D O4D Ir2D 124.2(18) . .
C22D C21D C30D 123(3) . .
C22D C21D C38D 117(3) . .
C30D C21D C38D 119(2) . .
O2D C22D C21D 127(3) . .
O2D C22D C23D 114(2) . .
C21D C22D C23D 118(3) . .
C24D C23D C28D 121(3) . .
C24D C23D C22D 120(3) . .
C28D C23D C22D 119(3) . .
C23D C24D C25D 120(3) . .
C26D C25D C24D 116(3) . .
C25D C26D C27D 122(4) . .
C28D C27D C26D 123(3) . .
C27D C28D C23D 116(3) . .
C27D C28D C29D 124(3) . .
C23D C28D C29D 119(3) . .
O3D C29D C28D 113(3) . .
O3D C29D C30D 124(3) . .
C28D C29D C30D 123(3) . .
C31D C30D C21D 122(3) . .
C31D C30D C29D 120(3) . .
C21D C30D C29D 118(2) . .
C30D C31D O4D 130(3) . .
C30D C31D C32D 120(3) . .
O4D C31D C32D 110(2) . .
C33D C32D C37D 121(3) . .
C33D C32D C31D 118(3) . .
C37D C32D C31D 121(2) . .
C34D C33D C32D 117(4) . .
C33D C34D C35D 122(3) . .
C36D C35D C34D 122(4) . .
C35D C36D C37D 115(4) . .
C32D C37D C36D 122(2) . .
C32D C37D C38D 116(3) . .
C36D C37D C38D 121(3) . .
O1D C38D C21D 126(2) . .
O1D C38D C37D 113(3) . .
C21D C38D C37D 121(3) . .
C43D C39D C40D 108.0 . .
C43D C39D C44D 126(2) . .
C40D C39D C44D 126(2) . .
C43D C39D Ir1D 71.0(8) . .
C40D C39D Ir1D 68.4(8) . .
C44D C39D Ir1D 126(2) . .
C41D C40D C39D 108.0 . .
C41D C40D C45D 116(3) . .
C39D C40D C45D 136(3) . .
C41D C40D Ir1D 69.3(8) . .
C39D C40D Ir1D 71.9(8) . .
C45D C40D Ir1D 128(2) . .
C40D C41D C42D 108.0 . .
C40D C41D C46D 122(2) . .
C42D C41D C46D 129(2) . .
C40D C41D Ir1D 70.3(8) . .
C42D C41D Ir1D 71.4(8) . .
C46D C41D Ir1D 133(2) . .
C43D C42D C41D 108.0 . .
C43D C42D C47D 131(2) . .
C41D C42D C47D 121(2) . .
C43D C42D Ir1D 71.7(8) . .
C41D C42D Ir1D 68.5(8) . .
C47D C42D Ir1D 124.8(18) . .
C42D C43D C39D 108.0 . .
C42D C43D C48D 122(2) . .
C39D C43D C48D 130(2) . .
C42D C43D Ir1D 68.9(8) . .
C39D C43D Ir1D 69.9(8) . .
C48D C43D Ir1D 125.7(17) . .
C53D C49D C50D 108.0 . .
C53D C49D C54D 125.6(17) . .
C50D C49D C54D 126.4(17) . .
C53D C49D Ir2D 71.5(9) . .
C50D C49D Ir2D 72.6(9) . .
C54D C49D Ir2D 121(3) . .
C51D C50D C49D 108.0 . .
C51D C50D C55D 117.7(17) . .
C49D C50D C55D 133.2(17) . .
C51D C50D Ir2D 73.3(9) . .
C49D C50D Ir2D 68.7(9) . .
C55D C50D Ir2D 114(2) . .
C50D C51D C52D 108.0 . .
C50D C51D C56D 129.0(17) . .
C52D C51D C56D 122.7(17) . .
C50D C51D Ir2D 69.0(9) . .
C52D C51D Ir2D 70.7(9) . .
C56D C51D Ir2D 121(2) . .
C53D C52D C51D 108.0 . .
C53D C52D C57D 126.5(17) . .
C51D C52D C57D 123.9(17) . .
C53D C52D Ir2D 68.4(9) . .
C51D C52D Ir2D 71.9(9) . .
C57D C52D Ir2D 114(3) . .
C49D C53D C52D 108.0 . .
C49D C53D C58D 122.2(17) . .
C52D C53D C58D 129.7(17) . .
C49D C53D Ir2D 69.5(9) . .
C52D C53D Ir2D 73.5(9) . .
C58D C53D Ir2D 124(2) . .
O2E Ir1E O1E 83.6(8) . .
O2E Ir1E C41E 98.2(7) . .
O1E Ir1E C41E 120.6(8) . .
O2E Ir1E N1E 84.3(7) . .
O1E Ir1E N1E 82.7(8) . .
C41E Ir1E N1E 156.6(7) . .
O2E Ir1E C40E 127.1(7) . .
O1E Ir1E C40E 94.0(8) . .
C41E Ir1E C40E 39.7(4) . .
N1E Ir1E C40E 148.1(7) . .
O2E Ir1E C42E 103.8(6) . .
O1E Ir1E C42E 159.1(8) . .
C41E Ir1E C42E 39.6(4) . .
N1E Ir1E C42E 117.2(7) . .
C40E Ir1E C42E 65.9(5) . .
O2E Ir1E C39E 163.6(7) . .
O1E Ir1E C39E 103.3(7) . .
C41E Ir1E C39E 65.5(5) . .
N1E Ir1E C39E 111.1(6) . .
C40E Ir1E C39E 38.7(4) . .
C42E Ir1E C39E 64.8(4) . .
O2E Ir1E C43E 137.7(7) . .
O1E Ir1E C43E 138.7(7) . .
C41E Ir1E C43E 65.4(4) . .
N1E Ir1E C43E 97.2(6) . .
C40E Ir1E C43E 64.9(4) . .
C42E Ir1E C43E 38.6(3) . .
C39E Ir1E C43E 38.2(3) . .
O4E Ir2E C49E 108.0(10) . .
O4E Ir2E C53E 146.2(10) . .
C49E Ir2E C53E 40.2(3) . .
O4E Ir2E O3E 83.5(9) . .
C49E Ir2E O3E 162.2(8) . .
C53E Ir2E O3E 130.2(10) . .
O4E Ir2E C50E 95.9(9) . .
C49E Ir2E C50E 39.9(4) . .
C53E Ir2E C50E 66.5(5) . .
O3E Ir2E C50E 127.5(8) . .
O4E Ir2E C52E 157.3(9) . .
C49E Ir2E C52E 66.2(5) . .
C53E Ir2E C52E 39.2(4) . .
O3E Ir2E C52E 97.9(9) . .
C50E Ir2E C52E 65.3(6) . .
O4E Ir2E C51E 118.9(8) . .
C49E Ir2E C51E 65.9(5) . .
C53E Ir2E C51E 65.5(6) . .
O3E Ir2E C51E 96.8(9) . .
C50E Ir2E C51E 38.7(4) . .
C52E Ir2E C51E 38.4(5) . .
O4E Ir2E N2E 82.1(8) . 3_665
C49E Ir2E N2E 111.3(8) . 3_665
C53E Ir2E N2E 98.4(7) . 3_665
O3E Ir2E N2E 83.2(8) . 3_665
C50E Ir2E N2E 149.0(9) . 3_665
C52E Ir2E N2E 120.6(9) . 3_665
C51E Ir2E N2E 158.9(9) . 3_665
C2E C1E C6E 120.0 . .
C2E C1E C7E 122(2) . .
C6E C1E C7E 118(2) . .
C1E C2E C3E 120.0 . .
C4E C3E C2E 120.0 . .
C5E C4E C3E 120.0 . .
C5E C4E C14E 120.0(19) . .
C3E C4E C14E 120(2) . .
C4E C5E C6E 120.0 . .
C5E C6E C1E 120.0 . .
C8E C7E C1E 171(3) . .
C7E C8E C11E 177(4) . .
C9E N1E C13E 120.0 . .
C9E N1E Ir1E 119.2(10) . .
C13E N1E Ir1E 120.5(10) . .
C10E C9E N1E 120.0 . .
C9E C10E C11E 120.0 . .
C12E C11E C10E 120.0 . .
C12E C11E C8E 119(2) . .
C10E C11E C8E 121(2) . .
C11E C12E C13E 120.0 . .
C12E C13E N1E 120.0 . .
C15E C14E C4E 175(3) . .
C14E C15E C18E 179(4) . .
C16E N2E C20E 128(3) . .
C16E N2E Ir2E 118(2) . 3_665
C20E N2E Ir2E 114(2) . 3_665
N2E C16E C17E 117(4) . .
C18E C17E C16E 121(3) . .
C15E C18E C17E 121(3) . .
C15E C18E C19E 115(3) . .
C17E C18E C19E 123(3) . .
C18E C19E C20E 109(3) . .
N2E C20E C19E 122(3) . .
C38E O1E Ir1E 122.4(17) . .
C22E O2E Ir1E 135(2) . .
C29E O3E Ir2E 123(2) . .
C31E O4E Ir2E 121.0(18) . .
C38E C21E C30E 121(2) . .
C38E C21E C22E 120(2) . .
C30E C21E C22E 118(3) . .
O2E C22E C23E 125(3) . .
O2E C22E C21E 120(3) . .
C23E C22E C21E 114(2) . .
C28E C23E C22E 128(3) . .
C28E C23E C24E 118(3) . .
C22E C23E C24E 113(2) . .
C25E C24E C23E 121(3) . .
C24E C25E C26E 119(3) . .
C27E C26E C25E 119(3) . .
C26E C27E C28E 123(3) . .
C23E C28E C27E 119(3) . .
C23E C28E C29E 115(3) . .
C27E C28E C29E 126(2) . .
O3E C29E C30E 132(3) . .
O3E C29E C28E 109(2) . .
C30E C29E C28E 119(3) . .
C29E C30E C21E 124(3) . .
C29E C30E C31E 114(2) . .
C21E C30E C31E 122(2) . .
O4E C31E C30E 131(3) . .
O4E C31E C32E 112(2) . .
C30E C31E C32E 116(2) . .
C37E C32E C33E 122(3) . .
C37E C32E C31E 117(3) . .
C33E C32E C31E 120(3) . .
C32E C33E C34E 115(3) . .
C35E C34E C33E 121(3) . .
C34E C35E C36E 123(4) . .
C35E C36E C37E 119(4) . .
C32E C37E C38E 126(3) . .
C32E C37E C36E 119(3) . .
C38E C37E C36E 115(3) . .
O1E C38E C21E 128(3) . .
O1E C38E C37E 115(2) . .
C21E C38E C37E 116(2) . .
C40E C39E C43E 108.0 . .
C40E C39E C44E 127.3(14) . .
C43E C39E C44E 124.7(14) . .
C40E C39E Ir1E 68.3(8) . .
C43E C39E Ir1E 71.1(8) . .
C44E C39E Ir1E 127.1(17) . .
C39E C40E C41E 108.0 . .
C39E C40E C45E 131.2(16) . .
C41E C40E C45E 120.8(16) . .
C39E C40E Ir1E 72.9(8) . .
C41E C40E Ir1E 68.9(8) . .
C45E C40E Ir1E 123(2) . .
C42E C41E C40E 108.0 . .
C42E C41E C46E 124.7(16) . .
C40E C41E C46E 126.3(16) . .
C42E C41E Ir1E 71.7(8) . .
C40E C41E Ir1E 71.5(9) . .
C46E C41E Ir1E 131(2) . .
C41E C42E C43E 108.0 . .
C41E C42E C47E 127.1(15) . .
C43E C42E C47E 124.9(15) . .
C41E C42E Ir1E 68.7(8) . .
C43E C42E Ir1E 72.9(8) . .
C47E C42E Ir1E 125.6(19) . .
C42E C43E C39E 108.0 . .
C42E C43E C48E 131.2(15) . .
C39E C43E C48E 120.1(16) . .
C42E C43E Ir1E 68.5(8) . .
C39E C43E Ir1E 70.8(8) . .
C48E C43E Ir1E 118.8(18) . .
C50E C49E C53E 108.0 . .
C50E C49E C54E 128(2) . .
C53E C49E C54E 123.3(19) . .
C50E C49E Ir2E 72.3(10) . .
C53E C49E Ir2E 70.8(10) . .
C54E C49E Ir2E 128(3) . .
C51E C50E C49E 108.0 . .
C51E C50E C55E 121.3(18) . .
C49E C50E C55E 130.6(18) . .
C51E C50E Ir2E 72.9(10) . .
C49E C50E Ir2E 67.9(9) . .
C55E C50E Ir2E 123(3) . .
C50E C51E C52E 108.0 . .
C50E C51E C56E 130.3(17) . .
C52E C51E C56E 121.7(18) . .
C50E C51E Ir2E 68.4(10) . .
C52E C51E Ir2E 70.1(9) . .
C56E C51E Ir2E 128(2) . .
C53E C52E C51E 108.0 . .
C53E C52E C57E 125.1(17) . .
C51E C52E C57E 126.9(17) . .
C53E C52E Ir2E 67.6(9) . .
C51E C52E Ir2E 71.6(9) . .
C57E C52E Ir2E 126(3) . .
C52E C53E C49E 108.0 . .
C52E C53E C58E 131.4(18) . .
C49E C53E C58E 120.6(18) . .
C52E C53E Ir2E 73.2(10) . .
C49E C53E Ir2E 68.9(10) . .
C58E C53E Ir2E 125(3) . .
O2F Ir1F O1F 82.2(8) . .
O2F Ir1F C40F 101.4(8) . .
O1F Ir1F C40F 157.7(10) . .
O2F Ir1F C39F 134.6(8) . .
O1F Ir1F C39F 143.1(9) . .
C40F Ir1F C39F 39.3(4) . .
O2F Ir1F N1F 82.3(8) . .
O1F Ir1F N1F 81.9(9) . .
C40F Ir1F N1F 120.3(9) . .
C39F Ir1F N1F 99.0(8) . .
O2F Ir1F C41F 99.5(8) . .
O1F Ir1F C41F 119.0(10) . .
C40F Ir1F C41F 38.8(5) . .
C39F Ir1F C41F 64.8(5) . .
N1F Ir1F C41F 159.1(9) . .
O2F Ir1F C43F 163.0(8) . .
O1F Ir1F C43F 107.1(9) . .
C40F Ir1F C43F 64.7(5) . .
C39F Ir1F C43F 38.4(4) . .
N1F Ir1F C43F 112.6(8) . .
C41F Ir1F C43F 63.6(6) . .
O2F Ir1F C42F 129.0(8) . .
O1F Ir1F C42F 96.3(10) . .
C40F Ir1F C42F 64.1(6) . .
C39F Ir1F C42F 63.9(5) . .
N1F Ir1F C42F 148.3(8) . .
C41F Ir1F C42F 37.8(5) . .
C43F Ir1F C42F 37.6(4) . .
C52F Ir2F O3F 124.4(11) . .
C52F Ir2F C51F 40.9(5) . .
O3F Ir2F C51F 163.6(11) . .
C52F Ir2F O4F 89.7(10) . .
O3F Ir2F O4F 81.2(8) . .
C51F Ir2F O4F 103.3(11) . .
C52F Ir2F C53F 40.3(5) . .
O3F Ir2F C53F 96.9(10) . .
C51F Ir2F C53F 66.8(6) . .
O4F Ir2F C53F 116.0(11) . .
C52F Ir2F N2F 150.7(10) . 3_667
O3F Ir2F N2F 81.7(9) . 3_667
C51F Ir2F N2F 114.5(10) . 3_667
O4F Ir2F N2F 80.9(10) . 3_667
C53F Ir2F N2F 162.7(9) . 3_667
C52F Ir2F C50F 66.1(6) . .
O3F Ir2F C50F 137.4(11) . .
C51F Ir2F C50F 38.8(5) . .
O4F Ir2F C50F 141.2(11) . .
C53F Ir2F C50F 64.4(6) . .
N2F Ir2F C50F 105.1(9) 3_667 .
C52F Ir2F C49F 65.6(6) . .
O3F Ir2F C49F 104.4(10) . .
C51F Ir2F C49F 64.7(6) . .
O4F Ir2F C49F 153.5(10) . .
C53F Ir2F C49F 38.1(4) . .
N2F Ir2F C49F 125.4(8) 3_667 .
C50F Ir2F C49F 37.5(5) . .
C2F C1F C6F 120.0 . .
C2F C1F C7F 119.4(19) . .
C6F C1F C7F 120(2) . .
C3F C2F C1F 120.0 . .
C4F C3F C2F 120.0 . .
C3F C4F C5F 120.0 . .
C3F C4F C14F 122(2) . .
C5F C4F C14F 118(2) . .
C4F C5F C6F 120.0 . .
C5F C6F C1F 120.0 . .
C8F C7F C1F 179(4) . .
C7F C8F C11F 177(4) . .
C9F N1F C13F 120.0 . .
C9F N1F Ir1F 119.0(12) . .
C13F N1F Ir1F 121.0(11) . .
C10F C9F N1F 120.0 . .
C9F C10F C11F 120.0 . .
C12F C11F C10F 120.0 . .
C12F C11F C8F 123(2) . .
C10F C11F C8F 117(2) . .
C11F C12F C13F 120.0 . .
C12F C13F N1F 120.0 . .
C15F C14F C4F 173(4) . .
C14F C15F C18F 166(5) . .
C16F N2F C20F 120.0 . .
C16F N2F Ir2F 119.2(12) . 3_667
C20F N2F Ir2F 120.4(12) . 3_667
C17F C16F N2F 120.0 . .
C16F C17F C18F 120.0 . .
C15F C18F C17F 114(3) . .
C15F C18F C19F 124(3) . .
C17F C18F C19F 120.0 . .
C20F C19F C18F 120.0 . .
C19F C20F N2F 120.0 . .
C38F O1F Ir1F 127(2) . .
C22F O2F Ir1F 129.6(18) . .
C29F O3F Ir2F 133.2(18) . .
C31F O4F Ir2F 127(2) . .
C30F C21F C38F 126(3) . .
C30F C21F C22F 119(2) . .
C38F C21F C22F 116(3) . .
O2F C22F C21F 127(2) . .
O2F C22F C23F 121(2) . .
C21F C22F C23F 112(2) . .
C28F C23F C24F 120(2) . .
C28F C23F C22F 127(2) . .
C24F C23F C22F 113(2) . .
C25F C24F C23F 121(3) . .
C24F C25F C26F 118(2) . .
C27F C26F C25F 116(2) . .
C26F C27F C28F 122(3) . .
C23F C28F C27F 123(3) . .
C23F C28F C29F 116(2) . .
C27F C28F C29F 122(3) . .
O3F C29F C30F 117(2) . .
O3F C29F C28F 117(2) . .
C30F C29F C28F 125(3) . .
C29F C30F C21F 120(2) . .
C29F C30F C31F 122(3) . .
C21F C30F C31F 117(3) . .
O4F C31F C30F 131(3) . .
O4F C31F C32F 112(3) . .
C30F C31F C32F 117(3) . .
C37F C32F C33F 121(3) . .
C37F C32F C31F 123(3) . .
C33F C32F C31F 114(3) . .
C34F C33F C32F 118(4) . .
C33F C34F C35F 120(3) . .
C36F C35F C34F 122(3) . .
C35F C36F C37F 114(4) . .
C32F C37F C36F 124(3) . .
C32F C37F C38F 120(3) . .
C36F C37F C38F 115(3) . .
O1F C38F C21F 130(3) . .
O1F C38F C37F 114(3) . .
C21F C38F C37F 115(3) . .
C40F C39F C43F 108.0 . .
C40F C39F C44F 124.2(19) . .
C43F C39F C44F 125.3(17) . .
C40F C39F Ir1F 69.8(11) . .
C43F C39F Ir1F 73.5(10) . .
C44F C39F Ir1F 136(3) . .
C39F C40F C41F 108.0 . .
C39F C40F C45F 132.8(16) . .
C41F C40F C45F 119.1(17) . .
C39F C40F Ir1F 70.9(11) . .
C41F C40F Ir1F 73.0(11) . .
C45F C40F Ir1F 125(3) . .
C42F C41F C40F 108.0 . .
C42F C41F C46F 124.4(18) . .
C40F C41F C46F 127.5(17) . .
C42F C41F Ir1F 73.1(10) . .
C40F C41F Ir1F 68.2(10) . .
C46F C41F Ir1F 121(3) . .
C43F C42F C41F 108.0 . .
C43F C42F C47F 125.0(17) . .
C41F C42F C47F 126.9(16) . .
C43F C42F Ir1F 70.1(11) . .
C41F C42F Ir1F 69.1(10) . .
C47F C42F Ir1F 123(3) . .
C42F C43F C39F 108.0 . .
C42F C43F C48F 131.6(17) . .
C39F C43F C48F 120.4(17) . .
C42F C43F Ir1F 72.3(11) . .
C39F C43F Ir1F 68.1(10) . .
C48F C43F Ir1F 125(2) . .
C50F C49F C53F 108.0 . .
C50F C49F C54F 126(2) . .
C53F C49F C54F 124(2) . .
C50F C49F Ir2F 70.2(10) . .
C53F C49F Ir2F 66.6(11) . .
C54F C49F Ir2F 115(3) . .
C49F C50F C51F 108.0 . .
C49F C50F C55F 131(2) . .
C51F C50F C55F 121(2) . .
C49F C50F Ir2F 72.4(9) . .
C51F C50F Ir2F 65.4(11) . .
C55F C50F Ir2F 127(3) . .
C50F C51F C52F 108.0 . .
C50F C51F C56F 128(2) . .
C52F C51F C56F 123(2) . .
C50F C51F Ir2F 75.8(13) . .
C52F C51F Ir2F 67.4(12) . .
C56F C51F Ir2F 133(4) . .
C51F C52F C53F 108.0 . .
C51F C52F C57F 128(2) . .
C53F C52F C57F 124(2) . .
C51F C52F Ir2F 71.7(11) . .
C53F C52F Ir2F 73.9(11) . .
C57F C52F Ir2F 118(2) . .
C52F C53F C49F 108.0 . .
C52F C53F C58F 132.1(18) . .
C49F C53F C58F 119.8(18) . .
C52F C53F Ir2F 65.8(11) . .
C49F C53F Ir2F 75.3(13) . .
C58F C53F Ir2F 127(2) . .
O2T S1T O3T 118.6(16) . .
O2T S1T O1T 117.6(14) . .
O3T S1T O1T 114.2(15) . .
O2T S1T C1T 100.9(12) . .
O3T S1T C1T 99.8(14) . .
O1T S1T C1T 100.7(13) . .
F3T C1T F2T 102(2) . .
F3T C1T F1T 110(2) . .
F2T C1T F1T 100(2) . .
F3T C1T S1T 116(2) . .
F2T C1T S1T 113.5(19) . .
F1T C1T S1T 113.4(19) . .
O5T S2T O6T 116.0(19) . .
O5T S2T O4T 120.8(19) . .
O6T S2T O4T 115.9(19) . .
O5T S2T C2T 102.0(15) . .
O6T S2T C2T 94.5(17) . .
O4T S2T C2T 100.4(16) . .
F6T C2T F5T 105(2) . .
F6T C2T F4T 113(3) . .
F5T C2T F4T 100(2) . .
F6T C2T S2T 115(2) . .
F5T C2T S2T 111(2) . .
F4T C2T S2T 111(2) . .
O8T S3T O9T 120(2) . .
O8T S3T O7T 118(2) . .
O9T S3T O7T 115.4(18) . .
O8T S3T C3T 98.2(16) . .
O9T S3T C3T 94.4(17) . .
O7T S3T C3T 103.4(16) . .
F9T C3T F8T 102(2) . .
F9T C3T F7T 114(3) . .
F8T C3T F7T 100(2) . .
F9T C3T S3T 114(2) . .
F8T C3T S3T 115(2) . .
F7T C3T S3T 111(2) . .
O11T S4T O12T 121(2) . .
O11T S4T O10T 119(2) . .
O12T S4T O10T 113.7(19) . .
O11T S4T C4T 97.6(17) . .
O12T S4T C4T 97.5(18) . .
O10T S4T C4T 100.0(15) . .
F12T C4T F10T 113(3) . .
F12T C4T F11T 99(2) . .
F10T C4T F11T 99(2) . .
F12T C4T S4T 118(2) . .
F10T C4T S4T 112(2) . .
F11T C4T S4T 112(2) . .
O14T S5T O15T 118(2) . .
O14T S5T O13T 121(2) . .
O15T S5T O13T 113.6(18) . .
O14T S5T C5T 98.7(17) . .
O15T S5T C5T 98.7(14) . .
O13T S5T C5T 100.5(14) . .
F15T C5T F13T 115(3) . .
F15T C5T F14T 99(2) . .
F13T C5T F14T 96(2) . .
F15T C5T S5T 116(2) . .
F13T C5T S5T 113(2) . .
F14T C5T S5T 116(2) . .
O17T S6T O18T 118.7(18) . .
O17T S6T O16T 117.7(16) . .
O18T S6T O16T 119.2(18) . .
O17T S6T C6T 97.9(14) . .
O18T S6T C6T 94.0(15) . .
O16T S6T C6T 99.5(15) . .
F18T C6T F16T 119(3) . .
F18T C6T F17T 104(2) . .
F16T C6T F17T 103(2) . .
F18T C6T S6T 110(2) . .
F16T C6T S6T 110(2) . .
F17T C6T S6T 111(2) . .
O20T S7T O21T 109(2) . .
O20T S7T O19T 111(2) . .
O21T S7T O19T 108(2) . .
O20T S7T C7T 110(2) . .
O21T S7T C7T 112(2) . .
O19T S7T C7T 105.7(19) . .
F21T C7T F19T 108(2) . .
F21T C7T F20T 110(2) . .
F19T C7T F20T 108(2) . .
F21T C7T S7T 114(2) . .
F19T C7T S7T 113(2) . .
F20T C7T S7T 104(2) . .
O22T S8T O24T 108(3) . .
O22T S8T O23T 109(3) . .
O24T S8T O23T 108(3) . .
O22T S8T C8T 116(3) . .
O24T S8T C8T 109(2) . .
O23T S8T C8T 107(2) . .
F24T C8T F23T 113(3) . .
F24T C8T F22T 110(3) . .
F23T C8T F22T 111(3) . .
F24T C8T S8T 110(2) . .
F23T C8T S8T 107(2) . .
F22T C8T S8T 105(2) . .
O26T S9T O27T 117(2) . .
O26T S9T O25T 117(2) . .
O27T S9T O25T 114(2) . .
O26T S9T C9T 99(3) . 1_455
O27T S9T C9T 91(3) . 1_455
O25T S9T C9T 116(4) . 1_455
F27T C9T F25T 113(3) . .
F27T C9T F26T 102(3) . .
F25T C9T F26T 98(3) . .
F27T C9T S9T 104(5) . 1_655
F25T C9T S9T 113(5) . 1_655
F26T C9T S9T 127(6) . 1_655

loop_
_geom_bond_atom_site_label_1
_geom_bond_atom_site_label_2
_geom_bond_distance
_geom_bond_site_symmetry_2
Ir1A O1A 2.04(2) .
Ir1A C40A 2.07(2) .
Ir1A N1A 2.073(12) .
Ir1A C41A 2.11(2) .
Ir1A C39A 2.14(2) .
Ir1A O2A 2.17(2) .
Ir1A C42A 2.21(2) .
Ir1A C43A 2.23(2) .
Ir2A O3A 2.01(3) .
Ir2A N2A 2.09(2) 3_566
Ir2A C50A 2.11(2) .
Ir2A C51A 2.12(2) .
Ir2A O4A 2.13(2) .
Ir2A C49A 2.136(16) .
Ir2A C52A 2.15(2) .
Ir2A C53A 2.16(2) .
C1A C2A 1.3900 .
C1A C6A 1.3900 .
C1A C7A 1.52(3) .
C2A C3A 1.3900 .
C3A C4A 1.3900 .
C4A C5A 1.3900 .
C4A C14A 1.44(3) .
C5A C6A 1.3900 .
C7A C8A 1.15(5) .
C8A C11A 1.45(4) .
N1A C9A 1.3900 .
N1A C13A 1.3900 .
C9A C10A 1.3900 .
C10A C11A 1.3900 .
C11A C12A 1.3900 .
C12A C13A 1.3900 .
C14A C15A 1.20(4) .
C15A C18A 1.46(4) .
N2A C20A 1.31(4) .
N2A C16A 1.34(4) .
N2A Ir2A 2.09(2) 3_566
C16A C17A 1.41(3) .
C17A C18A 1.34(5) .
C18A C19A 1.34(5) .
C19A C20A 1.46(4) .
O1A C38A 1.27(3) .
O2A C22A 1.32(3) .
O3A C29A 1.36(4) .
O4A C31A 1.31(4) .
C21A C22A 1.39(4) .
C21A C30A 1.42(4) .
C21A C38A 1.52(4) .
C22A C23A 1.32(4) .
C23A C24A 1.46(5) .
C23A C28A 1.47(4) .
C24A C25A 1.32(5) .
C25A C26A 1.52(6) .
C26A C27A 1.32(5) .
C27A C28A 1.38(4) .
C28A C29A 1.40(4) .
C29A C30A 1.405(19) .
C30A C31A 1.45(4) .
C31A C32A 1.43(4) .
C32A C37A 1.42(4) .
C32A C33A 1.48(4) .
C33A C34A 1.35(4) .
C34A C35A 1.34(5) .
C35A C36A 1.51(5) .
C36A C37A 1.42(4) .
C37A C38A 1.42(4) .
C39A C43A 1.4200 .
C39A C40A 1.4200 .
C39A C44A 1.62(6) .
C40A C41A 1.4200 .
C40A C45A 1.59(5) .
C41A C42A 1.4200 .
C41A C46A 1.522(17) .
C42A C43A 1.4200 .
C42A C47A 1.47(5) .
C43A C48A 1.43(5) .
C49A C50A 1.4200 .
C49A C53A 1.4200 .
C49A C54A 1.515(16) .
C50A C51A 1.4200 .
C50A C55A 1.50(4) .
C51A C52A 1.4200 .
C51A C56A 1.59(4) .
C52A C53A 1.4200 .
C52A C57A 1.47(4) .
C53A C58A 1.53(4) .
Ir1B O1B 2.021(19) .
Ir1B N1B 2.11(2) .
Ir1B O2B 2.12(2) .
Ir1B C42B 2.12(3) .
Ir1B C41B 2.13(2) .
Ir1B C43B 2.13(3) .
Ir1B C40B 2.15(2) .
Ir1B C39B 2.15(2) .
Ir2B O3B 2.025(19) .
Ir2B N2B 2.09(2) 3_566
Ir2B C52B 2.114(18) .
Ir2B O4B 2.114(18) .
Ir2B C53B 2.14(2) .
Ir2B C51B 2.147(17) .
Ir2B C49B 2.194(19) .
Ir2B C50B 2.196(19) .
C1B C2B 1.38(5) .
C1B C7B 1.41(4) .
C1B C6B 1.44(5) .
C2B C3B 1.50(4) .
C3B C4B 1.31(5) .
C4B C5B 1.34(4) .
C4B C14B 1.54(4) .
C5B C6B 1.39(4) .
C7B C8B 1.10(4) .
C8B C11B 1.39(5) .
N1B C9B 1.29(4) .
N1B C13B 1.31(4) .
C9B C10B 1.24(5) .
C10B C11B 1.59(6) .
C11B C12B 1.50(5) .
C12B C13B 1.35(4) .
C14B C15B 1.09(4) .
C15B C18B 1.47(4) .
N2B C16B 1.39(4) .
N2B C20B 1.45(4) .
N2B Ir2B 2.09(2) 3_566
C16B C17B 1.37(4) .
C17B C18B 1.42(5) .
C18B C19B 1.34(5) .
C19B C20B 1.30(4) .
O1B C38B 1.36(3) .
O2B C22B 1.19(3) .
O3B C29B 1.31(3) .
O4B C31B 1.20(3) .
C21B C22B 1.39(4) .
C21B C38B 1.39(4) .
C21B C30B 1.47(3) .
C22B C23B 1.54(4) .
C23B C28B 1.39(3) .
C23B C24B 1.46(4) .
C24B C25B 1.43(4) .
C25B C26B 1.34(4) .
C26B C27B 1.45(4) .
C27B C28B 1.44(3) .
C28B C29B 1.41(3) .
C29B C30B 1.39(3) .
C30B C31B 1.50(3) .
C31B C32B 1.41(4) .
C32B C33B 1.34(4) .
C32B C37B 1.45(4) .
C33B C34B 1.41(4) .
C34B C35B 1.48(4) .
C35B C36B 1.35(4) .
C36B C37B 1.39(4) .
C37B C38B 1.57(4) .
C39B C40B 1.4200 .
C39B C43B 1.4200 .
C39B C44B 1.518(19) .
C40B C41B 1.4200 .
C40B C45B 1.578(19) .
C41B C42B 1.4200 .
C41B C46B 1.446(19) .
C42B C43B 1.4200 .
C42B C47B 1.510(17) .
C43B C48B 1.526(16) .
C49B C50B 1.4200 .
C49B C53B 1.4200 .
C49B C54B 1.525(19) .
C50B C51B 1.4200 .
C50B C55B 1.57(2) .
C51B C52B 1.4200 .
C51B C56B 1.461(18) .
C52B C53B 1.4200 .
C52B C57B 1.506(17) .
C53B C58B 1.516(16) .
Ir1C O2C 2.05(2) .
Ir1C C43C 2.09(2) .
Ir1C C42C 2.11(2) .
Ir1C C39C 2.11(3) .
Ir1C O1C 2.14(2) .
Ir1C C41C 2.14(2) .
Ir1C C40C 2.15(3) .
Ir1C N1C 2.17(2) .
Ir2C O4C 2.05(2) .
Ir2C O3C 2.09(2) .
Ir2C C49C 2.10(3) .
Ir2C C53C 2.10(3) .
Ir2C C50C 2.16(2) .
Ir2C C52C 2.16(2) .
Ir2C C51C 2.20(2) .
Ir2C N2C 2.21(2) 3_766
C1C C2C 1.3900 .
C1C C6C 1.3900 .
C1C C7C 1.39(4) .
C2C C3C 1.3900 .
C3C C4C 1.3900 .
C4C C14C 1.37(3) .
C4C C5C 1.3900 .
C5C C6C 1.3900 .
C7C C8C 1.29(5) .
C8C C11C 1.43(4) .
N1C C9C 1.24(3) .
N1C C13C 1.35(3) .
C9C C10C 1.29(4) .
C10C C11C 1.49(4) .
C11C C12C 1.29(4) .
C12C C13C 1.49(4) .
C14C C15C 1.32(5) .
C15C C18C 1.39(4) .
N2C C20C 1.26(3) .
N2C C16C 1.42(4) .
N2C Ir2C 2.21(2) 3_766
C16C C17C 1.28(4) .
C17C C18C 1.36(4) .
C18C C19C 1.43(5) .
C19C C20C 1.34(5) .
O1C C38C 1.28(3) .
O2C C22C 1.29(3) .
O3C C29C 1.21(3) .
O4C C31C 1.23(3) .
C21C C30C 1.39(4) .
C21C C22C 1.42(3) .
C21C C38C 1.47(3) .
C22C C23C 1.41(3) .
C23C C28C 1.41(4) .
C23C C24C 1.47(3) .
C24C C25C 1.19(4) .
C25C C26C 1.49(4) .
C26C C27C 1.38(4) .
C27C C28C 1.43(3) .
C28C C29C 1.42(3) .
C29C C30C 1.48(3) .
C30C C31C 1.42(3) .
C31C C32C 1.53(4) .
C32C C37C 1.31(4) .
C32C C33C 1.40(4) .
C33C C34C 1.43(4) .
C34C C35C 1.39(6) .
C35C C36C 1.33(5) .
C36C C37C 1.49(4) .
C37C C38C 1.46(4) .
C39C C44C 1.39(6) .
C39C C43C 1.4200 .
C39C C40C 1.4200 .
C40C C41C 1.4200 .
C40C C45C 1.53(5) .
C41C C42C 1.4200 .
C41C C46C 1.67(4) .
C42C C43C 1.4200 .
C42C C47C 1.495(10) .
C43C C48C 1.54(5) .
C49C C50C 1.4200 .
C49C C53C 1.4200 .
C49C C54C 1.522(19) .
C50C C51C 1.4200 .
C50C C55C 1.58(2) .
C51C C52C 1.4200 .
C51C C56C 1.451(19) .
C52C C53C 1.4200 .
C52C C57C 1.515(17) .
C53C C58C 1.508(9) .
Ir1D C41D 2.05(2) .
Ir1D C40D 2.06(2) .
Ir1D O1D 2.08(2) .
Ir1D O2D 2.08(2) .
Ir1D C42D 2.09(2) .
Ir1D N1D 2.091(12) .
Ir1D C39D 2.11(2) .
Ir1D C43D 2.13(2) .
Ir2D O4D 2.039(16) .
Ir2D O3D 2.05(2) .
Ir2D C49D 2.11(2) .
Ir2D C53D 2.14(2) .
Ir2D C50D 2.17(2) .
Ir2D N2D 2.17(2) 3_667
Ir2D C52D 2.21(2) .
Ir2D C51D 2.22(2) .
C1D C2D 1.3900 .
C1D C6D 1.3900 .
C1D C7D 1.42(3) .
C2D C3D 1.3900 .
C3D C4D 1.3900 .
C4D C5D 1.3900 .
C4D C14D 1.48(3) .
C5D C6D 1.3900 .
C7D C8D 1.18(4) .
C8D C11D 1.48(3) .
N1D C9D 1.3900 .
N1D C13D 1.3900 .
C9D C10D 1.3900 .
C10D C11D 1.3900 .
C11D C12D 1.3900 .
C12D C13D 1.3900 .
C14D C15D 1.22(5) .
C15D C18D 1.47(4) .
N2D C20D 1.27(4) .
N2D C16D 1.31(4) .
N2D Ir2D 2.17(2) 3_667
C16D C17D 1.33(4) .
C17D C18D 1.46(6) .
C18D C19D 1.37(5) .
C19D C20D 1.29(4) .
O1D C38D 1.28(3) .
O2D C22D 1.26(3) .
O3D C29D 1.30(4) .
O4D C31D 1.43(3) .
C21D C22D 1.39(3) .
C21D C30D 1.39(4) .
C21D C38D 1.45(4) .
C22D C23D 1.52(4) .
C23D C24D 1.37(4) .
C23D C28D 1.40(4) .
C24D C25D 1.48(4) .
C25D C26D 1.29(5) .
C26D C27D 1.41(5) .
C27D C28D 1.35(5) .
C28D C29D 1.42(4) .
C29D C30D 1.44(4) .
C30D C31D 1.39(4) .
C31D C32D 1.49(4) .
C32D C33D 1.35(4) .
C32D C37D 1.41(4) .
C33D C34D 1.31(6) .
C34D C35D 1.48(6) .
C35D C36D 1.29(5) .
C36D C37D 1.42(4) .
C37D C38D 1.52(3) .
C39D C43D 1.4200 .
C39D C40D 1.4200 .
C39D C44D 1.56(4) .
C40D C41D 1.4200 .
C40D C45D 1.502(18) .
C41D C42D 1.4200 .
C41D C46D 1.511(19) .
C42D C43D 1.4200 .
C42D C47D 1.52(4) .
C43D C48D 1.55(3) .
C49D C53D 1.4200 .
C49D C50D 1.4200 .
C49D C54D 1.52(2) .
C50D C51D 1.4200 .
C50D C55D 1.59(2) .
C51D C52D 1.4200 .
C51D C56D 1.446(19) .
C52D C53D 1.4200 .
C52D C57D 1.513(18) .
C53D C58D 1.520(16) .
Ir1E O2E 2.04(2) .
Ir1E O1E 2.07(2) .
Ir1E C41E 2.08(2) .
Ir1E N1E 2.097(13) .
Ir1E C40E 2.11(2) .
Ir1E C42E 2.12(2) .
Ir1E C39E 2.17(2) .
Ir1E C43E 2.173(17) .
Ir2E O4E 2.05(2) .
Ir2E C49E 2.05(2) .
Ir2E C53E 2.08(2) .
Ir2E O3E 2.08(2) .
Ir2E C50E 2.11(3) .
Ir2E C52E 2.15(3) .
Ir2E C51E 2.17(3) .
Ir2E N2E 2.17(2) 3_665
C1E C2E 1.3900 .
C1E C6E 1.3900 .
C1E C7E 1.40(3) .
C2E C3E 1.3900 .
C3E C4E 1.3900 .
C4E C5E 1.3900 .
C4E C14E 1.39(3) .
C5E C6E 1.3900 .
C7E C8E 1.20(5) .
C8E C11E 1.45(4) .
N1E C9E 1.3900 .
N1E C13E 1.3900 .
C9E C10E 1.3900 .
C10E C11E 1.3900 .
C11E C12E 1.3900 .
C12E C13E 1.3900 .
C14E C15E 1.32(4) .
C15E C18E 1.33(4) .
N2E C16E 1.23(4) .
N2E C20E 1.37(4) .
N2E Ir2E 2.17(2) 3_665
C16E C17E 1.47(4) .
C17E C18E 1.36(5) .
C18E C19E 1.49(5) .
C19E C20E 1.52(5) .
O1E C38E 1.35(3) .
O2E C22E 1.20(3) .
O3E C29E 1.33(3) .
O4E C31E 1.35(3) .
C21E C38E 1.38(4) .
C21E C30E 1.40(3) .
C21E C22E 1.52(4) .
C22E C23E 1.44(4) .
C23E C28E 1.37(4) .
C23E C24E 1.46(4) .
C24E C25E 1.37(5) .
C25E C26E 1.39(5) .
C26E C27E 1.38(5) .
C27E C28E 1.38(4) .
C28E C29E 1.50(4) .
C29E C30E 1.399(19) .
C30E C31E 1.43(3) .
C31E C32E 1.49(4) .
C32E C37E 1.34(4) .
C32E C33E 1.41(4) .
C33E C34E 1.51(6) .
C34E C35E 1.26(5) .
C35E C36E 1.36(5) .
C36E C37E 1.47(5) .
C37E C38E 1.45(4) .
C39E C40E 1.4200 .
C39E C43E 1.4200 .
C39E C44E 1.524(19) .
C40E C41E 1.4200 .
C40E C45E 1.58(2) .
C41E C42E 1.4200 .
C41E C46E 1.452(18) .
C42E C43E 1.4200 .
C42E C47E 1.509(17) .
C43E C48E 1.525(16) .
C49E C50E 1.4200 .
C49E C53E 1.4200 .
C49E C54E 1.53(2) .
C50E C51E 1.4200 .
C50E C55E 1.58(2) .
C51E C52E 1.4200 .
C51E C56E 1.451(18) .
C52E C53E 1.4200 .
C52E C57E 1.502(18) .
C53E C58E 1.519(16) .
Ir1F O2F 2.08(2) .
Ir1F O1F 2.11(3) .
Ir1F C40F 2.10(3) .
Ir1F C39F 2.12(3) .
Ir1F N1F 2.127(13) .
Ir1F C41F 2.17(3) .
Ir1F C43F 2.19(3) .
Ir1F C42F 2.22(3) .
Ir2F C52F 2.00(3) .
Ir2F O3F 2.05(2) .
Ir2F C51F 2.06(3) .
Ir2F O4F 2.09(3) .
Ir2F C53F 2.11(3) .
Ir2F N2F 2.128(15) 3_667
Ir2F C50F 2.20(3) .
Ir2F C49F 2.23(3) .
C1F C2F 1.3900 .
C1F C6F 1.3900 .
C1F C7F 1.48(3) .
C2F C3F 1.3900 .
C3F C4F 1.3900 .
C4F C5F 1.3900 .
C4F C14F 1.49(4) .
C5F C6F 1.3900 .
C7F C8F 1.136(18) .
C8F C11F 1.402(17) .
N1F C9F 1.3900 .
N1F C13F 1.3900 .
C9F C10F 1.3900 .
C10F C11F 1.3900 .
C11F C12F 1.3900 .
C12F C13F 1.3900 .
C14F C15F 1.28(6) .
C15F C18F 1.31(5) .
N2F C16F 1.3900 .
N2F C20F 1.3900 .
N2F Ir2F 2.129(15) 3_667
C16F C17F 1.3900 .
C17F C18F 1.3900 .
C18F C19F 1.3900 .
C19F C20F 1.3900 .
O1F C38F 1.26(4) .
O2F C22F 1.22(3) .
O3F C29F 1.33(3) .
O4F C31F 1.21(4) .
C21F C30F 1.40(4) .
C21F C38F 1.44(3) .
C21F C22F 1.49(3) .
C22F C23F 1.51(3) .
C23F C28F 1.30(4) .
C23F C24F 1.47(4) .
C24F C25F 1.31(4) .
C25F C26F 1.53(4) .
C26F C27F 1.36(4) .
C27F C28F 1.37(4) .
C28F C29F 1.40(4) .
C29F C30F 1.37(4) .
C30F C31F 1.45(4) .
C31F C32F 1.51(5) .
C32F C37F 1.33(5) .
C32F C33F 1.49(4) .
C33F C34F 1.33(6) .
C34F C35F 1.50(7) .
C35F C36F 1.42(5) .
C36F C37F 1.43(4) .
C37F C38F 1.46(4) .
C39F C40F 1.4200 .
C39F C43F 1.4200 .
C39F C44F 1.53(2) .
C40F C41F 1.4200 .
C40F C45F 1.57(2) .
C41F C42F 1.4200 .
C41F C46F 1.448(19) .
C42F C43F 1.4200 .
C42F C47F 1.510(18) .
C43F C48F 1.523(16) .
C49F C50F 1.4200 .
C49F C53F 1.4200 .
C49F C54F 1.53(2) .
C50F C51F 1.4200 .
C50F C55F 1.58(2) .
C51F C52F 1.4200 .
C51F C56F 1.453(19) .
C52F C53F 1.4200 .
C52F C57F 1.507(15) .
C53F C58F 1.518(16) .
S1T O2T 1.441(18) .
S1T O3T 1.481(19) .
S1T O1T 1.525(18) .
S1T C1T 1.68(3) .
C1T F3T 1.28(2) .
C1T F2T 1.41(2) .
C1T F1T 1.42(3) .
S2T O5T 1.436(19) .
S2T O6T 1.50(2) .
S2T O4T 1.506(19) .
S2T C2T 1.68(3) .
C2T F6T 1.27(2) .
C2T F5T 1.41(3) .
C2T F4T 1.41(3) .
S3T O8T 1.45(2) .
S3T O9T 1.49(2) .
S3T O7T 1.507(19) .
S3T C3T 1.69(3) .
C3T F9T 1.27(2) .
C3T F8T 1.40(3) .
C3T F7T 1.40(3) .
S4T O11T 1.45(2) .
S4T O12T 1.47(2) .
S4T O10T 1.525(19) .
S4T C4T 1.70(3) .
C4T F12T 1.28(2) .
C4T F10T 1.41(3) .
C4T F11T 1.41(3) .
S5T O14T 1.45(2) .
S5T O15T 1.48(2) .
S5T O13T 1.521(19) .
S5T C5T 1.70(3) .
C5T F15T 1.28(2) .
C5T F13T 1.41(3) .
C5T F14T 1.41(2) .
S6T O17T 1.455(19) .
S6T O18T 1.49(2) .
S6T O16T 1.504(19) .
S6T C6T 1.70(3) .
C6T F18T 1.27(2) .
C6T F16T 1.40(3) .
C6T F17T 1.41(2) .
S7T O20T 1.462(10) .
S7T O21T 1.464(10) .
S7T O19T 1.469(10) .
S7T C7T 1.580(10) .
C7T F21T 1.390(10) .
C7T F19T 1.393(10) .
C7T F20T 1.394(10) .
S8T O22T 1.462(10) .
S8T O24T 1.466(10) .
S8T O23T 1.469(10) .
S8T C8T 1.576(10) .
C8T F24T 1.391(10) .
C8T F23T 1.394(10) .
C8T F22T 1.394(10) .
S9T O26T 1.44(2) .
S9T O27T 1.49(2) .
S9T O25T 1.52(2) .
S9T C9T 1.86(6) 1_455
C9T F27T 1.27(3) .
C9T F25T 1.41(3) .
C9T F26T 1.41(3) .
C9T S9T 1.86(6) 1_655
